data_7713420
loop_
_publ_author_name
'Zhao, Chen'
'Wang, Tingting'
'Liu, Xiaodong'
'Zhu, Zhenhua'
'Ying, Xu'
'Li, Xiao-Lei'
'Tang, Jinkui'

_publ_section_title
;
 Peroxido-bridged chiral double-decker dysprosium macrocycles
;
_journal_name_full 'Dalton Transactions'
_journal_paper_doi 10.1039/D3DT01540H
_journal_year 2023
_chemical_absolute_configuration ad
_chemical_formula_moiety 'C120 H94 Dy2 N12 O4, 2(C24 H20 B), 2(C2 H3 N), 1.5[CH3CN], 1[CH3OH], 2[CH3CN], 1.5[CH3CN]'
_chemical_formula_sum 'C183 H159 B2 Dy2 N19 O5'
_chemical_formula_weight 3050.90
_space_group_crystal_system monoclinic
_space_group_IT_number 5
_space_group_name_Hall 'C 2y'
_space_group_name_H-M_alt 'C 1 2 1'
_atom_sites_solution_hydrogens geom
_atom_sites_solution_primary dual
_audit_creation_date 2023-06-26
_audit_creation_method
;
Olex2 1.3
(compiled 2020.11.12 svn.r5f609507 for OlexSys, GUI svn.r6408)
;
_audit_update_record
;
2023-07-07 deposited with the CCDC.	2023-07-10 downloaded from the CCDC.
;
_cell_angle_alpha 90
_cell_angle_beta 103.2170(10)
_cell_angle_gamma 90
_cell_formula_units_Z 8
_cell_length_a 29.7238(10)
_cell_length_b 17.4037(6)
_cell_length_c 62.791(2)
_cell_measurement_reflns_used 9944
_cell_measurement_temperature 180.00
_cell_measurement_theta_max 22.625
_cell_measurement_theta_min 2.277
_cell_volume 31621.6(18)
_computing_cell_refinement 'SAINT V8.40A (Bruker, 2019)'
_computing_data_collection 'SAINT V8.40A (Bruker, 2019)'
_computing_data_reduction 'SAINT V8.40A (Bruker, 2019)'
_computing_molecular_graphics 'Olex2 1.3 (Dolomanov et al., 2009)'
_computing_publication_material 'Olex2 1.3 (Dolomanov et al., 2009)'
_computing_structure_refinement 'SHELXL 2018/3 (Sheldrick, 2015)'
_computing_structure_solution 'SHELXT 2018/2 (Sheldrick, 2018)'
_diffrn_ambient_temperature 180.00
_diffrn_measured_fraction_theta_full 0.995
_diffrn_measured_fraction_theta_max 0.995
_diffrn_measurement_device_type 'CCD area detector'
_diffrn_measurement_method 'phi and omega scans'
_diffrn_radiation_monochromator graphite
_diffrn_radiation_type MoK\a
_diffrn_radiation_wavelength 0.71073
_diffrn_reflns_av_R_equivalents 0.0496
_diffrn_reflns_av_unetI/netI 0.0701
_diffrn_reflns_Laue_measured_fraction_full 0.995
_diffrn_reflns_Laue_measured_fraction_max 0.995
_diffrn_reflns_limit_h_max 32
_diffrn_reflns_limit_h_min -35
_diffrn_reflns_limit_k_max 20
_diffrn_reflns_limit_k_min -20
_diffrn_reflns_limit_l_max 74
_diffrn_reflns_limit_l_min -74
_diffrn_reflns_number 160554
_diffrn_reflns_point_group_measured_fraction_full 0.991
_diffrn_reflns_point_group_measured_fraction_max 0.991
_diffrn_reflns_theta_full 25.083
_diffrn_reflns_theta_max 25.083
_diffrn_reflns_theta_min 1.904
_diffrn_source_current 1.4
_diffrn_source_power 0.07
_diffrn_source_voltage 50.0
_exptl_absorpt_coefficient_mu 1.001
_exptl_absorpt_correction_T_max 0.7452
_exptl_absorpt_correction_T_min 0.6010
_exptl_absorpt_correction_type multi-scan
_exptl_absorpt_process_details
;
SADABS-2016/2 (Bruker,2016/2) was used for absorption correction.
wR2(int) was 0.1223 before and 0.0925 after correction.
The Ratio of minimum to maximum transmission is 0.8065.
The \l/2 correction factor is Not present.
;
_exptl_crystal_colour yellow
_exptl_crystal_colour_primary yellow
_exptl_crystal_density_diffrn 1.282
_exptl_crystal_description plate
_exptl_crystal_F_000 12576
_exptl_crystal_preparation 'Magnetic properties'
_exptl_crystal_size_max 0.3
_exptl_crystal_size_mid 0.3
_exptl_crystal_size_min 0.03
_refine_diff_density_max 1.773
_refine_diff_density_min -0.764
_refine_diff_density_rms 0.074
_refine_ls_abs_structure_details
;
 Flack x determined using 19349 quotients [(I+)-(I-)]/[(I+)+(I-)]
 (Parsons, Flack and Wagner, Acta Cryst. B69 (2013) 249-259).
;
_refine_ls_abs_structure_Flack 0.004(3)
_refine_ls_extinction_method none
_refine_ls_goodness_of_fit_ref 1.028
_refine_ls_hydrogen_treatment constr
_refine_ls_matrix_type full
_refine_ls_number_parameters 3496
_refine_ls_number_reflns 55747
_refine_ls_number_restraints 0
_refine_ls_restrained_S_all 1.028
_refine_ls_R_factor_all 0.0569
_refine_ls_R_factor_gt 0.0400
_refine_ls_shift/su_max 0.002
_refine_ls_shift/su_mean 0.000
_refine_ls_structure_factor_coef Fsqd
_refine_ls_weighting_details 'w=1/[\s^2^(Fo^2^)+(0.0186P)^2^+53.2736P] where P=(Fo^2^+2Fc^2^)/3'
_refine_ls_weighting_scheme calc
_refine_ls_wR_factor_gt 0.0770
_refine_ls_wR_factor_ref 0.0843
_reflns_Friedel_coverage 0.923
_reflns_Friedel_fraction_full 0.987
_reflns_Friedel_fraction_max 0.987
_reflns_number_gt 47044
_reflns_number_total 55747
_reflns_threshold_expression 'I > 2\s(I)'
_cod_data_source_file d3dt01540h2.cif
_cod_data_source_block 1
_cod_original_cell_volume 31621.5(19)
_cod_database_code 7713420
_shelx_shelxl_version_number 2018/3
_shelx_space_group_comment
;
The symmetry employed for this shelxl refinement is uniquely defined
by the following loop, which should always be used as a source of
symmetry information in preference to the above space-group names.
They are only intended as comments.
;
_shelx_estimated_absorpt_t_max 0.971
_shelx_estimated_absorpt_t_min 0.753
_olex2_refinement_description
;
1. Others
 Fixed Y: Dy1(0.601301)
2.a Ternary CH refined with riding coordinates:
 C40(H40), C47(H47), C209(H209), C167(H167), C67(H67), C202(H202), C74(H74),
 C26(H26), C153(H153), C146(H146), C174(H174), C181(H181), C19(H19), C95(H95),
 C88(H88), C188(H188)
2.b Aromatic/amide H refined with riding coordinates:
 C81(H81), C35(H35), C197(H197), C84(H84), C39(H39), C201(H201), C143(H143),
 C54(H54), C222(H222), C195(H195), C87(H87), C76(H76), C224(H224), C101(H101),
 C102(H102), C159(H159), C83(H83), C145(H145), C164(H164), C60(H60), C132(H132),
  C314(H314), C36(H36), C105(H105), C66(H66), C166(H166), C85(H85), C37(H37),
 C287(H287), C218(H218), C298(H298), C142(H142), C63(H63), C128(H128), C21(H21),
  C129(H129), C300(H300), C199(H199), C276(H276), C172(H172), C272(H272),
 C308(H308), C173(H173), C160(H160), C14(H14), C216(H216), C315(H315),
 C291(H291), C230(H230), C198(H198), C163(H163), C6(H6), C290(H290), C152(H152),
  C80(H80), C139(H139), C316(H316), C97(H97), C322(H322), C116(H116),
 C220(H220), C138(H138), C299(H299), C215(H215), C284(H284), C131(H131),
 C69(H69), C169(H169), C318(H318), C204(H204), C134(H134), C288(H288),
 C274(H274), C16(H16), C190(H190), C121(H121), C17(H17), C78(H78), C2(H2),
 C56(H56), C141(H141), C158(H158), C296(H296), C273(H273), C137(H137), C58(H58),
  C25(H25), C57(H57), C323(H323), C223(H223), C90(H90), C312(H312), C64(H64),
 C1(H1), C122(H122), C49(H49), C240(H240), C282(H282), C91(H91), C228(H228),
 C42(H42), C171(H171), C148(H148), C311(H311), C248(H248), C50(H50), C306(H306),
  C324(H324), C107(H107), C120(H120), C112(H112), C155(H155), C178(H178),
 C110(H110), C179(H179), C236(H236), C113(H113), C22(H22), C211(H211),
 C183(H183), C176(H176), C334(H334), C170(H170), C219(H219), C18(H18),
 C292(H292), C73(H73), C205(H205), C194(H194), C275(H275), C214(H214),
 C106(H106), C12(H12), C320(H320), C333(H333), C212(H212), C327(H327),
 C249(H249), C294(H294), C239(H239), C70(H70), C130(H130), C114(H114),
 C293(H293), C117(H117), C111(H111), C162(H162), C208(H208), C136(H136),
 C32(H32), C53(H53), C51(H51), C302(H302), C237(H237), C309(H309), C207(H207),
 C8(H8), C281(H281), C280(H280), C328(H328), C46(H46), C297(H297), C238(H238),
 C100(H100), C234(H234), C278(H278), C246(H246), C28(H28), C336(H336),
 C149(H149), C77(H77), C231(H231), C305(H305), C119(H119), C118(H118),
 C310(H310), C206(H206), C24(H24), C243(H243), C11(H11), C244(H244), C279(H279),
  C269(H269), C330(H330), C332(H332), C193(H193), C71(H71), C266(H266),
 C92(H92), C23(H23), C43(H43), C260(H260), C303(H303), C52(H52), C151(H151),
 C268(H268), C10(H10), C267(H267), C245(H245), C9(H9), C304(H304), C261(H261),
 C31(H31), C191(H191), C263(H263), C232(H232), C264(H264), C94(H94), C177(H177),
  C329(H329), C156(H156), C45(H45), C72(H72), C99(H99), C186(H186), C44(H44),
 C257(H257), C98(H98), C256(H256), C254(H254), C255(H255), C185(H185), C29(H29),
  C187(H187), C33(H33), C270(H270), C317(H317), C126(H126), C15(H15),
 C150(H150), C213(H213), C62(H62), C326(H326), C192(H192), C157(H157),
 C184(H184), C93(H93), C321(H321), C30(H30), C242(H242), C79(H79), C250(H250),
 C251(H251), C135(H135), C252(H252), C335(H335), C262(H262), C233(H233),
 C285(H285), C286(H286), C180(H180), C258(H258)
2.c Idealised Me refined as rotating group:
 C340(H34D,H34E,H34F), C342(H34A,H34B,H34C), C338(H33A,H33B,H33C), C344(H34G,
 H34H,H34I)
;
_smtbx_masks_special_details
;
A solvent mask was calculated and 1090 electrons were 
found in a volume of 7840\%A^3^ in 2 voids per unit cell. 
This is consistent with the presence of 
6.5[CH3CN] per Asymmetric Unit 
which account for 1144 electrons 
per unit cell.
;
_smtbx_masks_void_probe_radius 1.2
_smtbx_masks_void_truncation_radius 1.2
_olex2_submission_special_instructions 'No special instructions were received'

loop_
_space_group_symop_operation_xyz
'x, y, z'
'-x, y, -z'
'x+1/2, y+1/2, z'
'-x+1/2, y+1/2, -z'

loop_
_atom_site_label
_atom_site_type_symbol
_atom_site_fract_x
_atom_site_fract_y
_atom_site_fract_z
_atom_site_U_iso_or_equiv
_atom_site_adp_type
_atom_site_occupancy
_atom_site_site_symmetry_order
_atom_site_calc_flag
_atom_site_refinement_flags_posn
_atom_site_refinement_flags_adp
_atom_site_refinement_flags_occupancy
_atom_site_disorder_assembly
_atom_site_disorder_group
Dy3 Dy 0.74513(2) 0.49629(3) 0.15081(2) 0.02350(7) Uani 1 1 d . . . . .
Dy2 Dy 0.53694(2) 0.41265(3) 0.34908(2) 0.02486(8) Uani 1 1 d . . . . .
Dy4 Dy 0.85779(2) 0.49547(3) 0.12000(2) 0.02439(8) Uani 1 1 d . . . . .
Dy1 Dy 0.61464(2) 0.601301 0.38074(2) 0.02566(8) Uani 1 1 d . . . . .
O8 O 0.91425(15) 0.5010(3) 0.10329(7) 0.0348(11) Uani 1 1 d . . . . .
N24 N 0.8581(2) 0.6457(3) 0.12600(9) 0.0233(13) Uani 1 1 d . . . . .
O1 O 0.65793(17) 0.6935(3) 0.39697(9) 0.0373(13) Uani 1 1 d . . . . .
N7 N 0.49375(19) 0.5167(3) 0.32217(9) 0.0265(14) Uani 1 1 d . . . . .
O5 O 0.68841(15) 0.4989(3) 0.16773(7) 0.0321(11) Uani 1 1 d . . . . .
O4 O 0.49825(17) 0.3148(3) 0.33190(8) 0.0335(12) Uani 1 1 d . . . . .
N4 N 0.66223(19) 0.5107(3) 0.41297(9) 0.0268(14) Uani 1 1 d . . . . .
O6 O 0.81744(16) 0.5077(4) 0.14614(8) 0.0464(15) Uani 1 1 d . . . . .
O2 O 0.56926(19) 0.4972(4) 0.37534(8) 0.0469(14) Uani 1 1 d . . . . .
N22 N 0.8086(2) 0.4310(3) 0.08328(10) 0.0306(15) Uani 1 1 d . . . . .
N20 N 0.91131(19) 0.4041(4) 0.15026(9) 0.0259(14) Uani 1 1 d . . . . .
N14 N 0.79509(19) 0.3991(3) 0.17806(9) 0.0266(14) Uani 1 1 d . . . . .
N12 N 0.55430(19) 0.4222(3) 0.31015(9) 0.0270(13) Uani 1 1 d . . . . .
N17 N 0.70625(19) 0.5906(3) 0.11989(9) 0.0260(13) Uani 1 1 d . . . . .
O7 O 0.78620(17) 0.4831(4) 0.12508(8) 0.0467(15) Uani 1 1 d . . . . .
N10 N 0.58737(19) 0.3292(3) 0.37951(10) 0.0266(14) Uani 1 1 d . . . . .
N8 N 0.45985(19) 0.4770(3) 0.35633(9) 0.0286(15) Uani 1 1 d . . . . .
N23 N 0.81255(19) 0.5861(3) 0.08758(9) 0.0257(14) Uani 1 1 d . . . . .
N18 N 0.75450(19) 0.6468(3) 0.15767(10) 0.0250(13) Uani 1 1 d . . . . .
N16 N 0.67751(19) 0.4441(3) 0.11867(9) 0.0234(13) Uani 1 1 d . . . . .
N9 N 0.5012(2) 0.3595(3) 0.38116(9) 0.0270(14) Uani 1 1 d . . . . .
O3 O 0.5823(2) 0.5179(3) 0.35446(8) 0.0478(16) Uani 1 1 d . . . . .
N13 N 0.7870(2) 0.5450(3) 0.18962(9) 0.0251(13) Uani 1 1 d . . . . .
N1 N 0.5732(2) 0.7063(3) 0.35141(10) 0.0263(14) Uani 1 1 d . . . . .
N2 N 0.5343(2) 0.6610(3) 0.38370(10) 0.0304(15) Uani 1 1 d . . . . .
N11 N 0.6129(2) 0.3462(3) 0.34174(9) 0.0243(13) Uani 1 1 d . . . . .
N15 N 0.7330(2) 0.3430(3) 0.14360(10) 0.0277(14) Uani 1 1 d . . . . .
C86 C 0.5751(2) 0.3134(4) 0.39819(12) 0.0292(17) Uani 1 1 d . . . . .
N5 N 0.68640(19) 0.5213(3) 0.37425(9) 0.0278(14) Uani 1 1 d . . . . .
N3 N 0.5855(2) 0.5851(3) 0.41822(9) 0.0292(14) Uani 1 1 d . . . . .
N6 N 0.6521(2) 0.6368(4) 0.34689(10) 0.0324(15) Uani 1 1 d . . . . .
C165 C 0.7197(3) 0.6651(4) 0.12019(11) 0.0289(17) Uani 1 1 d . . . . .
C144 C 0.7983(3) 0.3247(4) 0.17282(11) 0.0288(17) Uani 1 1 d . . . . .
C81 C 0.6432(2) 0.3202(4) 0.35781(12) 0.0295(17) Uani 1 1 d . . . . .
H81 H 0.673002 0.306634 0.355898 0.035 Uiso 1 1 calc R U . . .
C35 C 0.7307(3) 0.4754(4) 0.34937(12) 0.0339(19) Uani 1 1 d . . . . .
H35 H 0.737759 0.477933 0.335379 0.041 Uiso 1 1 calc R U . . .
C40 C 0.6493(2) 0.4954(5) 0.43444(11) 0.0340(17) Uani 1 1 d . . . . .
H40 H 0.632074 0.445638 0.433096 0.041 Uiso 1 1 calc R U . . .
C197 C 0.8580(3) 0.2184(4) 0.13469(13) 0.0350(19) Uani 1 1 d . . . . .
H197 H 0.875044 0.187075 0.146105 0.042 Uiso 1 1 calc R U . . .
C226 C 0.9291(2) 0.5154(4) 0.08541(11) 0.0318(19) Uani 1 1 d . . . . .
C227 C 0.9419(2) 0.5892(4) 0.08049(12) 0.0280(17) Uani 1 1 d . . . . .
C84 C 0.6497(3) 0.2665(5) 0.41587(14) 0.044(2) Uani 1 1 d . . . . .
H84 H 0.670779 0.245872 0.428241 0.053 Uiso 1 1 calc R U . . .
C61 C 0.4631(3) 0.5629(4) 0.32788(12) 0.0311(18) Uani 1 1 d . . . . .
C39 C 0.6944(3) 0.4683(4) 0.40965(12) 0.0354(19) Uani 1 1 d . . . . .
H39 H 0.710000 0.435370 0.421035 0.043 Uiso 1 1 calc R U . . .
C133 C 0.6922(3) 0.3839(4) 0.19982(13) 0.0361(19) Uani 1 1 d . . . . .
C123 C 0.6499(3) 0.4013(5) 0.18291(12) 0.0357(19) Uani 1 1 d . . . . .
N21 N 0.8457(2) 0.3429(3) 0.11797(10) 0.0267(14) Uani 1 1 d . . . . .
C201 C 0.7969(3) 0.3621(4) 0.08286(12) 0.0296(18) Uani 1 1 d . . . . .
H201 H 0.776375 0.342121 0.070228 0.036 Uiso 1 1 calc R U . . .
C200 C 0.8146(3) 0.3114(4) 0.10161(12) 0.0308(17) Uani 1 1 d . . . . .
C55 C 0.5144(3) 0.6412(4) 0.39995(12) 0.0296(18) Uani 1 1 d . . . . .
C143 C 0.8318(2) 0.2741(4) 0.18515(12) 0.0331(18) Uani 1 1 d . . . . .
H143 H 0.833725 0.221928 0.181021 0.040 Uiso 1 1 calc R U . . .
N19 N 0.9189(2) 0.5587(3) 0.15352(10) 0.0275(14) Uani 1 1 d . . . . .
C54 C 0.5444(2) 0.6014(4) 0.41868(11) 0.0281(16) Uani 1 1 d . . . . .
H54 H 0.532716 0.588155 0.431079 0.034 Uiso 1 1 calc R U . . .
C222 C 0.9143(3) 0.6277(4) 0.15888(12) 0.0314(18) Uani 1 1 d . . . . .
H222 H 0.933474 0.647489 0.171932 0.038 Uiso 1 1 calc R U . . .
C47 C 0.6164(2) 0.5595(4) 0.43876(11) 0.0304(17) Uani 1 1 d . . . . .
H47 H 0.636278 0.604491 0.444725 0.036 Uiso 1 1 calc R U . . .
C4 C 0.6864(3) 0.7201(4) 0.41479(13) 0.0348(19) Uani 1 1 d . . . . .
C195 C 0.9022(2) 0.3331(4) 0.15097(12) 0.0316(18) Uani 1 1 d . . . . .
H195 H 0.919292 0.302958 0.162679 0.038 Uiso 1 1 calc R U . . .
C217 C 0.8315(2) 0.6932(4) 0.11171(12) 0.0286(17) Uani 1 1 d . . . . .
C3 C 0.7349(3) 0.7088(5) 0.41877(14) 0.040(2) Uani 1 1 d . . . . .
C87 C 0.5256(3) 0.3255(4) 0.39745(13) 0.0340(19) Uani 1 1 d . . . . .
H87 H 0.512467 0.308096 0.409025 0.041 Uiso 1 1 calc R U . . .
C209 C 0.7845(2) 0.5577(4) 0.06651(11) 0.0281(17) Uani 1 1 d . . . . .
H209 H 0.751399 0.558660 0.067503 0.034 Uiso 1 1 calc R U . . .
C38 C 0.7081(3) 0.4684(4) 0.38884(12) 0.0321(18) Uani 1 1 d . . . . .
C221 C 0.8800(3) 0.6769(4) 0.14530(12) 0.0293(17) Uani 1 1 d . . . . .
C167 C 0.7788(2) 0.6805(4) 0.17943(10) 0.0228(15) Uani 1 1 d . . . . .
H167 H 0.812341 0.685739 0.179529 0.027 Uiso 1 1 calc R U . . .
C76 C 0.6978(3) 0.2866(5) 0.31459(12) 0.0340(18) Uani 1 1 d . . . . .
H76 H 0.712078 0.335741 0.316705 0.041 Uiso 1 1 calc R U . . .
C224 C 0.9400(3) 0.4767(5) 0.04943(13) 0.047(2) Uani 1 1 d . . . . .
H224 H 0.940055 0.437261 0.038985 0.056 Uiso 1 1 calc R U . . .
C101 C 0.3571(3) 0.4228(6) 0.35313(13) 0.050(2) Uani 1 1 d . . . . .
H101 H 0.369658 0.383940 0.345573 0.059 Uiso 1 1 calc R U . . .
C189 C 0.9917(3) 0.3838(4) 0.17233(13) 0.0341(18) Uani 1 1 d . . . . .
C75 C 0.6522(3) 0.2801(4) 0.31518(11) 0.0281(17) Uani 1 1 d . . . . .
C59 C 0.5094(2) 0.7057(4) 0.36798(12) 0.0315(18) Uani 1 1 d . . . . .
C67 C 0.5800(2) 0.3594(4) 0.30258(11) 0.0266(16) Uani 1 1 d . . . . .
H67 H 0.561551 0.311288 0.302453 0.032 Uiso 1 1 calc R U . . .
C102 C 0.4448(3) 0.5378(4) 0.34645(12) 0.0315(18) Uani 1 1 d . . . . .
H102 H 0.421766 0.567265 0.351004 0.038 Uiso 1 1 calc R U . . .
C202 C 0.7965(2) 0.4743(4) 0.06213(11) 0.0269(17) Uani 1 1 d . . . . .
H202 H 0.824927 0.475919 0.056189 0.032 Uiso 1 1 calc R U . . .
C159 C 0.6292(3) 0.3292(4) 0.08032(12) 0.0326(18) Uani 1 1 d . . . . .
H159 H 0.659504 0.338366 0.078429 0.039 Uiso 1 1 calc R U . . .
C83 C 0.6638(3) 0.2818(4) 0.39693(12) 0.0328(18) Uani 1 1 d . . . . .
H83 H 0.694772 0.272359 0.396031 0.039 Uiso 1 1 calc R U . . .
C210 C 0.7884(3) 0.6062(4) 0.04689(12) 0.0353(18) Uani 1 1 d . . . . .
C48 C 0.5937(3) 0.5322(5) 0.45687(12) 0.0376(19) Uani 1 1 d . . . . .
C145 C 0.7636(3) 0.2970(4) 0.15442(12) 0.0338(18) Uani 1 1 d . . . . .
H145 H 0.763335 0.244391 0.150323 0.041 Uiso 1 1 calc R U . . .
C34 C 0.6990(2) 0.5258(4) 0.35479(12) 0.0330(18) Uani 1 1 d . . . . .
C164 C 0.7078(3) 0.7132(4) 0.10210(12) 0.0341(18) Uani 1 1 d . . . . .
H164 H 0.718654 0.764704 0.102851 0.041 Uiso 1 1 calc R U . . .
C196 C 0.8667(3) 0.2967(4) 0.13447(12) 0.0304(17) Uani 1 1 d . . . . .
C60 C 0.5330(3) 0.7293(4) 0.35106(13) 0.0339(19) Uani 1 1 d . . . . .
H60 H 0.517811 0.762424 0.339654 0.041 Uiso 1 1 calc R U . . .
C132 C 0.5729(3) 0.5569(6) 0.11970(14) 0.048(2) Uani 1 1 d . . . . .
H132 H 0.556496 0.511865 0.113975 0.058 Uiso 1 1 calc R U . . .
C314 C 0.7606(3) 0.9399(5) 0.10724(14) 0.049(2) Uani 1 1 d . . . . .
H314 H 0.791353 0.954644 0.107279 0.058 Uiso 1 1 calc R U . . .
C295 C 0.9277(3) -0.0581(4) 0.19546(13) 0.0343(19) Uani 1 1 d . . . . .
C65 C 0.5082(3) 0.5339(4) 0.30416(13) 0.0338(18) Uani 1 1 d . . . . .
C36 C 0.7518(3) 0.4216(5) 0.36447(13) 0.0386(19) Uani 1 1 d . . . . .
H36 H 0.773319 0.386267 0.360874 0.046 Uiso 1 1 calc R U . . .
C96 C 0.3867(2) 0.4638(4) 0.36930(12) 0.0338(18) Uani 1 1 d . . . . .
C105 C 0.3779(3) 0.2587(5) 0.31763(14) 0.044(2) Uani 1 1 d . . . . .
H105 H 0.349599 0.275558 0.308511 0.053 Uiso 1 1 calc R U . . .
C66 C 0.5380(3) 0.4774(4) 0.29728(12) 0.0351(19) Uani 1 1 d . . . . .
H66 H 0.545320 0.481417 0.283359 0.042 Uiso 1 1 calc R U . . .
C166 C 0.7447(2) 0.6932(4) 0.14158(11) 0.0265(16) Uani 1 1 d . . . . .
H166 H 0.753525 0.745683 0.143464 0.032 Uiso 1 1 calc R U . . .
C5 C 0.6691(3) 0.7593(4) 0.43134(13) 0.0379(19) Uani 1 1 d . . . . .
C74 C 0.6256(2) 0.3494(4) 0.32007(11) 0.0257(16) Uani 1 1 d . . . . .
H74 H 0.645081 0.396107 0.319804 0.031 Uiso 1 1 calc R U . . .
C85 C 0.6040(3) 0.2817(5) 0.41673(13) 0.043(2) Uani 1 1 d . . . . .
H85 H 0.593078 0.270822 0.429481 0.051 Uiso 1 1 calc R U . . .
C37 C 0.7417(2) 0.4193(5) 0.38480(13) 0.0380(19) Uani 1 1 d . . . . .
H37 H 0.757397 0.384818 0.395739 0.046 Uiso 1 1 calc R U . . .
C287 C 0.7788(3) 0.5542(5) 0.30394(14) 0.045(2) Uani 1 1 d . . . . .
H287 H 0.779564 0.606905 0.307956 0.054 Uiso 1 1 calc R U . . .
C26 C 0.6436(3) 0.7115(4) 0.33592(12) 0.0324(18) Uani 1 1 d . . . . .
H26 H 0.661624 0.750062 0.346276 0.039 Uiso 1 1 calc R U . . .
C153 C 0.6576(2) 0.3677(4) 0.11995(12) 0.0264(17) Uani 1 1 d . . . . .
H153 H 0.643277 0.368999 0.132894 0.032 Uiso 1 1 calc R U . . .
C27 C 0.6584(3) 0.7213(5) 0.31453(16) 0.049(2) Uani 1 1 d . . . . .
C82 C 0.6321(3) 0.3111(4) 0.37926(12) 0.0310(18) Uani 1 1 d . . . . .
C125 C 0.6064(3) 0.4859(5) 0.15428(12) 0.0361(18) Uani 1 1 d . . . . .
C218 C 0.8258(3) 0.7709(4) 0.11547(13) 0.0355(19) Uani 1 1 d . . . . .
H218 H 0.807756 0.802805 0.104503 0.043 Uiso 1 1 calc R U . . .
C298 C 0.9433(3) -0.2145(5) 0.20771(14) 0.044(2) Uani 1 1 d . . . . .
H298 H 0.948128 -0.266938 0.211744 0.053 Uiso 1 1 calc R U . . .
C154 C 0.6196(3) 0.3407(4) 0.10066(13) 0.0351(19) Uani 1 1 d . . . . .
C104 C 0.4182(3) 0.2960(4) 0.31623(12) 0.0332(18) Uani 1 1 d . . . . .
C142 C 0.8619(3) 0.3046(5) 0.20367(13) 0.045(2) Uani 1 1 d . . . . .
H142 H 0.885461 0.273175 0.212177 0.055 Uiso 1 1 calc R U . . .
C63 C 0.4627(3) 0.6473(5) 0.29789(14) 0.043(2) Uani 1 1 d . . . . .
H63 H 0.452669 0.693176 0.290004 0.051 Uiso 1 1 calc R U . . .
C128 C 0.6268(3) 0.6227(5) 0.14822(14) 0.045(2) Uani 1 1 d . . . . .
H128 H 0.648030 0.622923 0.162067 0.054 Uiso 1 1 calc R U . . .
C21 C 0.6059(3) 0.8698(5) 0.34585(15) 0.049(2) Uani 1 1 d . . . . .
H21 H 0.620971 0.849415 0.359669 0.059 Uiso 1 1 calc R U . . .
C129 C 0.6193(3) 0.6894(5) 0.13544(17) 0.055(3) Uani 1 1 d . . . . .
H129 H 0.634361 0.735723 0.141056 0.066 Uiso 1 1 calc R U . . .
C168 C 0.7610(3) 0.7583(4) 0.18390(11) 0.0271(16) Uani 1 1 d . . . . .
C300 C 0.9624(3) -0.1027(5) 0.18954(13) 0.043(2) Uani 1 1 d . . . . .
H300 H 0.981019 -0.079244 0.180938 0.052 Uiso 1 1 calc R U . . .
C199 C 0.8025(3) 0.2334(4) 0.10115(12) 0.0359(19) Uani 1 1 d . . . . .
H199 H 0.779718 0.213109 0.089356 0.043 Uiso 1 1 calc R U . . .
C271 C 0.8934(2) 0.3984(4) 0.28940(12) 0.0351(18) Uani 1 1 d . . . . .
C276 C 0.8826(3) 0.4599(5) 0.27426(13) 0.042(2) Uani 1 1 d . . . . .
H276 H 0.856922 0.491864 0.274775 0.051 Uiso 1 1 calc R U . . .
C161 C 0.6787(2) 0.5647(4) 0.10117(12) 0.0298(17) Uani 1 1 d . . . . .
C172 C 0.7728(3) 0.8951(4) 0.18816(13) 0.043(2) Uani 1 1 d . . . . .
H172 H 0.792012 0.938885 0.188588 0.052 Uiso 1 1 calc R U . . .
C140 C 0.8240(3) 0.4246(4) 0.19626(12) 0.0328(18) Uani 1 1 d . . . . .
C272 C 0.9311(3) 0.3532(5) 0.28653(14) 0.046(2) Uani 1 1 d . . . . .
H272 H 0.940015 0.310616 0.296032 0.055 Uiso 1 1 calc R U . . .
C146 C 0.6979(3) 0.3101(4) 0.12567(13) 0.0336(19) Uani 1 1 d . . . . .
H146 H 0.711706 0.305108 0.112642 0.040 Uiso 1 1 calc R U . . .
C308 C 0.8342(3) 0.0652(4) 0.17086(14) 0.040(2) Uani 1 1 d . . . . .
H308 H 0.841809 0.054152 0.157296 0.048 Uiso 1 1 calc R U . . .
C173 C 0.7890(3) 0.8220(4) 0.18450(12) 0.0342(18) Uani 1 1 d . . . . .
H173 H 0.819506 0.816130 0.182421 0.041 Uiso 1 1 calc R U . . .
C160 C 0.6620(2) 0.4880(4) 0.10161(10) 0.0286(16) Uani 1 1 d . . . . .
H160 H 0.639524 0.468675 0.089518 0.034 Uiso 1 1 calc R U . . .
C14 C 0.7846(3) 0.6115(5) 0.40595(14) 0.043(2) Uani 1 1 d . . . . .
H14 H 0.787772 0.585953 0.419573 0.052 Uiso 1 1 calc R U . . .
C216 C 0.8092(3) 0.6580(4) 0.09063(13) 0.0308(18) Uani 1 1 d . . . . .
H216 H 0.792054 0.689215 0.079203 0.037 Uiso 1 1 calc R U . . .
C115 C 0.5040(3) 0.1775(4) 0.35837(13) 0.0362(19) Uani 1 1 d . . . . .
C315 C 0.7501(4) 0.9237(5) 0.12706(13) 0.053(2) Uani 1 1 d . . . . .
H315 H 0.773309 0.928578 0.140178 0.063 Uiso 1 1 calc R U . . .
C291 C 0.9870(3) 0.2020(5) 0.22825(14) 0.045(2) Uani 1 1 d . . . . .
H291 H 0.983190 0.255943 0.229398 0.055 Uiso 1 1 calc R U . . .
C230 C 0.9376(3) 0.3404(5) 0.09226(15) 0.053(3) Uani 1 1 d . . . . .
H230 H 0.958134 0.368038 0.103449 0.063 Uiso 1 1 calc R U . . .
C203 C 0.7586(3) 0.4419(4) 0.04452(12) 0.0362(19) Uani 1 1 d . . . . .
C13 C 0.7562(3) 0.6758(5) 0.40126(14) 0.040(2) Uani 1 1 d . . . . .
C198 C 0.8245(3) 0.1864(5) 0.11834(13) 0.039(2) Uani 1 1 d . . . . .
H198 H 0.816653 0.133623 0.118731 0.046 Uiso 1 1 calc R U . . .
C163 C 0.6798(3) 0.6851(4) 0.08302(13) 0.0378(19) Uani 1 1 d . . . . .
H163 H 0.671218 0.716725 0.070419 0.045 Uiso 1 1 calc R U . . .
C307 C 0.8690(3) 0.0619(4) 0.19013(13) 0.0388(19) Uani 1 1 d . . . . .
C6 C 0.6993(3) 0.7803(5) 0.45111(14) 0.050(2) Uani 1 1 d . . . . .
H6 H 0.687279 0.804565 0.462172 0.060 Uiso 1 1 calc R U . . .
C175 C 0.8004(3) 0.6455(4) 0.21957(12) 0.0326(18) Uani 1 1 d . . . . .
C290 C 0.9555(3) 0.1604(5) 0.21241(14) 0.044(2) Uani 1 1 d . . . . .
H290 H 0.931051 0.186960 0.202877 0.053 Uiso 1 1 calc R U . . .
C152 C 0.6922(3) 0.1669(4) 0.11989(13) 0.039(2) Uani 1 1 d . . . . .
H152 H 0.708287 0.173165 0.108568 0.047 Uiso 1 1 calc R U . . .
C225 C 0.9276(3) 0.4587(5) 0.06896(13) 0.039(2) Uani 1 1 d . . . . .
C80 C 0.6327(3) 0.2077(5) 0.31211(15) 0.046(2) Uani 1 1 d . . . . .
H80 H 0.601179 0.201471 0.312656 0.055 Uiso 1 1 calc R U . . .
C139 C 0.8151(2) 0.5024(5) 0.20271(11) 0.0349(17) Uani 1 1 d . . . . .
H139 H 0.830309 0.521272 0.216698 0.042 Uiso 1 1 calc R U . . .
C316 C 0.7064(4) 0.9006(5) 0.12802(15) 0.062(3) Uani 1 1 d . . . . .
H316 H 0.699161 0.888066 0.141583 0.075 Uiso 1 1 calc R U . . .
C97 C 0.3681(3) 0.5200(4) 0.38044(13) 0.040(2) Uani 1 1 d . . . . .
H97 H 0.387541 0.548778 0.391761 0.048 Uiso 1 1 calc R U . . .
C20 C 0.5876(3) 0.8202(4) 0.32902(12) 0.0323(18) Uani 1 1 d . . . . .
C322 C 0.7087(4) 1.2111(5) 0.05121(15) 0.060(3) Uani 1 1 d . . . . .
H322 H 0.700581 1.263342 0.048095 0.072 Uiso 1 1 calc R U . . .
C116 C 0.5438(3) 0.1734(4) 0.35071(14) 0.042(2) Uani 1 1 d . . . . .
H116 H 0.543933 0.193907 0.336702 0.050 Uiso 1 1 calc R U . . .
C220 C 0.8748(3) 0.7539(4) 0.15054(12) 0.0326(18) Uani 1 1 d . . . . .
H220 H 0.890407 0.773653 0.164365 0.039 Uiso 1 1 calc R U . . .
C138 C 0.7125(3) 0.4401(5) 0.21501(13) 0.042(2) Uani 1 1 d . . . . .
H138 H 0.699607 0.490345 0.213466 0.050 Uiso 1 1 calc R U . . .
C147 C 0.6812(3) 0.2311(4) 0.13076(12) 0.0315(18) Uani 1 1 d . . . . .
C319 C 0.7321(3) 1.0544(5) 0.06060(14) 0.046(2) Uani 1 1 d . . . . .
C299 C 0.9709(3) -0.1780(5) 0.19544(14) 0.048(2) Uani 1 1 d . . . . .
H299 H 0.995215 -0.205115 0.191260 0.057 Uiso 1 1 calc R U . . .
C235 C 0.9495(3) 0.6522(5) 0.09764(13) 0.037(2) Uani 1 1 d . . . . .
C215 C 0.8318(3) 0.6117(5) 0.04130(13) 0.045(2) Uani 1 1 d . . . . .
H215 H 0.858007 0.586575 0.050031 0.054 Uiso 1 1 calc R U . . .
C341 C 0.9920(4) 0.6202(5) 0.29131(16) 0.058(3) Uani 1 1 d . . . . .
C284 C 0.7774(2) 0.4019(5) 0.29266(13) 0.042(2) Uani 1 1 d . . . . .
H284 H 0.775797 0.348913 0.288884 0.050 Uiso 1 1 calc R U . . .
C131 C 0.5671(4) 0.6243(6) 0.10733(16) 0.064(3) Uani 1 1 d . . . . .
H131 H 0.546452 0.625179 0.093350 0.077 Uiso 1 1 calc R U . . .
C69 C 0.6169(2) 0.4270(5) 0.27495(12) 0.038(2) Uani 1 1 d . . . . .
H69 H 0.633675 0.458443 0.286433 0.045 Uiso 1 1 calc R U . . .
C108 C 0.4602(3) 0.2084(4) 0.34490(13) 0.0369(19) Uani 1 1 d . . . . .
C174 C 0.7741(2) 0.6216(4) 0.19694(11) 0.0256(16) Uani 1 1 d . . . . .
H174 H 0.740649 0.619236 0.197249 0.031 Uiso 1 1 calc R U . . .
C169 C 0.7163(3) 0.7669(5) 0.18695(15) 0.047(2) Uani 1 1 d . . . . .
H169 H 0.696956 0.723347 0.186787 0.057 Uiso 1 1 calc R U . . .
C318 C 0.6838(3) 0.9121(5) 0.08884(13) 0.046(2) Uani 1 1 d . . . . .
H318 H 0.660222 0.906867 0.075864 0.056 Uiso 1 1 calc R U . . .
C204 C 0.7136(3) 0.4368(4) 0.04631(13) 0.043(2) Uani 1 1 d . . . . .
H204 H 0.706536 0.451966 0.059700 0.051 Uiso 1 1 calc R U . . .
C289 C 0.9592(3) 0.0806(4) 0.21024(12) 0.0331(18) Uani 1 1 d . . . . .
C134 C 0.7126(3) 0.3106(5) 0.20324(14) 0.050(2) Uani 1 1 d . . . . .
H134 H 0.699438 0.269682 0.193843 0.060 Uiso 1 1 calc R U . . .
C181 C 0.9607(2) 0.5159(4) 0.16477(11) 0.0310(18) Uani 1 1 d . . . . .
H181 H 0.981510 0.513571 0.154317 0.037 Uiso 1 1 calc R U . . .
C288 C 0.8186(3) 0.5099(5) 0.31017(13) 0.043(2) Uani 1 1 d . . . . .
H288 H 0.845993 0.532982 0.318475 0.052 Uiso 1 1 calc R U . . .
C274 C 0.9454(3) 0.4291(5) 0.25705(13) 0.046(2) Uani 1 1 d . . . . .
H274 H 0.963264 0.440435 0.246690 0.056 Uiso 1 1 calc R U . . .
C16 C 0.8041(3) 0.6214(6) 0.37096(17) 0.060(3) Uani 1 1 d . . . . .
H16 H 0.820624 0.602583 0.360773 0.072 Uiso 1 1 calc R U . . .
C190 C 1.0113(3) 0.3505(5) 0.19218(16) 0.053(2) Uani 1 1 d . . . . .
H190 H 0.997428 0.358471 0.204198 0.063 Uiso 1 1 calc R U . . .
C121 C 0.5696(3) 0.3765(5) 0.16699(15) 0.046(2) Uani 1 1 d . . . . .
H121 H 0.543031 0.345115 0.165918 0.055 Uiso 1 1 calc R U . . .
C339 C 0.6200(3) 0.6162(5) 0.20839(16) 0.054(2) Uani 1 1 d . . . . .
C17 C 0.7757(3) 0.6852(6) 0.36602(15) 0.054(2) Uani 1 1 d . . . . .
H17 H 0.772583 0.710608 0.352366 0.065 Uiso 1 1 calc R U . . .
C109 C 0.4191(3) 0.3560(5) 0.29931(13) 0.041(2) Uani 1 1 d . . . . .
C241 C 0.7045(3) 0.7086(6) 0.58768(14) 0.052(3) Uani 1 1 d . . . . .
C78 C 0.7041(3) 0.1531(5) 0.30801(14) 0.054(3) Uani 1 1 d . . . . .
H78 H 0.721892 0.109834 0.305747 0.065 Uiso 1 1 calc R U . . .
C2 C 0.7636(3) 0.7315(5) 0.43837(15) 0.050(2) Uani 1 1 d . . . . .
H2 H 0.795969 0.723083 0.440684 0.061 Uiso 1 1 calc R U . . .
C56 C 0.4693(3) 0.6633(5) 0.40063(13) 0.041(2) Uani 1 1 d . . . . .
H56 H 0.456239 0.647239 0.412350 0.049 Uiso 1 1 calc R U . . .
C19 C 0.5924(2) 0.7345(4) 0.33253(11) 0.0265(16) Uani 1 1 d . . . . .
H19 H 0.574864 0.708671 0.318931 0.032 Uiso 1 1 calc R U . . .
C141 C 0.8577(3) 0.3795(4) 0.20961(14) 0.045(2) Uani 1 1 d . . . . .
H141 H 0.877191 0.400061 0.222473 0.054 Uiso 1 1 calc R U . . .
C158 C 0.5951(3) 0.3045(5) 0.06269(13) 0.046(2) Uani 1 1 d . . . . .
H158 H 0.601909 0.299464 0.048687 0.055 Uiso 1 1 calc R U . . .
C296 C 0.9009(3) -0.0970(4) 0.20787(12) 0.0376(18) Uani 1 1 d . . . . .
H296 H 0.876707 -0.070253 0.212275 0.045 Uiso 1 1 calc R U . . .
C273 C 0.9556(3) 0.3672(5) 0.27073(14) 0.049(2) Uani 1 1 d . . . . .
H273 H 0.979856 0.333394 0.269340 0.059 Uiso 1 1 calc R U . . .
C137 C 0.7492(3) 0.4269(5) 0.23166(14) 0.051(2) Uani 1 1 d . . . . .
H137 H 0.760868 0.466764 0.241763 0.061 Uiso 1 1 calc R U . . .
C103 C 0.4598(3) 0.2737(4) 0.33090(12) 0.0324(18) Uani 1 1 d . . . . .
C58 C 0.4645(3) 0.7318(5) 0.36727(14) 0.042(2) Uani 1 1 d . . . . .
H58 H 0.448306 0.763945 0.355835 0.051 Uiso 1 1 calc R U . . .
C25 C 0.5661(3) 0.8500(5) 0.30912(14) 0.044(2) Uani 1 1 d . . . . .
H25 H 0.553954 0.816456 0.297254 0.052 Uiso 1 1 calc R U . . .
C7 C 0.6195(3) 0.7806(5) 0.42761(14) 0.042(2) Uani 1 1 d . . . . .
C57 C 0.4448(3) 0.7077(5) 0.38443(13) 0.042(2) Uani 1 1 d . . . . .
H57 H 0.414200 0.722641 0.384661 0.051 Uiso 1 1 calc R U . . .
C323 C 0.7445(4) 1.1800(5) 0.04448(14) 0.057(3) Uani 1 1 d . . . . .
H323 H 0.761877 1.210588 0.036730 0.068 Uiso 1 1 calc R U . . .
C95 C 0.4382(3) 0.4515(4) 0.37455(13) 0.0347(19) Uani 1 1 d . . . . .
H95 H 0.452101 0.482381 0.387863 0.042 Uiso 1 1 calc R U . . .
C223 C 0.9520(3) 0.5496(6) 0.04491(14) 0.051(2) Uani 1 1 d . . . . .
H223 H 0.958866 0.561502 0.031219 0.062 Uiso 1 1 calc R U . . .
C90 C 0.4456(3) 0.3707(5) 0.41925(13) 0.0370(19) Uani 1 1 d . . . . .
H90 H 0.466448 0.412863 0.421515 0.044 Uiso 1 1 calc R U . . .
C124 C 0.6497(3) 0.4635(4) 0.16866(12) 0.0302(18) Uani 1 1 d . . . . .
C312 C 0.8542(3) 0.0811(5) 0.20901(15) 0.050(2) Uani 1 1 d . . . . .
H312 H 0.876814 0.082967 0.222399 0.060 Uiso 1 1 calc R U . . .
C64 C 0.4928(3) 0.5983(5) 0.29117(13) 0.045(2) Uani 1 1 d . . . . .
H64 H 0.502849 0.607707 0.278097 0.054 Uiso 1 1 calc R U . . .
C1 C 0.7462(3) 0.7665(6) 0.45476(15) 0.058(3) Uani 1 1 d . . . . .
H1 H 0.766254 0.780545 0.468251 0.069 Uiso 1 1 calc R U . . .
C122 C 0.6105(3) 0.3575(5) 0.18155(13) 0.040(2) Uani 1 1 d . . . . .
H122 H 0.611522 0.313857 0.190736 0.048 Uiso 1 1 calc R U . . .
C49 C 0.5961(3) 0.5761(6) 0.47532(13) 0.060(3) Uani 1 1 d . . . . .
H49 H 0.610451 0.625139 0.476505 0.073 Uiso 1 1 calc R U . . .
C41 C 0.6899(3) 0.4893(6) 0.45368(12) 0.0417(19) Uani 1 1 d . . . . .
C240 C 0.9276(3) 0.7243(5) 0.09278(15) 0.048(2) Uani 1 1 d . . . . .
H240 H 0.906294 0.731080 0.079114 0.058 Uiso 1 1 calc R U . . .
C282 C 0.8526(3) 0.2511(5) 0.32961(14) 0.045(2) Uani 1 1 d . . . . .
H282 H 0.859191 0.278830 0.343001 0.054 Uiso 1 1 calc R U . . .
C91 C 0.4287(3) 0.3430(5) 0.43676(15) 0.050(2) Uani 1 1 d . . . . .
H91 H 0.437732 0.365948 0.450826 0.060 Uiso 1 1 calc R U . . .
C228 C 0.9542(3) 0.6077(6) 0.06119(14) 0.049(2) Uani 1 1 d . . . . .
H228 H 0.963939 0.658329 0.058780 0.059 Uiso 1 1 calc R U . . .
C313 C 0.7283(3) 0.9360(4) 0.08688(12) 0.040(2) Uani 1 1 d . . . . .
C42 C 0.7225(3) 0.5492(6) 0.45829(15) 0.057(3) Uani 1 1 d . . . . .
H42 H 0.717969 0.593963 0.449404 0.069 Uiso 1 1 calc R U . . .
C171 C 0.7284(3) 0.9029(5) 0.19114(13) 0.045(2) Uani 1 1 d . . . . .
H171 H 0.717491 0.952383 0.193851 0.054 Uiso 1 1 calc R U . . .
C148 C 0.6568(3) 0.2208(5) 0.14653(14) 0.046(2) Uani 1 1 d . . . . .
H148 H 0.648288 0.264229 0.153885 0.055 Uiso 1 1 calc R U . . .
C311 C 0.8094(3) 0.0976(5) 0.20970(16) 0.056(2) Uani 1 1 d . . . . .
H311 H 0.801403 0.107188 0.223274 0.067 Uiso 1 1 calc R U . . .
C248 C 0.6280(3) 0.5984(6) 0.56666(14) 0.054(2) Uani 1 1 d . . . . .
H248 H 0.656175 0.581775 0.575982 0.065 Uiso 1 1 calc R U . . .
C50 C 0.5772(5) 0.5482(9) 0.49243(19) 0.099(5) Uani 1 1 d . . . . .
H50 H 0.579323 0.578199 0.505269 0.119 Uiso 1 1 calc R U . . .
C306 C 0.9640(3) 0.1135(4) 0.16249(13) 0.0391(19) Uani 1 1 d . . . . .
H306 H 0.976101 0.149001 0.173847 0.047 Uiso 1 1 calc R U . . .
C324 C 0.7562(3) 1.1024(6) 0.04888(13) 0.055(2) Uani 1 1 d . . . . .
H324 H 0.781383 1.081454 0.043788 0.066 Uiso 1 1 calc R U . . .
C107 C 0.4184(3) 0.1730(5) 0.34467(14) 0.044(2) Uani 1 1 d . . . . .
H107 H 0.418050 0.129636 0.353814 0.053 Uiso 1 1 calc R U . . .
C120 C 0.5052(3) 0.1471(5) 0.37944(14) 0.048(2) Uani 1 1 d . . . . .
H120 H 0.478416 0.148815 0.385298 0.058 Uiso 1 1 calc R U . . .
C112 C 0.4187(3) 0.4619(6) 0.26585(16) 0.064(3) Uani 1 1 d . . . . .
H112 H 0.419545 0.499146 0.254902 0.076 Uiso 1 1 calc R U . . .
C283 C 0.8194(2) 0.4318(4) 0.30452(12) 0.0321(18) Uani 1 1 d . . . . .
C155 C 0.5763(3) 0.3268(5) 0.10337(15) 0.052(2) Uani 1 1 d . . . . .
H155 H 0.569236 0.335470 0.117192 0.063 Uiso 1 1 calc R U . . .
C178 C 0.8484(4) 0.6801(6) 0.26220(15) 0.069(3) Uani 1 1 d . . . . .
H178 H 0.864211 0.694799 0.276536 0.083 Uiso 1 1 calc R U . . .
C110 C 0.3905(3) 0.4187(6) 0.29756(14) 0.057(2) Uani 1 1 d . . . . .
H110 H 0.371261 0.425723 0.307579 0.069 Uiso 1 1 calc R U . . .
C179 C 0.8712(3) 0.6785(5) 0.24531(13) 0.047(2) Uani 1 1 d . . . . .
H179 H 0.903490 0.688552 0.248141 0.057 Uiso 1 1 calc R U . . .
C236 C 0.9798(3) 0.6430(5) 0.11803(13) 0.047(2) Uani 1 1 d . . . . .
H236 H 0.994813 0.595198 0.122007 0.056 Uiso 1 1 calc R U . . .
C113 C 0.4452(3) 0.3969(6) 0.26736(15) 0.058(3) Uani 1 1 d . . . . .
H113 H 0.462665 0.386965 0.256735 0.069 Uiso 1 1 calc R U . . .
C22 C 0.6027(4) 0.9493(5) 0.34310(17) 0.060(3) Uani 1 1 d . . . . .
H22 H 0.615720 0.982576 0.354889 0.072 Uiso 1 1 calc R U . . .
C211 C 0.7520(3) 0.6445(5) 0.03473(15) 0.052(2) Uani 1 1 d . . . . .
H211 H 0.722741 0.642343 0.038358 0.062 Uiso 1 1 calc R U . . .
C183 C 0.9712(4) 0.5547(5) 0.20452(14) 0.056(3) Uani 1 1 d . . . . .
H183 H 0.941083 0.536233 0.204372 0.067 Uiso 1 1 calc R U . . .
C229 C 0.9154(3) 0.3756(5) 0.07270(15) 0.046(2) Uani 1 1 d . . . . .
C176 C 0.7771(3) 0.6446(5) 0.23680(13) 0.049(2) Uani 1 1 d . . . . .
H176 H 0.744999 0.633601 0.234174 0.059 Uiso 1 1 calc R U . . .
C334 C 0.8854(3) 0.9009(6) 0.06062(16) 0.064(3) Uani 1 1 d . . . . .
H334 H 0.915793 0.890617 0.058876 0.077 Uiso 1 1 calc R U . . .
C170 C 0.7002(3) 0.8413(5) 0.19027(14) 0.049(2) Uani 1 1 d . . . . .
H170 H 0.669447 0.848107 0.191911 0.059 Uiso 1 1 calc R U . . .
C277 C 0.8554(3) 0.2890(5) 0.31027(13) 0.0371(19) Uani 1 1 d . . . . .
C325 C 0.7034(3) 0.9208(5) 0.04285(13) 0.043(2) Uani 1 1 d . . . . .
C219 C 0.8473(3) 0.8001(4) 0.13576(13) 0.039(2) Uani 1 1 d . . . . .
H219 H 0.842828 0.852255 0.139264 0.047 Uiso 1 1 calc R U . . .
C18 C 0.7513(3) 0.7123(5) 0.38151(14) 0.046(2) Uani 1 1 d . . . . .
H18 H 0.731667 0.755805 0.378193 0.056 Uiso 1 1 calc R U . . .
C292 C 1.0231(3) 0.1660(5) 0.24207(12) 0.043(2) Uani 1 1 d . . . . .
H292 H 1.044842 0.194763 0.252491 0.051 Uiso 1 1 calc R U . . .
C73 C 0.5643(3) 0.3246(5) 0.26228(13) 0.050(2) Uani 1 1 d . . . . .
H73 H 0.544295 0.285261 0.265107 0.059 Uiso 1 1 calc R U . . .
C259 C 0.6537(3) 0.8224(6) 0.56490(14) 0.053(2) Uani 1 1 d . . . . .
C205 C 0.6775(4) 0.4104(5) 0.02945(16) 0.063(3) Uani 1 1 d . . . . .
H205 H 0.646781 0.406692 0.031391 0.076 Uiso 1 1 calc R U . . .
C194 C 1.0139(3) 0.3718(5) 0.15539(14) 0.047(2) Uani 1 1 d . . . . .
H194 H 1.001455 0.393659 0.141417 0.057 Uiso 1 1 calc R U . . .
C275 C 0.9078(3) 0.4751(5) 0.25880(12) 0.041(2) Uani 1 1 d . . . . .
H275 H 0.899515 0.517523 0.249184 0.049 Uiso 1 1 calc R U . . .
C88 C 0.4510(2) 0.3673(4) 0.37944(12) 0.0298(18) Uani 1 1 d . . . . .
H88 H 0.435230 0.337348 0.366256 0.036 Uiso 1 1 calc R U . . .
C214 C 0.8363(3) 0.6539(5) 0.02302(15) 0.056(2) Uani 1 1 d . . . . .
H214 H 0.865198 0.655616 0.018946 0.068 Uiso 1 1 calc R U . . .
C106 C 0.3771(3) 0.1987(5) 0.33156(15) 0.048(2) Uani 1 1 d . . . . .
H106 H 0.348703 0.174895 0.332250 0.058 Uiso 1 1 calc R U . . .
C12 C 0.5964(3) 0.7718(6) 0.44388(19) 0.067(3) Uani 1 1 d . . . . .
H12 H 0.611672 0.748577 0.457291 0.081 Uiso 1 1 calc R U . . .
C320 C 0.6955(3) 1.0915(5) 0.06756(14) 0.056(2) Uani 1 1 d . . . . .
H320 H 0.678405 1.063244 0.075960 0.067 Uiso 1 1 calc R U . . .
C333 C 0.8764(3) 0.9654(6) 0.07152(14) 0.064(3) Uani 1 1 d . . . . .
H333 H 0.901253 0.997672 0.078398 0.077 Uiso 1 1 calc R U . . .
C212 C 0.7580(4) 0.6886(5) 0.01623(14) 0.060(3) Uani 1 1 d . . . . .
H212 H 0.732539 0.715496 0.007471 0.072 Uiso 1 1 calc R U . . .
C327 C 0.6472(3) 0.9264(7) 0.00767(16) 0.067(3) Uani 1 1 d . . . . .
H327 H 0.632070 0.955841 -0.004638 0.080 Uiso 1 1 calc R U . . .
C249 C 0.5919(4) 0.5456(6) 0.56059(17) 0.068(3) Uani 1 1 d . . . . .
H249 H 0.596001 0.493828 0.565415 0.082 Uiso 1 1 calc R U . . .
C294 C 0.9958(3) 0.0448(5) 0.22538(12) 0.0373(19) Uani 1 1 d . . . . .
H294 H 0.998944 -0.009511 0.225107 0.045 Uiso 1 1 calc R U . . .
C265 C 0.8999(2) 0.4102(5) 0.33292(12) 0.0348(17) Uani 1 1 d . . . . .
C239 C 0.9362(3) 0.7853(5) 0.10733(16) 0.054(2) Uani 1 1 d . . . . .
H239 H 0.921206 0.833223 0.103557 0.065 Uiso 1 1 calc R U . . .
C70 C 0.6213(3) 0.4396(5) 0.25369(14) 0.051(2) Uani 1 1 d . . . . .
H70 H 0.640767 0.479427 0.250620 0.061 Uiso 1 1 calc R U . . .
C130 C 0.5911(4) 0.6890(6) 0.11526(18) 0.065(3) Uani 1 1 d . . . . .
H130 H 0.587883 0.734087 0.106528 0.078 Uiso 1 1 calc R U . . .
C114 C 0.4466(3) 0.3456(5) 0.28439(14) 0.043(2) Uani 1 1 d . . . . .
H114 H 0.466805 0.302643 0.285896 0.052 Uiso 1 1 calc R U . . .
C293 C 1.0275(3) 0.0873(5) 0.24065(12) 0.0383(19) Uani 1 1 d . . . . .
H293 H 1.052362 0.061821 0.250225 0.046 Uiso 1 1 calc R U . . .
C301 C 0.9355(3) 0.0526(4) 0.16690(13) 0.0391(19) Uani 1 1 d . . . . .
C117 C 0.5835(3) 0.1402(5) 0.36296(16) 0.051(2) Uani 1 1 d . . . . .
H117 H 0.610391 0.137615 0.357235 0.061 Uiso 1 1 calc R U . . .
C111 C 0.3900(4) 0.4730(6) 0.28067(16) 0.067(3) Uani 1 1 d . . . . .
H111 H 0.370394 0.516748 0.279328 0.080 Uiso 1 1 calc R U . . .
C162 C 0.6648(3) 0.6104(4) 0.08266(12) 0.0353(18) Uani 1 1 d . . . . .
H162 H 0.645033 0.590025 0.069842 0.042 Uiso 1 1 calc R U . . .
C182 C 0.9890(3) 0.5508(4) 0.18583(14) 0.042(2) Uani 1 1 d . . . . .
C208 C 0.7672(3) 0.4206(5) 0.02442(13) 0.054(2) Uani 1 1 d . . . . .
H208 H 0.798064 0.422797 0.022616 0.065 Uiso 1 1 calc R U . . .
C136 C 0.7703(4) 0.3539(6) 0.23405(16) 0.061(3) Uani 1 1 d . . . . .
H136 H 0.797156 0.344229 0.245211 0.073 Uiso 1 1 calc R U . . .
B3 B 0.9233(3) 0.0343(5) 0.19064(16) 0.038(2) Uani 1 1 d . . . . .
C32 C 0.6387(3) 0.6776(6) 0.29616(14) 0.055(3) Uani 1 1 d . . . . .
H32 H 0.615589 0.640945 0.297178 0.066 Uiso 1 1 calc R U . . .
C53 C 0.5705(3) 0.4630(6) 0.45508(15) 0.052(2) Uani 1 1 d . . . . .
H53 H 0.567151 0.433409 0.442085 0.063 Uiso 1 1 calc R U . . .
C51 C 0.5558(4) 0.4781(9) 0.49066(19) 0.077(4) Uani 1 1 d . . . . .
H51 H 0.543696 0.459318 0.502415 0.092 Uiso 1 1 calc R U . . .
C302 C 0.9177(3) 0.0051(6) 0.14876(13) 0.056(2) Uani 1 1 d . . . . .
H302 H 0.898107 -0.036319 0.150591 0.067 Uiso 1 1 calc R U . . .
C237 C 0.9877(3) 0.7056(6) 0.13267(15) 0.055(3) Uani 1 1 d . . . . .
H237 H 1.008175 0.699486 0.146591 0.066 Uiso 1 1 calc R U . . .
C309 C 0.7883(3) 0.0843(5) 0.17098(17) 0.055(3) Uani 1 1 d . . . . .
H309 H 0.765621 0.086583 0.157615 0.066 Uiso 1 1 calc R U . . .
C207 C 0.7331(4) 0.3967(6) 0.00717(16) 0.073(3) Uani 1 1 d . . . . .
H207 H 0.739850 0.384706 -0.006537 0.087 Uiso 1 1 calc R U . . .
C8 C 0.5964(3) 0.8152(5) 0.40818(16) 0.058(3) Uani 1 1 d . . . . .
H8 H 0.612102 0.820242 0.396667 0.069 Uiso 1 1 calc R U . . .
C281 C 0.8402(3) 0.1722(5) 0.32970(17) 0.052(2) Uani 1 1 d . . . . .
H281 H 0.840415 0.147901 0.343268 0.063 Uiso 1 1 calc R U . . .
C280 C 0.8282(3) 0.1310(5) 0.31109(18) 0.055(3) Uani 1 1 d . . . . .
H280 H 0.818648 0.078928 0.311218 0.066 Uiso 1 1 calc R U . . .
C328 C 0.6372(3) 0.8472(7) 0.00862(16) 0.066(3) Uani 1 1 d . . . . .
H328 H 0.614614 0.823186 -0.002582 0.079 Uiso 1 1 calc R U . . .
C46 C 0.6980(4) 0.4257(6) 0.46654(14) 0.063(3) Uani 1 1 d . . . . .
H46 H 0.676417 0.384639 0.463617 0.075 Uiso 1 1 calc R U . . .
C297 C 0.9090(3) -0.1728(5) 0.21380(15) 0.051(2) Uani 1 1 d . . . . .
H297 H 0.890391 -0.196901 0.222305 0.061 Uiso 1 1 calc R U . . .
C238 C 0.9663(3) 0.7760(6) 0.12715(16) 0.056(3) Uani 1 1 d . . . . .
H238 H 0.972557 0.817692 0.137149 0.068 Uiso 1 1 calc R U . . .
C100 C 0.3094(3) 0.4361(6) 0.34741(16) 0.065(3) Uani 1 1 d . . . . .
H100 H 0.289801 0.407220 0.336145 0.078 Uiso 1 1 calc R U . . .
C234 C 0.8863(3) 0.3354(5) 0.05667(17) 0.057(3) Uani 1 1 d . . . . .
H234 H 0.871897 0.360725 0.043460 0.068 Uiso 1 1 calc R U . . .
C340 C 0.5756(3) 0.5909(6) 0.19543(15) 0.063(3) Uani 1 1 d . . . . .
H34D H 0.572827 0.605373 0.180100 0.095 Uiso 1 1 calc R U . . .
H34E H 0.550745 0.615313 0.200914 0.095 Uiso 1 1 calc R U . . .
H34F H 0.573186 0.534949 0.196526 0.095 Uiso 1 1 calc R U . . .
C278 C 0.8435(3) 0.2436(5) 0.29098(15) 0.044(2) Uani 1 1 d . . . . .
H278 H 0.844435 0.266011 0.277298 0.053 Uiso 1 1 calc R U . . .
C246 C 0.7390(3) 0.6507(6) 0.58970(16) 0.055(3) Uani 1 1 d . . . . .
H246 H 0.742457 0.624394 0.576906 0.066 Uiso 1 1 calc R U . . .
C28 C 0.6944(4) 0.7708(7) 0.31307(19) 0.076(3) Uani 1 1 d . . . . .
H28 H 0.709525 0.798772 0.325688 0.092 Uiso 1 1 calc R U . . .
C336 C 0.8040(3) 0.8695(6) 0.05287(14) 0.056(3) Uani 1 1 d . . . . .
H336 H 0.780025 0.835078 0.046315 0.067 Uiso 1 1 calc R U . . .
C342 C 0.9674(3) 0.5782(6) 0.30464(16) 0.068(3) Uani 1 1 d . . . . .
H34A H 0.959468 0.527094 0.298327 0.103 Uiso 1 1 calc R U . . .
H34B H 0.938967 0.605820 0.305283 0.103 Uiso 1 1 calc R U . . .
H34C H 0.986779 0.572901 0.319448 0.103 Uiso 1 1 calc R U . . .
C149 C 0.6442(3) 0.1481(5) 0.15197(15) 0.055(3) Uani 1 1 d . . . . .
H149 H 0.628053 0.142094 0.163273 0.066 Uiso 1 1 calc R U . . .
N26 N 0.6538(4) 0.6361(7) 0.21849(19) 0.108(4) Uani 1 1 d . . . . .
C77 C 0.7240(3) 0.2240(5) 0.31101(14) 0.045(2) Uani 1 1 d . . . . .
H77 H 0.755541 0.230408 0.310649 0.054 Uiso 1 1 calc R U . . .
C231 C 0.9281(4) 0.2626(6) 0.09464(19) 0.067(3) Uani 1 1 d . . . . .
H231 H 0.942802 0.237640 0.107858 0.081 Uiso 1 1 calc R U . . .
C305 C 0.9746(3) 0.1232(5) 0.14262(14) 0.051(2) Uani 1 1 d . . . . .
H305 H 0.995032 0.163369 0.140780 0.062 Uiso 1 1 calc R U . . .
C119 C 0.5448(4) 0.1156(5) 0.39112(16) 0.064(3) Uani 1 1 d . . . . .
H119 H 0.545349 0.095916 0.405283 0.077 Uiso 1 1 calc R U . . .
C118 C 0.5845(3) 0.1110(6) 0.38331(17) 0.063(3) Uani 1 1 d . . . . .
H118 H 0.611714 0.088087 0.391811 0.076 Uiso 1 1 calc R U . . .
C310 C 0.7762(3) 0.0999(5) 0.19047(17) 0.052(2) Uani 1 1 d . . . . .
H310 H 0.745156 0.112191 0.190593 0.063 Uiso 1 1 calc R U . . .
C206 C 0.6879(5) 0.3902(6) 0.01027(19) 0.084(4) Uani 1 1 d . . . . .
H206 H 0.664135 0.371357 -0.001330 0.101 Uiso 1 1 calc R U . . .
C24 C 0.5620(3) 0.9295(5) 0.30617(16) 0.058(3) Uani 1 1 d . . . . .
H24 H 0.546304 0.949813 0.292429 0.070 Uiso 1 1 calc R U . . .
C243 C 0.7308(4) 0.7215(6) 0.62785(16) 0.061(3) Uani 1 1 d . . . . .
H243 H 0.727556 0.745272 0.641033 0.073 Uiso 1 1 calc R U . . .
C247 C 0.6242(3) 0.6753(6) 0.55943(14) 0.054(3) Uani 1 1 d . . . . .
C11 C 0.5502(4) 0.7965(6) 0.4411(2) 0.076(3) Uani 1 1 d . . . . .
H11 H 0.534473 0.790090 0.452593 0.092 Uiso 1 1 calc R U . . .
C244 C 0.7645(3) 0.6664(6) 0.62868(16) 0.058(3) Uani 1 1 d . . . . .
H244 H 0.784994 0.653195 0.642147 0.069 Uiso 1 1 calc R U . . .
C279 C 0.8305(3) 0.1678(5) 0.29172(18) 0.059(3) Uani 1 1 d . . . . .
H279 H 0.822722 0.139555 0.278434 0.071 Uiso 1 1 calc R U . . .
C269 C 0.9741(3) 0.4467(5) 0.35720(14) 0.046(2) Uani 1 1 d . . . . .
H269 H 1.006280 0.455796 0.359203 0.055 Uiso 1 1 calc R U . . .
C253 C 0.6953(3) 0.7202(6) 0.54397(15) 0.056(3) Uani 1 1 d . . . . .
C330 C 0.6925(3) 0.8421(5) 0.04328(13) 0.047(2) Uani 1 1 d . . . . .
H330 H 0.707054 0.812155 0.055582 0.057 Uiso 1 1 calc R U . . .
C332 C 0.8312(3) 0.9844(6) 0.07269(13) 0.058(3) Uani 1 1 d . . . . .
H332 H 0.825979 1.029888 0.080146 0.070 Uiso 1 1 calc R U . . .
C193 C 1.0537(3) 0.3285(6) 0.15862(18) 0.064(3) Uani 1 1 d . . . . .
H193 H 1.069402 0.323502 0.147107 0.077 Uiso 1 1 calc R U . . .
C71 C 0.5970(3) 0.3935(6) 0.23699(14) 0.061(3) Uani 1 1 d . . . . .
H71 H 0.599987 0.401703 0.222422 0.073 Uiso 1 1 calc R U . . .
C266 C 0.8806(3) 0.4227(6) 0.35104(14) 0.058(3) Uani 1 1 d . . . . .
H266 H 0.848396 0.414460 0.349482 0.070 Uiso 1 1 calc R U . . .
C92 C 0.3979(3) 0.2807(6) 0.43313(16) 0.062(3) Uani 1 1 d . . . . .
H92 H 0.385593 0.261719 0.444792 0.074 Uiso 1 1 calc R U . . .
C23 C 0.5807(3) 0.9788(5) 0.32323(17) 0.060(3) Uani 1 1 d . . . . .
H23 H 0.578278 1.032841 0.321154 0.072 Uiso 1 1 calc R U . . .
C43 C 0.7609(4) 0.5445(7) 0.47544(17) 0.074(3) Uani 1 1 d . . . . .
H43 H 0.782890 0.585016 0.478303 0.089 Uiso 1 1 calc R U . . .
C260 C 0.6763(4) 0.8816(6) 0.55665(16) 0.062(3) Uani 1 1 d . . . . .
H260 H 0.702502 0.869774 0.550966 0.074 Uiso 1 1 calc R U . . .
C303 C 0.9273(3) 0.0157(5) 0.12844(14) 0.056(3) Uani 1 1 d . . . . .
H303 H 0.914069 -0.017790 0.116743 0.068 Uiso 1 1 calc R U . . .
C52 C 0.5517(3) 0.4355(7) 0.4724(2) 0.080(4) Uani 1 1 d . . . . .
H52 H 0.536350 0.387333 0.471223 0.097 Uiso 1 1 calc R U . . .
C151 C 0.6801(3) 0.0943(5) 0.12522(14) 0.049(2) Uani 1 1 d . . . . .
H151 H 0.689119 0.051013 0.117967 0.059 Uiso 1 1 calc R U . . .
C268 C 0.9535(3) 0.4587(5) 0.37380(15) 0.055(2) Uani 1 1 d . . . . .
H268 H 0.971274 0.475843 0.387525 0.067 Uiso 1 1 calc R U . . .
C10 C 0.5278(4) 0.8302(7) 0.4215(3) 0.088(4) Uani 1 1 d . . . . .
H10 H 0.496272 0.844998 0.419210 0.105 Uiso 1 1 calc R U . . .
C267 C 0.9068(3) 0.4464(6) 0.37109(15) 0.063(3) Uani 1 1 d . . . . .
H267 H 0.892488 0.454305 0.382997 0.075 Uiso 1 1 calc R U . . .
C245 C 0.7678(3) 0.6311(6) 0.60958(17) 0.059(3) Uani 1 1 d . . . . .
H245 H 0.790356 0.592220 0.609981 0.071 Uiso 1 1 calc R U . . .
C9 C 0.5521(4) 0.8424(7) 0.4049(2) 0.088(4) Uani 1 1 d . . . . .
H9 H 0.538043 0.868731 0.391832 0.106 Uiso 1 1 calc R U . . .
C304 C 0.9562(3) 0.0752(6) 0.12496(15) 0.059(3) Uani 1 1 d . . . . .
H304 H 0.963057 0.082816 0.111060 0.071 Uiso 1 1 calc R U . . .
C261 C 0.6615(4) 0.9584(8) 0.55650(19) 0.093(4) Uani 1 1 d . . . . .
H261 H 0.678133 0.997352 0.550984 0.111 Uiso 1 1 calc R U . . .
C31 C 0.6521(4) 0.6861(7) 0.27583(16) 0.082(4) Uani 1 1 d . . . . .
H31 H 0.638078 0.657578 0.263160 0.099 Uiso 1 1 calc R U . . .
C191 C 1.0514(3) 0.3052(5) 0.19514(18) 0.062(3) Uani 1 1 d . . . . .
H191 H 1.064757 0.283270 0.208989 0.074 Uiso 1 1 calc R U . . .
C263 C 0.5999(4) 0.9212(7) 0.57242(18) 0.079(3) Uani 1 1 d . . . . .
H263 H 0.573085 0.933124 0.577580 0.095 Uiso 1 1 calc R U . . .
B4 B 0.7395(4) 0.9609(6) 0.06322(15) 0.044(3) Uani 1 1 d . . . . .
C232 C 0.8992(5) 0.2210(6) 0.0792(2) 0.082(4) Uani 1 1 d . . . . .
H232 H 0.893768 0.168254 0.081569 0.098 Uiso 1 1 calc R U . . .
C264 C 0.6157(4) 0.8462(6) 0.57312(16) 0.063(3) Uani 1 1 d . . . . .
H264 H 0.599855 0.808500 0.579560 0.076 Uiso 1 1 calc R U . . .
C94 C 0.4026(3) 0.2756(5) 0.39584(15) 0.049(2) Uani 1 1 d . . . . .
H94 H 0.393249 0.251786 0.381915 0.059 Uiso 1 1 calc R U . . .
N27 N 1.0116(4) 0.6541(6) 0.28105(18) 0.099(3) Uani 1 1 d . . . . .
C177 C 0.8030(4) 0.6603(6) 0.25786(16) 0.069(3) Uani 1 1 d . . . . .
H177 H 0.788172 0.656992 0.269723 0.082 Uiso 1 1 calc R U . . .
C329 C 0.6608(3) 0.8066(6) 0.02602(16) 0.061(3) Uani 1 1 d . . . . .
H329 H 0.655824 0.752840 0.026587 0.074 Uiso 1 1 calc R U . . .
C156 C 0.5416(3) 0.2996(6) 0.08567(16) 0.063(3) Uani 1 1 d . . . . .
H156 H 0.511373 0.289521 0.087644 0.075 Uiso 1 1 calc R U . . .
C45 C 0.7369(5) 0.4178(9) 0.48396(18) 0.095(4) Uani 1 1 d . . . . .
H45 H 0.742244 0.371768 0.492273 0.115 Uiso 1 1 calc R U . . .
C72 C 0.5689(4) 0.3364(6) 0.24126(16) 0.065(3) Uani 1 1 d . . . . .
H72 H 0.552447 0.304919 0.229709 0.079 Uiso 1 1 calc R U . . .
C99 C 0.2919(3) 0.4914(7) 0.35844(15) 0.060(3) Uani 1 1 d . . . . .
H99 H 0.259654 0.501301 0.354891 0.072 Uiso 1 1 calc R U . . .
C186 C 1.0586(5) 0.6104(9) 0.2059(3) 0.125(6) Uani 1 1 d . . . . .
H186 H 1.088359 0.630803 0.206128 0.150 Uiso 1 1 calc R U . . .
C44 C 0.7668(4) 0.4778(10) 0.48859(18) 0.096(5) Uani 1 1 d . . . . .
H44 H 0.792086 0.474893 0.500936 0.115 Uiso 1 1 calc R U . . .
C257 C 0.7653(4) 0.7266(8) 0.53033(19) 0.091(4) Uani 1 1 d . . . . .
H257 H 0.797581 0.736494 0.533161 0.110 Uiso 1 1 calc R U . . .
C98 C 0.3206(3) 0.5340(5) 0.37490(16) 0.055(3) Uani 1 1 d . . . . .
H98 H 0.307802 0.572783 0.382382 0.066 Uiso 1 1 calc R U . . .
C256 C 0.7417(4) 0.7008(7) 0.50966(19) 0.085(4) Uani 1 1 d . . . . .
H256 H 0.757933 0.692020 0.498484 0.102 Uiso 1 1 calc R U . . .
C254 C 0.6729(4) 0.6988(10) 0.52370(18) 0.124(6) Uani 1 1 d . . . . .
H254 H 0.640498 0.689975 0.520812 0.149 Uiso 1 1 calc R U . . .
N25 N 0.7013(6) 0.9227(11) 0.3933(3) 0.172(7) Uani 1 1 d . . . . .
C255 C 0.6971(4) 0.6888(10) 0.50589(19) 0.131(7) Uani 1 1 d . . . . .
H255 H 0.680410 0.673817 0.491737 0.157 Uiso 1 1 calc R U . . .
C185 C 1.0418(6) 0.6135(8) 0.2246(3) 0.130(8) Uani 1 1 d . . . . .
H185 H 1.060167 0.633865 0.237829 0.156 Uiso 1 1 calc R U . . .
B1 B 0.6695(4) 0.7339(7) 0.56448(18) 0.054(3) Uani 1 1 d . . . . .
C29 C 0.7086(5) 0.7804(10) 0.2942(3) 0.116(6) Uani 1 1 d . . . . .
H29 H 0.732986 0.815084 0.293673 0.139 Uiso 1 1 calc R U . . .
C187 C 1.0326(4) 0.5779(6) 0.18659(18) 0.073(3) Uani 1 1 d . . . . .
H187 H 1.045269 0.574503 0.174023 0.088 Uiso 1 1 calc R U . . .
C338 C 0.7873(6) 0.8972(9) 0.4102(2) 0.139(7) Uani 1 1 d . . . . .
H33A H 0.804413 0.892885 0.398689 0.209 Uiso 1 1 calc R U . . .
H33B H 0.789654 0.848746 0.418391 0.209 Uiso 1 1 calc R U . . .
H33C H 0.800344 0.938932 0.420230 0.209 Uiso 1 1 calc R U . . .
C337 C 0.7393(8) 0.9133(11) 0.4006(4) 0.130(7) Uani 1 1 d . . . . .
C344 C 1.0705(5) 0.5729(13) 0.0900(3) 0.171(10) Uani 1 1 d . . . . .
H34G H 1.068527 0.562964 0.074497 0.256 Uiso 1 1 calc R U . . .
H34H H 1.101726 0.590200 0.097024 0.256 Uiso 1 1 calc R U . . .
H34I H 1.048117 0.612767 0.091537 0.256 Uiso 1 1 calc R U . . .
C188 C 0.9483(2) 0.4326(4) 0.16901(12) 0.0297(17) Uani 1 1 d . . . . .
H188 H 0.936379 0.430908 0.182651 0.036 Uiso 1 1 calc R U . . .
C33 C 0.6812(2) 0.5913(4) 0.34153(12) 0.0324(18) Uani 1 1 d . . . . .
H33 H 0.691366 0.600792 0.328496 0.039 Uiso 1 1 calc R U . . .
C68 C 0.5887(2) 0.3697(4) 0.27968(12) 0.0313(17) Uani 1 1 d . . . . .
C270 C 0.9483(3) 0.4206(5) 0.33684(12) 0.041(2) Uani 1 1 d . . . . .
H270 H 0.963750 0.409844 0.325494 0.049 Uiso 1 1 calc R U . . .
C89 C 0.4326(2) 0.3375(4) 0.39835(13) 0.0329(18) Uani 1 1 d . . . . .
C127 C 0.6025(3) 0.5552(5) 0.14027(14) 0.041(2) Uani 1 1 d . . . . .
C317 C 0.6731(3) 0.8962(5) 0.10847(15) 0.053(2) Uani 1 1 d . . . . .
H317 H 0.642367 0.881933 0.108739 0.064 Uiso 1 1 calc R U . . .
C126 C 0.5675(3) 0.4409(5) 0.15405(14) 0.043(2) Uani 1 1 d . . . . .
H126 H 0.538755 0.454962 0.144734 0.052 Uiso 1 1 calc R U . . .
C15 C 0.8079(3) 0.5851(5) 0.39109(16) 0.054(2) Uani 1 1 d . . . . .
H15 H 0.827193 0.541176 0.394520 0.064 Uiso 1 1 calc R U . . .
C150 C 0.6552(3) 0.0838(5) 0.14100(16) 0.055(3) Uani 1 1 d . . . . .
H150 H 0.645662 0.033871 0.144284 0.066 Uiso 1 1 calc R U . . .
C213 C 0.8003(4) 0.6918(6) 0.01131(15) 0.059(3) Uani 1 1 d . . . . .
H213 H 0.804080 0.721788 -0.000797 0.070 Uiso 1 1 calc R U . . .
C62 C 0.4472(3) 0.6286(5) 0.31642(13) 0.044(2) Uani 1 1 d . . . . .
H62 H 0.425769 0.660943 0.321198 0.053 Uiso 1 1 calc R U . . .
B2 B 0.8666(3) 0.3830(5) 0.30932(15) 0.034(2) Uani 1 1 d . . . . .
C326 C 0.6790(3) 0.9617(5) 0.02459(14) 0.052(2) Uani 1 1 d . . . . .
H326 H 0.684287 1.015341 0.023729 0.063 Uiso 1 1 calc R U . . .
C192 C 1.0705(3) 0.2935(5) 0.1777(2) 0.065(3) Uani 1 1 d . . . . .
H192 H 1.096229 0.259913 0.179057 0.078 Uiso 1 1 calc R U . . .
C157 C 0.5517(3) 0.2874(6) 0.06533(15) 0.060(3) Uani 1 1 d . . . . .
H157 H 0.528861 0.267637 0.053477 0.072 Uiso 1 1 calc R U . . .
C184 C 0.9994(5) 0.5872(6) 0.22383(17) 0.094(4) Uani 1 1 d . . . . .
H184 H 0.987488 0.590230 0.236611 0.113 Uiso 1 1 calc R U . . .
C93 C 0.3857(4) 0.2476(6) 0.41329(17) 0.072(3) Uani 1 1 d . . . . .
H93 H 0.365435 0.204637 0.411159 0.086 Uiso 1 1 calc R U . . .
C321 C 0.6840(4) 1.1667(5) 0.06265(15) 0.061(3) Uani 1 1 d . . . . .
H321 H 0.658444 1.188578 0.067209 0.073 Uiso 1 1 calc R U . . .
C30 C 0.6879(5) 0.7401(10) 0.2759(3) 0.123(7) Uani 1 1 d . . . . .
H30 H 0.697750 0.748533 0.262691 0.147 Uiso 1 1 calc R U . . .
C242 C 0.7013(3) 0.7431(5) 0.60815(14) 0.053(3) Uani 1 1 d . . . . .
H242 H 0.678635 0.781433 0.608220 0.064 Uiso 1 1 calc R U . . .
C79 C 0.6576(3) 0.1438(5) 0.30826(15) 0.055(2) Uani 1 1 d . . . . .
H79 H 0.643273 0.094769 0.305848 0.066 Uiso 1 1 calc R U . . .
C331 C 0.7927(3) 0.9368(5) 0.06288(13) 0.046(2) Uani 1 1 d . . . . .
C250 C 0.5502(4) 0.5691(8) 0.54756(19) 0.078(4) Uani 1 1 d . . . . .
H250 H 0.525437 0.533646 0.543452 0.093 Uiso 1 1 calc R U . . .
C251 C 0.5449(4) 0.6438(8) 0.54060(17) 0.072(3) Uani 1 1 d . . . . .
H251 H 0.515861 0.660063 0.531988 0.086 Uiso 1 1 calc R U . . .
C135 C 0.7503(4) 0.2964(6) 0.21951(16) 0.063(3) Uani 1 1 d . . . . .
H135 H 0.763420 0.246363 0.221014 0.076 Uiso 1 1 calc R U . . .
C252 C 0.5809(3) 0.6963(6) 0.54586(16) 0.059(3) Uani 1 1 d . . . . .
H252 H 0.576446 0.747165 0.540281 0.071 Uiso 1 1 calc R U . . .
C335 C 0.8498(4) 0.8517(6) 0.05231(16) 0.066(3) Uani 1 1 d . . . . .
H335 H 0.856249 0.804451 0.046016 0.079 Uiso 1 1 calc R U . . .
C262 C 0.6230(4) 0.9784(7) 0.56425(17) 0.080(3) Uani 1 1 d . . . . .
H262 H 0.612902 1.030232 0.563933 0.096 Uiso 1 1 calc R U . . .
C233 C 0.8770(4) 0.2574(7) 0.0593(2) 0.080(4) Uani 1 1 d . . . . .
H233 H 0.856548 0.229712 0.048066 0.096 Uiso 1 1 calc R U . . .
C285 C 0.7382(3) 0.4466(5) 0.28625(14) 0.044(2) Uani 1 1 d . . . . .
H285 H 0.710715 0.424385 0.277716 0.053 Uiso 1 1 calc R U . . .
C286 C 0.7385(3) 0.5230(5) 0.29211(14) 0.049(2) Uani 1 1 d . . . . .
H286 H 0.711300 0.553328 0.288016 0.059 Uiso 1 1 calc R U . . .
C180 C 0.8466(3) 0.6621(4) 0.22405(12) 0.0358(19) Uani 1 1 d . . . . .
H180 H 0.862268 0.662404 0.212452 0.043 Uiso 1 1 calc R U . . .
C343 C 1.0601(5) 0.5027(15) 0.1005(3) 0.116(6) Uani 1 1 d . . . . .
N28 N 1.0531(6) 0.4525(12) 0.1102(4) 0.211(11) Uani 1 1 d . . . . .
C258 C 0.7417(4) 0.7374(8) 0.54646(18) 0.097(5) Uani 1 1 d . . . . .
H258 H 0.757999 0.757887 0.560067 0.116 Uiso 1 1 calc R U . . .

loop_
_atom_site_aniso_label
_atom_site_aniso_U_11
_atom_site_aniso_U_22
_atom_site_aniso_U_33
_atom_site_aniso_U_23
_atom_site_aniso_U_13
_atom_site_aniso_U_12
Dy3 0.02680(17) 0.01873(16) 0.02528(18) -0.00032(16) 0.00656(13) 0.00018(16)
Dy2 0.02313(17) 0.02522(18) 0.02582(19) -0.00142(15) 0.00475(14) 0.00043(15)
Dy4 0.02669(17) 0.02151(16) 0.02496(18) 0.00030(16) 0.00587(13) 0.00072(17)
Dy1 0.02434(18) 0.02550(18) 0.02663(19) -0.00156(15) 0.00477(14) -0.00007(15)
O8 0.037(3) 0.041(3) 0.031(3) 0.005(3) 0.016(2) 0.000(3)
N24 0.027(3) 0.021(3) 0.021(3) 0.004(3) 0.004(3) 0.000(3)
O1 0.032(3) 0.035(3) 0.043(3) -0.006(3) 0.003(3) -0.003(3)
N7 0.027(3) 0.027(4) 0.027(3) 0.002(3) 0.010(3) 0.003(3)
O5 0.028(3) 0.034(3) 0.037(3) 0.005(3) 0.015(2) 0.002(3)
O4 0.033(3) 0.034(3) 0.030(3) -0.003(2) 0.000(2) -0.001(2)
N4 0.026(3) 0.031(4) 0.023(3) -0.004(3) 0.005(3) -0.002(3)
O6 0.029(3) 0.083(5) 0.026(3) -0.021(3) 0.005(2) -0.016(3)
O2 0.069(4) 0.049(3) 0.029(3) -0.010(3) 0.024(3) -0.027(4)
N22 0.037(4) 0.026(4) 0.028(4) -0.002(3) 0.006(3) -0.002(3)
N20 0.019(3) 0.029(4) 0.029(3) 0.002(3) 0.004(2) 0.003(3)
N14 0.026(3) 0.018(3) 0.033(4) 0.003(3) 0.000(3) 0.001(3)
N12 0.027(3) 0.031(3) 0.024(3) -0.002(3) 0.008(3) 0.003(3)
N17 0.032(3) 0.020(3) 0.027(3) 0.000(3) 0.009(3) 0.002(3)
O7 0.033(3) 0.075(4) 0.033(3) -0.019(3) 0.009(2) -0.013(3)
N10 0.019(3) 0.023(3) 0.037(4) -0.003(3) 0.004(3) 0.004(3)
N8 0.025(3) 0.034(4) 0.029(3) -0.003(3) 0.011(3) -0.001(3)
N23 0.025(3) 0.024(4) 0.027(3) 0.002(3) 0.003(3) 0.000(3)
N18 0.028(3) 0.017(3) 0.030(4) 0.001(3) 0.009(3) 0.002(3)
N16 0.026(3) 0.016(3) 0.029(4) -0.007(3) 0.008(3) -0.003(2)
N9 0.030(3) 0.026(3) 0.026(4) 0.003(3) 0.008(3) -0.001(3)
O3 0.071(4) 0.046(4) 0.034(3) -0.009(3) 0.027(3) -0.030(3)
N13 0.032(3) 0.019(3) 0.023(3) -0.002(3) 0.002(3) -0.001(3)
N1 0.031(4) 0.021(3) 0.027(4) -0.002(3) 0.008(3) 0.000(3)
N2 0.029(3) 0.025(3) 0.038(4) 0.003(3) 0.009(3) 0.005(3)
N11 0.026(3) 0.020(3) 0.028(3) -0.006(3) 0.006(3) 0.000(3)
N15 0.033(4) 0.024(3) 0.024(3) -0.003(3) 0.004(3) -0.005(3)
C86 0.026(4) 0.035(4) 0.027(4) 0.003(3) 0.007(3) 0.002(3)
N5 0.026(3) 0.027(3) 0.030(4) -0.002(3) 0.005(3) 0.003(3)
N3 0.036(4) 0.024(4) 0.028(3) 0.004(3) 0.009(3) 0.002(3)
N6 0.027(3) 0.034(4) 0.035(4) 0.000(3) 0.006(3) 0.001(3)
C165 0.041(5) 0.020(4) 0.024(4) -0.001(3) 0.004(3) 0.003(3)
C144 0.033(4) 0.029(4) 0.023(4) 0.000(3) 0.004(3) -0.001(3)
C81 0.022(4) 0.035(4) 0.032(5) -0.004(3) 0.008(3) 0.004(3)
C35 0.037(4) 0.037(5) 0.031(4) 0.004(3) 0.015(3) 0.008(4)
C40 0.035(4) 0.042(4) 0.028(4) 0.007(4) 0.012(3) 0.006(4)
C197 0.049(5) 0.021(4) 0.036(5) 0.007(3) 0.011(4) 0.005(4)
C226 0.021(4) 0.049(6) 0.026(4) 0.003(4) 0.007(3) 0.008(3)
C227 0.031(4) 0.023(4) 0.038(4) 0.014(3) 0.024(3) 0.010(3)
C84 0.034(5) 0.050(5) 0.048(6) 0.015(4) 0.009(4) 0.020(4)
C61 0.032(4) 0.030(4) 0.033(5) 0.011(4) 0.012(4) 0.009(3)
C39 0.031(4) 0.038(5) 0.036(5) 0.012(4) 0.004(4) 0.008(4)
C133 0.048(5) 0.033(4) 0.033(5) 0.004(4) 0.022(4) 0.003(4)
C123 0.042(5) 0.042(5) 0.031(4) -0.005(4) 0.023(4) -0.007(4)
N21 0.032(4) 0.019(3) 0.028(4) -0.003(3) 0.004(3) -0.004(3)
C201 0.039(5) 0.026(4) 0.021(4) -0.003(3) 0.002(3) -0.004(4)
C200 0.033(4) 0.023(4) 0.033(5) -0.005(3) 0.003(3) 0.000(3)
C55 0.033(4) 0.026(4) 0.034(5) 0.008(3) 0.017(4) 0.004(3)
C143 0.032(4) 0.034(4) 0.031(4) 0.000(3) 0.002(3) 0.003(4)
N19 0.028(3) 0.023(4) 0.029(4) 0.003(3) 0.003(3) 0.005(3)
C54 0.020(4) 0.037(4) 0.026(4) -0.002(4) 0.003(3) 0.000(4)
C222 0.035(4) 0.036(5) 0.019(4) -0.002(3) -0.004(3) -0.002(4)
C47 0.030(4) 0.039(4) 0.023(4) -0.004(3) 0.006(3) 0.002(3)
C4 0.036(5) 0.031(4) 0.035(5) -0.005(4) 0.002(4) -0.011(4)
C195 0.026(4) 0.034(5) 0.032(5) 0.012(4) 0.000(3) 0.010(4)
C217 0.026(4) 0.023(4) 0.035(5) -0.003(3) 0.003(3) -0.003(3)
C3 0.036(5) 0.039(5) 0.043(5) -0.002(4) 0.006(4) -0.010(4)
C87 0.036(5) 0.038(5) 0.030(5) 0.005(4) 0.013(4) 0.004(4)
C209 0.027(4) 0.026(4) 0.030(4) 0.000(3) 0.001(3) 0.000(3)
C38 0.033(4) 0.033(4) 0.030(4) 0.002(3) 0.006(3) 0.006(3)
C221 0.032(4) 0.027(4) 0.031(4) 0.000(3) 0.011(3) -0.002(3)
C167 0.024(4) 0.024(4) 0.018(4) 0.001(3) -0.001(3) 0.000(3)
C76 0.033(4) 0.041(5) 0.027(4) -0.002(4) 0.006(3) 0.004(4)
C224 0.045(5) 0.065(7) 0.031(5) 0.001(4) 0.012(4) 0.001(4)
C101 0.038(5) 0.065(6) 0.044(5) -0.011(5) 0.008(4) 0.008(5)
C189 0.034(4) 0.027(4) 0.038(5) -0.001(3) 0.003(4) 0.007(3)
C75 0.029(4) 0.032(4) 0.023(4) 0.000(3) 0.006(3) 0.013(3)
C59 0.027(4) 0.034(4) 0.035(5) 0.002(4) 0.009(3) 0.004(3)
C67 0.029(4) 0.028(4) 0.024(4) -0.007(3) 0.007(3) 0.000(3)
C102 0.034(4) 0.026(4) 0.037(5) 0.001(4) 0.014(4) 0.005(4)
C202 0.033(4) 0.019(4) 0.028(4) 0.001(3) 0.006(3) 0.001(3)
C159 0.040(5) 0.028(4) 0.030(4) -0.007(3) 0.006(4) -0.001(4)
C83 0.022(4) 0.041(5) 0.034(5) 0.002(4) 0.002(3) 0.008(3)
C210 0.048(5) 0.028(4) 0.029(4) 0.004(4) 0.005(4) 0.002(4)
C48 0.030(4) 0.053(5) 0.029(5) -0.001(4) 0.004(3) 0.003(4)
C145 0.041(5) 0.022(4) 0.035(5) 0.001(3) 0.004(4) 0.006(4)
C34 0.025(4) 0.043(5) 0.033(5) 0.002(4) 0.010(3) 0.001(3)
C164 0.040(5) 0.026(4) 0.034(5) 0.009(3) 0.003(4) 0.005(3)
C196 0.031(4) 0.025(4) 0.034(5) 0.004(3) 0.005(3) 0.001(3)
C60 0.040(5) 0.021(4) 0.039(5) 0.005(3) 0.006(4) 0.005(4)
C132 0.029(5) 0.068(6) 0.046(6) -0.002(5) 0.006(4) 0.001(4)
C314 0.061(6) 0.041(5) 0.044(6) 0.000(4) 0.010(5) 0.024(4)
C295 0.039(5) 0.029(4) 0.033(5) -0.002(3) 0.007(4) -0.006(4)
C65 0.032(4) 0.031(4) 0.038(5) 0.003(4) 0.008(4) 0.007(3)
C36 0.038(5) 0.037(5) 0.044(5) -0.003(4) 0.016(4) 0.002(4)
C96 0.024(4) 0.045(5) 0.036(5) 0.002(4) 0.015(3) 0.003(3)
C105 0.033(5) 0.054(6) 0.047(5) -0.014(4) 0.013(4) -0.002(4)
C66 0.039(4) 0.035(5) 0.034(4) -0.001(4) 0.014(4) 0.005(4)
C166 0.033(4) 0.017(4) 0.028(4) 0.005(3) 0.004(3) 0.002(3)
C5 0.047(5) 0.028(4) 0.036(5) -0.002(4) 0.004(4) -0.009(4)
C74 0.024(4) 0.021(4) 0.033(4) 0.001(3) 0.006(3) 0.000(3)
C85 0.045(5) 0.057(6) 0.027(5) 0.009(4) 0.010(4) 0.004(4)
C37 0.035(4) 0.036(4) 0.042(5) 0.003(4) 0.006(4) 0.012(4)
C287 0.061(6) 0.027(4) 0.052(6) 0.001(4) 0.022(5) 0.014(4)
C26 0.043(5) 0.022(4) 0.035(5) 0.003(3) 0.014(4) 0.001(3)
C153 0.035(4) 0.016(4) 0.030(4) -0.001(3) 0.012(3) 0.000(3)
C27 0.041(5) 0.050(6) 0.061(7) 0.018(5) 0.023(5) 0.009(4)
C82 0.031(4) 0.030(4) 0.032(4) -0.003(3) 0.008(3) 0.004(3)
C125 0.040(4) 0.037(5) 0.036(4) -0.002(4) 0.018(3) 0.008(4)
C218 0.042(5) 0.022(4) 0.040(5) -0.001(4) 0.004(4) 0.006(4)
C298 0.048(5) 0.030(5) 0.047(5) 0.005(4) -0.005(4) 0.000(4)
C154 0.037(5) 0.026(4) 0.043(5) -0.004(4) 0.012(4) -0.010(3)
C104 0.032(4) 0.034(4) 0.034(5) -0.006(4) 0.009(3) -0.004(4)
C142 0.049(5) 0.034(5) 0.044(5) 0.004(4) -0.008(4) 0.006(4)
C63 0.045(5) 0.035(5) 0.050(6) 0.008(4) 0.014(4) 0.007(4)
C128 0.043(5) 0.044(5) 0.051(6) 0.001(4) 0.016(4) 0.005(4)
C21 0.070(7) 0.031(5) 0.047(6) -0.004(4) 0.014(5) -0.002(5)
C129 0.052(6) 0.044(6) 0.077(8) 0.006(5) 0.031(5) 0.013(5)
C168 0.041(5) 0.017(4) 0.021(4) 0.002(3) 0.003(3) -0.002(3)
C300 0.041(5) 0.040(5) 0.051(5) -0.004(4) 0.014(4) -0.002(4)
C199 0.045(5) 0.029(4) 0.031(5) -0.002(3) 0.004(4) -0.005(4)
C271 0.028(4) 0.035(5) 0.038(5) -0.007(4) 0.001(3) 0.006(4)
C276 0.034(5) 0.046(5) 0.042(5) 0.002(4) -0.002(4) 0.000(4)
C161 0.031(4) 0.026(4) 0.033(4) -0.003(3) 0.007(3) 0.002(3)
C172 0.058(6) 0.019(4) 0.055(6) 0.000(4) 0.016(4) -0.003(4)
C140 0.038(4) 0.020(4) 0.039(5) -0.003(3) 0.005(4) 0.000(3)
C272 0.051(6) 0.046(5) 0.044(5) 0.007(4) 0.016(4) 0.016(4)
C146 0.053(5) 0.015(4) 0.036(5) -0.002(3) 0.017(4) 0.004(4)
C308 0.035(5) 0.027(4) 0.054(6) 0.007(4) 0.001(4) -0.006(4)
C173 0.040(5) 0.033(4) 0.029(4) -0.002(3) 0.006(4) -0.005(4)
C160 0.035(4) 0.023(4) 0.021(4) -0.008(3) -0.007(3) 0.005(4)
C14 0.040(5) 0.035(5) 0.055(6) 0.001(4) 0.012(4) -0.010(4)
C216 0.035(4) 0.020(4) 0.034(5) -0.001(3) 0.001(4) 0.008(3)
C115 0.046(5) 0.021(4) 0.038(5) -0.003(3) 0.004(4) -0.004(4)
C315 0.076(7) 0.050(6) 0.029(5) 0.008(4) 0.004(5) 0.029(5)
C291 0.055(6) 0.028(5) 0.052(6) 0.003(4) 0.010(5) 0.000(4)
C230 0.062(6) 0.049(6) 0.045(6) -0.005(5) 0.006(5) 0.010(5)
C203 0.053(5) 0.024(4) 0.025(4) 0.001(3) -0.004(4) 0.004(4)
C13 0.032(5) 0.036(5) 0.050(6) -0.004(4) 0.006(4) -0.015(4)
C198 0.039(5) 0.026(4) 0.050(5) 0.004(4) 0.009(4) -0.003(4)
C163 0.049(5) 0.032(4) 0.031(5) 0.010(4) 0.006(4) 0.008(4)
C307 0.034(5) 0.035(5) 0.046(5) 0.011(4) 0.006(4) -0.002(4)
C6 0.061(6) 0.049(6) 0.035(5) -0.004(4) 0.002(4) 0.002(5)
C175 0.054(5) 0.018(4) 0.025(4) -0.008(3) 0.005(4) 0.001(4)
C290 0.051(5) 0.040(5) 0.042(5) 0.005(4) 0.010(4) 0.008(4)
C152 0.041(5) 0.029(5) 0.043(5) -0.003(4) 0.001(4) 0.001(4)
C225 0.040(5) 0.037(5) 0.038(5) 0.012(4) 0.008(4) 0.012(4)
C80 0.030(5) 0.040(5) 0.075(7) 0.001(4) 0.027(4) 0.009(4)
C139 0.041(4) 0.027(4) 0.032(4) -0.002(4) -0.001(3) 0.001(4)
C316 0.113(9) 0.043(6) 0.035(6) 0.010(4) 0.025(6) 0.040(6)
C97 0.045(5) 0.038(5) 0.042(5) 0.011(4) 0.018(4) 0.009(4)
C20 0.037(4) 0.027(4) 0.035(5) 0.009(3) 0.010(4) -0.002(3)
C322 0.095(8) 0.028(5) 0.045(6) 0.003(4) -0.006(6) 0.007(5)
C116 0.053(5) 0.021(4) 0.050(5) -0.004(4) 0.007(4) -0.001(4)
C220 0.036(4) 0.032(4) 0.027(4) -0.008(3) -0.001(3) 0.001(4)
C138 0.044(5) 0.048(5) 0.039(5) 0.006(4) 0.018(4) -0.001(4)
C147 0.036(4) 0.021(4) 0.033(5) -0.004(3) -0.002(4) -0.003(3)
C319 0.052(6) 0.049(6) 0.035(5) -0.003(4) 0.006(4) 0.007(4)
C299 0.052(6) 0.036(5) 0.053(6) -0.004(4) 0.007(4) 0.010(4)
C235 0.033(5) 0.040(5) 0.041(5) 0.007(4) 0.017(4) -0.007(4)
C215 0.054(5) 0.042(5) 0.036(5) 0.011(4) 0.001(4) -0.002(4)
C341 0.068(7) 0.042(6) 0.058(7) -0.001(5) 0.004(5) -0.012(5)
C284 0.026(4) 0.045(5) 0.051(5) 0.008(4) 0.002(4) 0.004(4)
C131 0.066(7) 0.075(8) 0.050(6) 0.013(6) 0.009(5) 0.024(6)
C69 0.027(4) 0.055(6) 0.031(4) 0.008(4) 0.004(3) 0.005(4)
C108 0.041(5) 0.025(4) 0.044(5) -0.006(4) 0.010(4) -0.006(4)
C174 0.030(4) 0.023(4) 0.025(4) -0.001(3) 0.008(3) -0.003(3)
C169 0.039(5) 0.034(5) 0.071(7) -0.016(4) 0.016(4) -0.003(4)
C318 0.062(6) 0.040(5) 0.036(5) 0.003(4) 0.007(4) 0.009(5)
C204 0.056(6) 0.030(5) 0.033(5) 0.007(3) -0.008(4) 0.002(4)
C289 0.032(4) 0.027(4) 0.038(5) -0.001(3) 0.006(3) 0.000(3)
C134 0.078(7) 0.035(5) 0.044(6) 0.011(4) 0.027(5) -0.002(5)
C181 0.031(4) 0.030(5) 0.027(4) 0.004(3) -0.004(3) 0.004(3)
C288 0.031(4) 0.047(6) 0.050(5) -0.007(4) 0.006(4) -0.001(4)
C274 0.039(5) 0.066(7) 0.036(5) -0.005(4) 0.012(4) -0.008(4)
C16 0.044(6) 0.070(7) 0.067(7) -0.017(6) 0.017(5) -0.009(5)
C190 0.049(6) 0.045(5) 0.059(6) 0.006(5) 0.001(5) 0.006(4)
C121 0.038(5) 0.039(5) 0.065(6) -0.016(5) 0.021(5) -0.010(4)
C339 0.048(6) 0.053(6) 0.064(7) 0.008(5) 0.020(5) 0.010(5)
C17 0.054(6) 0.070(7) 0.040(6) -0.004(5) 0.010(5) -0.016(5)
C109 0.039(5) 0.045(5) 0.036(5) -0.015(4) 0.003(4) -0.009(4)
C241 0.051(6) 0.065(7) 0.041(5) -0.010(5) 0.014(4) -0.038(5)
C78 0.062(6) 0.057(6) 0.052(6) 0.012(5) 0.030(5) 0.030(5)
C2 0.036(5) 0.051(6) 0.060(6) -0.001(5) 0.004(4) -0.006(4)
C56 0.039(5) 0.047(5) 0.038(5) -0.005(4) 0.014(4) 0.000(4)
C19 0.028(4) 0.028(4) 0.020(4) 0.002(3) 0.000(3) 0.004(3)
C141 0.047(5) 0.032(5) 0.045(5) -0.011(4) -0.013(4) 0.006(4)
C158 0.051(6) 0.052(6) 0.028(5) -0.006(4) -0.005(4) 0.000(5)
C296 0.035(4) 0.027(4) 0.048(5) 0.009(4) 0.005(4) 0.001(4)
C273 0.047(5) 0.052(6) 0.052(6) -0.006(5) 0.021(5) 0.013(4)
C137 0.071(6) 0.048(6) 0.035(5) -0.001(4) 0.014(5) -0.018(5)
C103 0.037(5) 0.025(4) 0.037(5) -0.017(3) 0.012(4) -0.010(4)
C58 0.036(5) 0.044(5) 0.046(5) 0.003(4) 0.006(4) 0.012(4)
C25 0.041(5) 0.036(5) 0.053(6) 0.008(4) 0.007(4) 0.008(4)
C7 0.040(5) 0.036(5) 0.049(6) -0.014(4) 0.008(4) -0.002(4)
C57 0.031(5) 0.055(6) 0.044(5) 0.007(4) 0.016(4) 0.010(4)
C323 0.079(7) 0.047(6) 0.034(5) 0.005(4) -0.010(5) -0.020(5)
C95 0.030(4) 0.043(5) 0.031(5) -0.003(4) 0.005(3) 0.016(4)
C223 0.050(6) 0.072(7) 0.037(5) 0.009(5) 0.019(4) 0.000(5)
C90 0.033(4) 0.042(5) 0.038(5) -0.004(4) 0.013(4) 0.001(4)
C124 0.031(4) 0.035(4) 0.031(4) -0.012(3) 0.021(3) 0.008(3)
C312 0.040(5) 0.056(6) 0.055(6) 0.012(5) 0.013(4) 0.012(4)
C64 0.056(5) 0.042(5) 0.043(5) 0.017(4) 0.026(4) 0.020(5)
C1 0.048(6) 0.080(7) 0.039(6) -0.009(5) -0.002(5) -0.016(5)
C122 0.047(5) 0.034(5) 0.045(5) 0.000(4) 0.025(4) 0.001(4)
C49 0.063(6) 0.094(8) 0.027(5) -0.006(5) 0.015(4) 0.000(6)
C41 0.049(5) 0.048(5) 0.028(4) 0.005(4) 0.008(4) 0.005(5)
C240 0.039(5) 0.060(6) 0.046(6) -0.001(5) 0.011(4) -0.002(5)
C282 0.028(4) 0.058(6) 0.049(6) 0.019(4) 0.009(4) 0.008(4)
C91 0.041(5) 0.065(6) 0.046(6) 0.002(5) 0.013(4) -0.001(5)
C228 0.040(5) 0.055(6) 0.054(6) 0.006(5) 0.016(4) -0.008(5)
C313 0.059(6) 0.029(4) 0.028(5) 0.000(3) 0.005(4) 0.010(4)
C42 0.036(5) 0.095(8) 0.039(6) -0.014(5) 0.006(4) 0.006(5)
C171 0.058(6) 0.031(5) 0.044(5) -0.011(4) 0.005(4) 0.007(4)
C148 0.068(6) 0.032(5) 0.042(5) -0.009(4) 0.022(5) -0.006(4)
C311 0.060(6) 0.041(5) 0.069(7) 0.009(5) 0.022(5) 0.009(5)
C248 0.047(5) 0.064(6) 0.052(6) -0.011(5) 0.012(4) -0.021(5)
C50 0.099(11) 0.159(15) 0.044(7) -0.003(8) 0.028(7) 0.024(10)
C306 0.042(5) 0.030(5) 0.043(5) 0.001(4) 0.006(4) -0.002(4)
C324 0.069(6) 0.056(6) 0.042(5) 0.010(5) 0.016(5) 0.012(5)
C107 0.056(6) 0.041(5) 0.042(5) -0.005(4) 0.020(4) -0.011(4)
C120 0.059(6) 0.047(5) 0.040(5) 0.000(4) 0.012(5) -0.002(5)
C112 0.062(7) 0.071(7) 0.049(6) 0.014(5) -0.005(5) -0.002(5)
C283 0.028(4) 0.041(5) 0.029(4) 0.001(3) 0.011(3) 0.001(3)
C155 0.043(5) 0.063(6) 0.050(6) -0.001(5) 0.008(4) -0.012(5)
C178 0.104(9) 0.069(7) 0.023(5) -0.007(5) -0.010(5) -0.005(7)
C110 0.049(5) 0.072(7) 0.045(6) -0.009(5) -0.003(4) 0.016(5)
C179 0.061(6) 0.038(5) 0.035(5) -0.001(4) -0.006(4) -0.012(4)
C236 0.042(5) 0.062(6) 0.037(5) 0.001(4) 0.009(4) -0.001(4)
C113 0.054(6) 0.071(7) 0.044(6) -0.012(5) 0.004(4) 0.002(5)
C22 0.075(7) 0.038(5) 0.070(7) -0.007(5) 0.025(6) -0.002(5)
C211 0.054(6) 0.046(5) 0.052(6) 0.013(5) 0.007(5) 0.006(5)
C183 0.078(7) 0.044(5) 0.035(5) -0.003(4) -0.010(5) 0.012(5)
C229 0.052(6) 0.037(5) 0.051(6) -0.010(4) 0.019(5) -0.001(4)
C176 0.067(6) 0.053(6) 0.027(5) -0.004(4) 0.009(4) -0.005(5)
C334 0.053(6) 0.081(8) 0.057(6) 0.003(6) 0.009(5) 0.022(6)
C170 0.051(6) 0.036(5) 0.062(6) -0.006(4) 0.018(5) 0.008(4)
C277 0.029(4) 0.036(5) 0.043(5) 0.006(4) 0.003(4) 0.008(4)
C325 0.053(5) 0.041(5) 0.036(5) -0.002(4) 0.011(4) 0.005(4)
C219 0.039(5) 0.023(4) 0.052(5) -0.010(4) 0.006(4) 0.003(4)
C18 0.045(5) 0.052(6) 0.041(5) -0.003(4) 0.006(4) -0.008(4)
C292 0.048(5) 0.054(6) 0.022(4) -0.012(4) 0.002(4) -0.009(4)
C73 0.048(5) 0.064(6) 0.035(5) -0.018(4) 0.006(4) 0.002(5)
C259 0.054(6) 0.066(6) 0.038(5) -0.009(5) 0.009(4) -0.029(5)
C205 0.073(7) 0.043(5) 0.060(7) 0.011(5) -0.012(5) -0.001(5)
C194 0.037(5) 0.059(6) 0.047(6) 0.001(4) 0.011(4) 0.011(4)
C275 0.046(5) 0.047(5) 0.027(4) 0.009(4) 0.001(4) 0.000(4)
C88 0.023(4) 0.032(4) 0.037(5) 0.001(3) 0.015(3) 0.018(3)
C214 0.062(6) 0.050(6) 0.056(6) 0.013(5) 0.011(5) -0.003(5)
C106 0.040(5) 0.052(6) 0.061(6) -0.023(5) 0.028(5) -0.024(4)
C12 0.047(6) 0.066(7) 0.088(8) -0.009(6) 0.015(6) 0.012(5)
C320 0.073(7) 0.041(6) 0.049(6) 0.004(5) 0.003(5) 0.010(5)
C333 0.041(5) 0.106(9) 0.040(6) -0.018(5) -0.005(4) -0.003(5)
C212 0.089(8) 0.050(6) 0.032(5) 0.019(4) -0.003(5) 0.019(6)
C327 0.069(7) 0.082(8) 0.044(6) 0.002(6) 0.001(5) 0.004(6)
C249 0.075(8) 0.070(7) 0.069(8) -0.019(6) 0.032(6) -0.040(6)
C294 0.044(5) 0.045(5) 0.026(4) 0.006(4) 0.016(4) 0.001(4)
C265 0.034(4) 0.031(4) 0.039(5) 0.001(4) 0.006(3) 0.006(4)
C239 0.061(6) 0.041(5) 0.065(7) -0.001(5) 0.024(5) -0.002(5)
C70 0.047(5) 0.070(7) 0.045(6) 0.008(5) 0.028(5) 0.013(5)
C130 0.082(8) 0.061(7) 0.062(7) 0.023(6) 0.038(6) 0.020(6)
C114 0.038(5) 0.047(5) 0.046(6) -0.008(4) 0.012(4) -0.003(4)
C293 0.042(5) 0.047(5) 0.027(4) -0.003(4) 0.011(4) 0.004(4)
C301 0.046(5) 0.032(4) 0.034(5) 0.001(4) 0.000(4) 0.003(4)
C117 0.042(5) 0.034(5) 0.068(7) -0.015(5) -0.004(5) 0.009(4)
C111 0.077(7) 0.062(7) 0.055(6) -0.005(5) 0.002(5) 0.023(5)
C162 0.044(5) 0.026(4) 0.033(4) 0.004(4) 0.003(3) 0.002(4)
C182 0.039(5) 0.030(5) 0.046(6) 0.002(4) -0.012(4) 0.007(4)
C208 0.073(6) 0.049(5) 0.034(5) -0.011(4) 0.000(4) 0.002(5)
C136 0.058(7) 0.073(7) 0.045(6) 0.019(5) -0.002(5) 0.006(6)
B3 0.034(5) 0.031(5) 0.047(6) 0.000(4) 0.005(4) 0.002(4)
C32 0.067(7) 0.060(6) 0.042(6) 0.012(5) 0.022(5) 0.020(5)
C53 0.039(5) 0.068(6) 0.051(6) 0.020(5) 0.012(4) 0.006(5)
C51 0.059(7) 0.131(13) 0.048(7) 0.030(7) 0.029(6) 0.020(7)
C302 0.070(6) 0.056(6) 0.037(5) -0.002(5) 0.002(4) -0.011(5)
C237 0.069(7) 0.062(7) 0.037(5) -0.003(5) 0.020(5) -0.023(5)
C309 0.043(5) 0.031(5) 0.080(7) 0.014(5) -0.007(5) -0.002(4)
C207 0.104(9) 0.063(7) 0.042(6) -0.016(5) -0.001(6) 0.005(7)
C8 0.060(6) 0.054(6) 0.055(6) -0.019(5) 0.003(5) 0.019(5)
C281 0.038(5) 0.051(6) 0.072(7) 0.026(5) 0.021(5) 0.009(4)
C280 0.042(5) 0.033(5) 0.095(8) 0.023(5) 0.026(5) 0.009(4)
C328 0.061(7) 0.090(8) 0.040(6) -0.021(6) -0.003(5) -0.006(6)
C46 0.075(7) 0.069(7) 0.042(6) -0.001(5) 0.008(5) 0.031(6)
C297 0.053(6) 0.042(5) 0.053(6) 0.006(4) 0.003(5) -0.004(5)
C238 0.064(7) 0.056(7) 0.050(6) -0.014(5) 0.015(5) -0.020(5)
C100 0.039(5) 0.099(9) 0.051(6) -0.010(6) -0.002(4) 0.009(5)
C234 0.066(7) 0.037(5) 0.071(7) -0.014(5) 0.026(6) 0.013(5)
C340 0.047(6) 0.081(7) 0.066(7) -0.005(6) 0.023(5) -0.012(5)
C278 0.039(5) 0.038(5) 0.054(6) 0.008(4) 0.009(4) 0.014(4)
C246 0.049(6) 0.069(7) 0.051(6) -0.023(5) 0.020(5) -0.030(5)
C28 0.065(7) 0.085(8) 0.084(8) 0.042(7) 0.026(6) 0.006(6)
C336 0.059(6) 0.068(7) 0.034(5) -0.005(5) -0.002(4) 0.016(5)
C342 0.060(6) 0.084(8) 0.057(7) -0.018(6) 0.002(5) -0.016(6)
C149 0.078(7) 0.044(6) 0.046(6) 0.008(4) 0.018(5) -0.012(5)
N26 0.067(7) 0.133(10) 0.115(9) -0.011(7) 0.001(6) -0.008(7)
C77 0.037(5) 0.049(6) 0.047(6) 0.006(4) 0.007(4) 0.011(4)
C231 0.102(9) 0.034(6) 0.074(8) 0.006(5) 0.038(7) 0.016(6)
C305 0.049(6) 0.059(6) 0.046(6) 0.020(5) 0.011(5) -0.001(5)
C119 0.085(8) 0.049(6) 0.052(6) 0.003(5) 0.003(6) -0.001(6)
C118 0.056(6) 0.059(7) 0.066(7) 0.003(6) -0.004(5) 0.010(5)
C310 0.046(5) 0.027(5) 0.082(7) 0.002(5) 0.010(5) -0.005(4)
C206 0.125(11) 0.050(7) 0.059(8) 0.005(5) -0.020(7) -0.001(7)
C24 0.065(6) 0.039(6) 0.067(7) 0.019(5) 0.009(5) 0.008(5)
C243 0.082(8) 0.061(7) 0.042(6) -0.005(5) 0.017(5) -0.037(6)
C247 0.057(6) 0.072(7) 0.038(5) -0.017(5) 0.019(5) -0.024(5)
C11 0.064(7) 0.066(7) 0.110(10) -0.032(7) 0.041(7) -0.009(6)
C244 0.060(7) 0.065(7) 0.049(6) 0.001(5) 0.013(5) -0.035(6)
C279 0.040(5) 0.040(6) 0.092(8) -0.011(5) 0.006(5) 0.004(4)
C269 0.042(5) 0.044(5) 0.046(6) -0.008(4) 0.000(4) -0.002(4)
C253 0.052(6) 0.072(7) 0.045(6) -0.012(5) 0.011(5) -0.022(5)
C330 0.066(6) 0.043(5) 0.030(5) 0.002(4) 0.003(4) -0.001(5)
C332 0.065(6) 0.072(7) 0.034(5) -0.007(5) 0.002(4) 0.014(6)
C193 0.048(6) 0.072(7) 0.073(8) -0.002(6) 0.018(5) 0.029(5)
C71 0.071(7) 0.088(8) 0.028(5) 0.001(5) 0.020(5) 0.020(6)
C266 0.037(5) 0.089(8) 0.051(6) 0.002(6) 0.012(4) 0.006(5)
C92 0.074(7) 0.077(7) 0.040(6) 0.009(5) 0.027(5) -0.021(6)
C23 0.074(7) 0.032(6) 0.079(7) 0.009(5) 0.030(6) 0.001(5)
C43 0.053(6) 0.115(10) 0.051(7) -0.024(7) 0.003(5) 0.026(6)
C260 0.076(7) 0.057(6) 0.062(7) -0.009(5) 0.037(6) -0.015(6)
C303 0.073(7) 0.051(6) 0.045(6) -0.009(5) 0.014(5) -0.007(5)
C52 0.039(6) 0.114(11) 0.093(9) 0.055(8) 0.024(6) 0.005(6)
C151 0.063(6) 0.027(5) 0.055(6) -0.009(4) 0.006(5) -0.002(5)
C268 0.060(6) 0.063(6) 0.037(5) -0.006(4) -0.001(5) 0.012(5)
C10 0.043(7) 0.082(9) 0.131(12) -0.043(9) 0.004(7) 0.014(6)
C267 0.058(6) 0.082(8) 0.045(6) -0.013(5) 0.003(5) 0.023(5)
C245 0.047(6) 0.067(7) 0.066(7) -0.007(5) 0.016(5) -0.023(5)
C9 0.064(8) 0.077(9) 0.106(11) -0.037(7) -0.018(7) 0.022(7)
C304 0.068(7) 0.079(8) 0.035(5) 0.020(5) 0.022(5) 0.017(6)
C261 0.105(10) 0.095(10) 0.091(10) -0.008(8) 0.050(8) -0.044(8)
C31 0.096(9) 0.114(10) 0.042(6) 0.028(6) 0.026(6) 0.069(8)
C191 0.049(6) 0.056(6) 0.076(7) 0.015(5) 0.004(5) 0.016(5)
C263 0.083(8) 0.087(9) 0.080(8) -0.026(7) 0.041(7) -0.022(8)
B4 0.065(7) 0.040(5) 0.021(5) -0.002(4) 0.001(5) 0.007(5)
C232 0.116(11) 0.034(6) 0.119(11) -0.004(7) 0.073(9) 0.010(7)
C264 0.073(7) 0.062(7) 0.053(6) -0.009(5) 0.012(5) -0.018(6)
C94 0.043(5) 0.055(6) 0.047(6) -0.008(4) 0.006(4) -0.017(4)
N27 0.108(9) 0.080(7) 0.111(9) 0.012(6) 0.029(7) -0.023(6)
C177 0.105(9) 0.062(7) 0.046(6) 0.001(5) 0.032(6) -0.003(6)
C329 0.062(6) 0.058(6) 0.059(7) -0.020(5) 0.003(5) -0.010(5)
C156 0.039(5) 0.084(8) 0.057(7) 0.000(6) -0.006(5) -0.027(5)
C45 0.099(10) 0.128(12) 0.050(7) 0.014(8) -0.002(7) 0.060(10)
C72 0.067(7) 0.085(8) 0.039(6) -0.019(5) 0.002(5) 0.001(6)
C99 0.036(5) 0.083(7) 0.065(6) 0.032(6) 0.020(5) 0.021(6)
C186 0.102(11) 0.101(11) 0.125(13) 0.009(11) -0.071(10) -0.039(9)
C44 0.067(8) 0.173(16) 0.037(6) -0.017(8) -0.007(5) 0.059(9)
C257 0.053(7) 0.166(13) 0.062(8) 0.024(8) 0.027(6) -0.010(8)
C98 0.039(5) 0.065(6) 0.071(7) 0.005(5) 0.033(5) 0.019(5)
C256 0.117(10) 0.092(9) 0.064(8) -0.026(7) 0.056(7) -0.043(8)
C254 0.056(7) 0.265(19) 0.060(8) -0.060(10) 0.030(6) -0.067(10)
N25 0.154(15) 0.140(14) 0.24(2) 0.042(13) 0.077(16) 0.006(15)
C255 0.088(9) 0.262(19) 0.059(8) -0.068(10) 0.048(7) -0.102(11)
C185 0.166(16) 0.070(9) 0.096(11) -0.004(9) -0.090(12) -0.025(10)
B1 0.054(7) 0.061(7) 0.050(7) -0.020(5) 0.018(5) -0.023(6)
C29 0.111(13) 0.142(14) 0.121(13) 0.062(12) 0.083(12) 0.012(10)
C187 0.063(7) 0.065(7) 0.077(8) 0.011(6) -0.016(6) -0.016(6)
C338 0.187(18) 0.105(13) 0.108(12) 0.023(10) -0.003(12) -0.074(13)
C337 0.144(16) 0.095(12) 0.17(2) 0.054(13) 0.075(17) -0.017(16)
C344 0.059(10) 0.32(3) 0.126(15) 0.041(17) 0.003(9) 0.041(14)
C188 0.033(4) 0.028(4) 0.026(4) 0.003(3) 0.005(3) 0.002(3)
C33 0.030(4) 0.039(5) 0.030(4) 0.001(4) 0.010(3) 0.004(4)
C68 0.031(4) 0.037(4) 0.029(4) -0.003(3) 0.011(3) 0.009(4)
C270 0.035(4) 0.053(5) 0.035(5) 0.010(4) 0.009(4) 0.005(4)
C89 0.022(4) 0.034(4) 0.042(5) -0.001(4) 0.006(3) -0.004(3)
C127 0.038(5) 0.050(5) 0.040(5) 0.001(4) 0.018(4) 0.009(4)
C317 0.077(7) 0.030(5) 0.059(6) 0.006(4) 0.028(5) 0.005(5)
C126 0.045(5) 0.044(5) 0.048(5) -0.008(4) 0.026(4) -0.002(4)
C15 0.050(6) 0.048(6) 0.063(7) 0.002(5) 0.012(5) -0.004(5)
C150 0.065(6) 0.023(5) 0.067(7) 0.004(4) -0.005(5) -0.004(4)
C213 0.073(7) 0.067(7) 0.038(6) 0.011(5) 0.016(5) 0.003(6)
C62 0.040(5) 0.057(6) 0.042(5) -0.005(4) 0.024(4) -0.018(4)
B2 0.025(5) 0.043(6) 0.036(5) 0.005(4) 0.009(4) 0.008(4)
C326 0.062(6) 0.048(5) 0.042(6) 0.000(4) 0.002(5) 0.004(5)
C192 0.044(6) 0.037(5) 0.112(10) -0.001(6) 0.015(6) 0.020(5)
C157 0.057(6) 0.069(7) 0.045(6) -0.014(5) -0.008(5) -0.016(5)
C184 0.160(13) 0.055(8) 0.045(7) -0.012(5) -0.024(8) 0.024(8)
C93 0.076(8) 0.087(8) 0.061(7) 0.000(6) 0.032(6) -0.035(6)
C321 0.079(7) 0.044(6) 0.053(6) -0.001(5) -0.002(5) 0.014(5)
C30 0.099(12) 0.170(17) 0.126(14) 0.107(13) 0.082(11) 0.070(12)
C242 0.069(7) 0.054(6) 0.037(6) -0.016(4) 0.014(5) -0.033(5)
C79 0.063(6) 0.038(5) 0.066(7) -0.004(5) 0.020(5) 0.006(5)
C331 0.070(6) 0.040(5) 0.026(5) 0.000(4) 0.006(4) 0.008(4)
C250 0.075(8) 0.095(9) 0.074(8) -0.046(7) 0.040(7) -0.052(8)
C251 0.050(6) 0.119(11) 0.050(7) -0.032(7) 0.018(5) -0.016(7)
C135 0.084(8) 0.052(6) 0.055(7) 0.019(5) 0.020(6) 0.024(6)
C252 0.056(6) 0.065(7) 0.060(7) -0.012(5) 0.021(5) -0.029(5)
C335 0.070(7) 0.070(7) 0.058(7) -0.007(5) 0.012(6) 0.019(6)
C262 0.088(8) 0.080(9) 0.076(8) -0.014(7) 0.026(7) -0.012(7)
C233 0.087(9) 0.070(8) 0.094(10) -0.027(7) 0.045(8) -0.007(7)
C285 0.027(5) 0.055(6) 0.049(6) 0.006(4) 0.006(4) 0.007(4)
C286 0.043(5) 0.061(6) 0.046(6) 0.013(5) 0.017(4) 0.016(5)
C180 0.047(5) 0.024(4) 0.032(5) 0.000(3) 0.001(4) -0.008(4)
C343 0.050(8) 0.19(2) 0.103(13) -0.011(14) 0.001(8) 0.025(13)
N28 0.101(12) 0.22(2) 0.30(3) 0.116(17) 0.020(14) -0.007(12)
C258 0.051(7) 0.196(15) 0.046(7) -0.022(8) 0.016(5) -0.039(8)

loop_
_atom_type_symbol
_atom_type_description
_atom_type_scat_dispersion_real
_atom_type_scat_dispersion_imag
_atom_type_scat_source
B B 0.0013 0.0007 'International Tables Vol C Tables 4.2.6.8 and 6.1.1.4'
C C 0.0033 0.0016 'International Tables Vol C Tables 4.2.6.8 and 6.1.1.4'
Dy Dy -0.1892 4.4098 'International Tables Vol C Tables 4.2.6.8 and 6.1.1.4'
H H 0.0000 0.0000 'International Tables Vol C Tables 4.2.6.8 and 6.1.1.4'
N N 0.0061 0.0033 'International Tables Vol C Tables 4.2.6.8 and 6.1.1.4'
O O 0.0106 0.0060 'International Tables Vol C Tables 4.2.6.8 and 6.1.1.4'

loop_
_geom_angle_atom_site_label_1
_geom_angle_atom_site_label_2
_geom_angle_atom_site_label_3
_geom_angle
_geom_angle_site_symmetry_1
_geom_angle_site_symmetry_3
_geom_angle_publ_flag
O5 Dy3 O6 158.24(17) . . ?
O5 Dy3 N14 94.66(18) . . ?
O5 Dy3 N17 95.09(17) . . ?
O5 Dy3 O7 162.89(17) . . ?
O5 Dy3 N18 87.96(19) . . ?
O5 Dy3 N16 80.97(17) . . ?
O5 Dy3 N13 78.21(18) . . ?
O5 Dy3 N15 90.79(19) . . ?
O6 Dy3 N14 74.1(2) . . ?
O6 Dy3 N17 97.0(2) . . ?
O6 Dy3 O7 38.87(16) . . ?
O6 Dy3 N18 82.3(2) . . ?
O6 Dy3 N16 120.75(17) . . ?
O6 Dy3 N13 80.04(17) . . ?
O6 Dy3 N15 99.2(2) . . ?
N14 Dy3 N18 120.57(18) . . ?
N14 Dy3 N16 119.55(17) . . ?
N14 Dy3 N15 60.50(18) . . ?
N17 Dy3 N14 170.20(17) . . ?
N17 Dy3 N18 60.77(18) . . ?
N17 Dy3 N16 61.31(17) . . ?
N17 Dy3 N13 121.80(17) . . ?
N17 Dy3 N15 118.40(18) . . ?
O7 Dy3 N14 94.8(2) . . ?
O7 Dy3 N17 75.51(19) . . ?
O7 Dy3 N18 99.4(2) . . ?
O7 Dy3 N16 81.97(17) . . ?
O7 Dy3 N13 118.87(18) . . ?
O7 Dy3 N15 81.6(2) . . ?
N18 Dy3 N16 119.47(17) . . ?
N18 Dy3 N15 178.42(17) . . ?
N16 Dy3 N15 59.33(17) . . ?
N13 Dy3 N14 61.38(18) . . ?
N13 Dy3 N18 61.26(17) . . ?
N13 Dy3 N16 159.15(17) . . ?
N13 Dy3 N15 119.42(17) . . ?
N7 Dy2 N12 61.52(18) . . ?
N7 Dy2 N8 60.43(17) . . ?
N7 Dy2 N9 120.79(18) . . ?
N7 Dy2 N11 119.99(17) . . ?
O4 Dy2 N7 95.46(18) . . ?
O4 Dy2 O2 162.47(18) . . ?
O4 Dy2 N12 77.47(18) . . ?
O4 Dy2 N10 94.44(18) . . ?
O4 Dy2 N8 92.03(18) . . ?
O4 Dy2 N9 81.18(18) . . ?
O4 Dy2 O3 158.79(18) . . ?
O4 Dy2 N11 87.01(17) . . ?
O2 Dy2 N7 94.9(2) . . ?
O2 Dy2 N12 119.98(18) . . ?
O2 Dy2 N10 75.4(2) . . ?
O2 Dy2 N8 80.85(19) . . ?
O2 Dy2 N9 81.38(18) . . ?
O2 Dy2 N11 99.99(19) . . ?
N12 Dy2 N8 119.40(18) . . ?
N12 Dy2 N9 158.65(18) . . ?
N12 Dy2 N11 60.71(18) . . ?
N10 Dy2 N7 170.09(18) . . ?
N10 Dy2 N12 121.38(18) . . ?
N10 Dy2 N8 118.83(18) . . ?
N10 Dy2 N9 60.53(18) . . ?
N10 Dy2 N11 60.94(18) . . ?
N9 Dy2 N8 60.66(18) . . ?
N9 Dy2 N11 118.82(18) . . ?
O3 Dy2 N7 73.8(2) . . ?
O3 Dy2 O2 38.71(16) . . ?
O3 Dy2 N12 81.32(18) . . ?
O3 Dy2 N10 96.9(2) . . ?
O3 Dy2 N8 98.09(19) . . ?
O3 Dy2 N9 120.03(18) . . ?
O3 Dy2 N11 82.93(19) . . ?
N11 Dy2 N8 178.98(18) . . ?
O8 Dy4 N24 92.70(19) . . ?
O8 Dy4 O6 160.89(18) . . ?
O8 Dy4 N22 86.17(18) . . ?
O8 Dy4 N20 88.29(17) . . ?
O8 Dy4 O7 159.83(18) . . ?
O8 Dy4 N23 85.18(18) . . ?
O8 Dy4 N21 97.6(2) . . ?
O8 Dy4 N19 84.38(18) . . ?
N24 Dy4 N22 121.39(18) . . ?
N24 Dy4 N20 120.01(18) . . ?
N24 Dy4 N23 60.71(17) . . ?
N24 Dy4 N21 169.74(16) . . ?
N24 Dy4 N19 60.13(18) . . ?
O6 Dy4 N24 77.7(2) . . ?
O6 Dy4 N22 112.94(18) . . ?
O6 Dy4 N20 82.49(19) . . ?
O6 Dy4 N23 103.8(2) . . ?
O6 Dy4 N21 92.3(2) . . ?
O6 Dy4 N19 76.51(17) . . ?
N22 Dy4 N20 118.52(18) . . ?
N22 Dy4 N23 60.81(18) . . ?
N22 Dy4 N21 60.19(18) . . ?
N22 Dy4 N19 170.50(18) . . ?
O7 Dy4 N24 92.7(2) . . ?
O7 Dy4 O6 38.91(16) . . ?
O7 Dy4 N22 74.45(18) . . ?
O7 Dy4 N20 105.67(19) . . ?
O7 Dy4 N23 80.58(19) . . ?
O7 Dy4 N21 77.8(2) . . ?
O7 Dy4 N19 115.06(18) . . ?
N23 Dy4 N20 173.47(17) . . ?
N23 Dy4 N19 119.11(17) . . ?
N21 Dy4 N20 60.07(18) . . ?
N21 Dy4 N23 120.55(18) . . ?
N21 Dy4 N19 120.26(18) . . ?
N19 Dy4 N20 60.33(19) . . ?
O1 Dy1 N4 85.78(19) . . ?
O1 Dy1 O2 161.09(18) . . ?
O1 Dy1 O3 159.45(18) . . ?
O1 Dy1 N1 87.04(19) . . ?
O1 Dy1 N2 97.18(19) . . ?
O1 Dy1 N5 92.81(18) . . ?
O1 Dy1 N3 86.66(19) . . ?
O1 Dy1 N6 83.83(19) . . ?
N4 Dy1 N3 60.20(17) . . ?
O2 Dy1 N4 80.5(2) . . ?
O2 Dy1 O3 38.98(16) . . ?
O2 Dy1 N1 106.32(19) . . ?
O2 Dy1 N2 78.8(2) . . ?
O2 Dy1 N5 91.71(19) . . ?
O2 Dy1 N3 75.24(17) . . ?
O2 Dy1 N6 114.24(18) . . ?
O3 Dy1 N4 103.7(2) . . ?
O3 Dy1 N1 83.31(19) . . ?
O3 Dy1 N2 93.7(2) . . ?
O3 Dy1 N5 76.8(2) . . ?
O3 Dy1 N3 113.89(18) . . ?
O3 Dy1 N6 75.62(18) . . ?
N1 Dy1 N4 172.79(18) . . ?
N1 Dy1 N3 118.71(18) . . ?
N1 Dy1 N6 60.59(18) . . ?
N2 Dy1 N4 120.21(18) . . ?
N2 Dy1 N1 60.14(18) . . ?
N2 Dy1 N5 170.01(18) . . ?
N2 Dy1 N3 60.40(18) . . ?
N2 Dy1 N6 120.56(19) . . ?
N5 Dy1 N4 60.45(17) . . ?
N5 Dy1 N1 120.65(18) . . ?
N5 Dy1 N3 120.52(18) . . ?
N5 Dy1 N6 60.42(18) . . ?
N6 Dy1 N4 119.13(17) . . ?
N6 Dy1 N3 170.49(18) . . ?
C226 O8 Dy4 149.7(4) . . ?
C217 N24 Dy4 122.3(5) . . ?
C217 N24 C221 116.3(6) . . ?
C221 N24 Dy4 120.7(4) . . ?
C4 O1 Dy1 148.9(5) . . ?
C61 N7 Dy2 120.9(5) . . ?
C61 N7 C65 118.0(6) . . ?
C65 N7 Dy2 119.9(5) . . ?
C124 O5 Dy3 142.0(4) . . ?
C103 O4 Dy2 141.6(4) . . ?
C40 N4 Dy1 125.3(4) . . ?
C39 N4 Dy1 120.3(5) . . ?
C39 N4 C40 113.7(6) . . ?
Dy3 O6 Dy4 140.5(2) . . ?
O7 O6 Dy3 70.7(2) . . ?
O7 O6 Dy4 69.8(2) . . ?
Dy1 O2 Dy2 141.3(2) . . ?
O3 O2 Dy2 70.6(3) . . ?
O3 O2 Dy1 70.7(3) . . ?
C201 N22 Dy4 121.0(5) . . ?
C201 N22 C202 117.1(6) . . ?
C202 N22 Dy4 121.7(4) . . ?
C195 N20 Dy4 120.2(5) . . ?
C195 N20 C188 114.7(6) . . ?
C188 N20 Dy4 124.5(4) . . ?
C144 N14 Dy3 121.6(5) . . ?
C140 N14 Dy3 120.2(4) . . ?
C140 N14 C144 117.4(6) . . ?
C67 N12 Dy2 118.8(4) . . ?
C66 N12 Dy2 120.8(5) . . ?
C66 N12 C67 120.2(6) . . ?
C165 N17 Dy3 120.9(5) . . ?
C161 N17 Dy3 121.2(4) . . ?
C161 N17 C165 116.7(6) . . ?
Dy4 O7 Dy3 141.7(2) . . ?
O6 O7 Dy3 70.4(2) . . ?
O6 O7 Dy4 71.3(2) . . ?
C86 N10 Dy2 122.4(5) . . ?
C86 N10 C82 115.1(6) . . ?
C82 N10 Dy2 121.4(5) . . ?
C102 N8 Dy2 119.3(5) . . ?
C102 N8 C95 117.3(6) . . ?
C95 N8 Dy2 122.5(4) . . ?
C209 N23 Dy4 124.4(4) . . ?
C216 N23 Dy4 120.4(5) . . ?
C216 N23 C209 114.6(6) . . ?
C167 N18 Dy3 122.7(4) . . ?
C166 N18 Dy3 120.0(5) . . ?
C166 N18 C167 116.5(6) . . ?
C153 N16 Dy3 120.9(4) . . ?
C160 N16 Dy3 119.0(4) . . ?
C160 N16 C153 120.1(6) . . ?
C87 N9 Dy2 121.7(5) . . ?
C87 N9 C88 119.2(6) . . ?
C88 N9 Dy2 119.1(4) . . ?
Dy1 O3 Dy2 141.0(2) . . ?
O2 O3 Dy2 70.7(3) . . ?
O2 O3 Dy1 70.3(3) . . ?
C139 N13 Dy3 121.2(5) . . ?
C139 N13 C174 120.1(6) . . ?
C174 N13 Dy3 118.6(4) . . ?
C60 N1 Dy1 120.9(5) . . ?
C60 N1 C19 114.2(6) . . ?
C19 N1 Dy1 124.3(4) . . ?
C55 N2 Dy1 121.1(5) . . ?
C55 N2 C59 116.4(6) . . ?
C59 N2 Dy1 122.1(5) . . ?
C81 N11 Dy2 119.5(5) . . ?
C81 N11 C74 116.9(6) . . ?
C74 N11 Dy2 122.8(4) . . ?
C145 N15 Dy3 118.3(5) . . ?
C145 N15 C146 117.1(6) . . ?
C146 N15 Dy3 123.8(4) . . ?
N10 C86 C87 114.4(6) . . ?
N10 C86 C85 125.1(7) . . ?
C85 C86 C87 120.2(7) . . ?
C38 N5 Dy1 121.9(5) . . ?
C38 N5 C34 117.4(6) . . ?
C34 N5 Dy1 120.3(4) . . ?
C54 N3 Dy1 120.1(5) . . ?
C54 N3 C47 117.6(6) . . ?
C47 N3 Dy1 122.3(4) . . ?
C26 N6 Dy1 121.2(4) . . ?
C33 N6 Dy1 119.7(5) . . ?
C33 N6 C26 118.8(6) . . ?
N17 C165 C164 123.1(7) . . ?
N17 C165 C166 114.8(6) . . ?
C164 C165 C166 121.9(7) . . ?
N14 C144 C143 123.0(7) . . ?
N14 C144 C145 116.0(6) . . ?
C143 C144 C145 120.9(7) . . ?
N11 C81 H81 120.0 . . ?
N11 C81 C82 119.9(7) . . ?
C82 C81 H81 120.0 . . ?
C34 C35 H35 120.3 . . ?
C36 C35 H35 120.3 . . ?
C36 C35 C34 119.4(7) . . ?
N4 C40 H40 107.9 . . ?
N4 C40 C47 109.2(6) . . ?
C47 C40 H40 107.9 . . ?
C41 C40 N4 114.1(6) . . ?
C41 C40 H40 107.9 . . ?
C41 C40 C47 109.5(6) . . ?
C196 C197 H197 120.1 . . ?
C198 C197 H197 120.1 . . ?
C198 C197 C196 119.7(7) . . ?
O8 C226 C227 121.6(7) . . ?
O8 C226 C225 121.7(7) . . ?
C227 C226 C225 116.3(6) . . ?
C226 C227 C235 120.9(6) . . ?
C228 C227 C226 123.3(7) . . ?
C228 C227 C235 115.3(7) . . ?
C83 C84 H84 120.4 . . ?
C83 C84 C85 119.2(7) . . ?
C85 C84 H84 120.4 . . ?
N7 C61 C102 116.1(6) . . ?
N7 C61 C62 122.5(7) . . ?
C62 C61 C102 121.4(7) . . ?
N4 C39 H39 119.1 . . ?
N4 C39 C38 121.7(7) . . ?
C38 C39 H39 119.1 . . ?
C138 C133 C123 120.5(7) . . ?
C138 C133 C134 115.2(8) . . ?
C134 C133 C123 124.1(8) . . ?
C124 C123 C133 119.7(7) . . ?
C122 C123 C133 120.0(7) . . ?
C122 C123 C124 120.3(8) . . ?
C200 N21 Dy4 120.4(5) . . ?
C200 N21 C196 117.8(6) . . ?
C196 N21 Dy4 121.4(5) . . ?
N22 C201 H201 119.5 . . ?
N22 C201 C200 121.0(7) . . ?
C200 C201 H201 119.5 . . ?
N21 C200 C201 115.3(6) . . ?
N21 C200 C199 122.9(7) . . ?
C199 C200 C201 121.5(7) . . ?
N2 C55 C54 115.8(6) . . ?
N2 C55 C56 123.1(7) . . ?
C56 C55 C54 120.8(7) . . ?
C144 C143 H143 121.5 . . ?
C142 C143 C144 117.0(7) . . ?
C142 C143 H143 121.5 . . ?
C222 N19 Dy4 120.3(5) . . ?
C222 N19 C181 118.7(6) . . ?
C181 N19 Dy4 120.7(4) . . ?
N3 C54 C55 120.0(6) . . ?
N3 C54 H54 120.0 . . ?
C55 C54 H54 120.0 . . ?
N19 C222 H222 119.7 . . ?
N19 C222 C221 120.6(7) . . ?
C221 C222 H222 119.7 . . ?
N3 C47 C40 111.0(5) . . ?
N3 C47 H47 106.8 . . ?
N3 C47 C48 116.9(6) . . ?
C40 C47 H47 106.8 . . ?
C48 C47 C40 108.2(6) . . ?
C48 C47 H47 106.8 . . ?
O1 C4 C3 121.8(7) . . ?
O1 C4 C5 121.0(7) . . ?
C3 C4 C5 117.1(7) . . ?
N20 C195 H195 119.0 . . ?
N20 C195 C196 121.9(7) . . ?
C196 C195 H195 119.0 . . ?
N24 C217 C218 124.3(7) . . ?
N24 C217 C216 115.0(6) . . ?
C218 C217 C216 120.7(7) . . ?
C4 C3 C13 120.3(7) . . ?
C2 C3 C4 120.8(8) . . ?
C2 C3 C13 118.8(7) . . ?
N9 C87 C86 118.6(7) . . ?
N9 C87 H87 120.7 . . ?
C86 C87 H87 120.7 . . ?
N23 C209 H209 107.4 . . ?
N23 C209 C202 111.8(6) . . ?
N23 C209 C210 114.0(6) . . ?
C202 C209 H209 107.4 . . ?
C210 C209 H209 107.4 . . ?
C210 C209 C202 108.5(6) . . ?
N5 C38 C39 114.9(6) . . ?
N5 C38 C37 123.3(7) . . ?
C37 C38 C39 121.8(7) . . ?
N24 C221 C222 114.8(6) . . ?
N24 C221 C220 122.7(7) . . ?
C220 C221 C222 122.0(7) . . ?
N18 C167 H167 108.1 . . ?
N18 C167 C174 106.6(5) . . ?
C168 C167 N18 113.8(5) . . ?
C168 C167 H167 108.1 . . ?
C168 C167 C174 112.0(5) . . ?
C174 C167 H167 108.1 . . ?
C75 C76 H76 118.8 . . ?
C75 C76 C77 122.3(8) . . ?
C77 C76 H76 118.8 . . ?
C225 C224 H224 119.1 . . ?
C223 C224 H224 119.1 . . ?
C223 C224 C225 121.7(8) . . ?
C96 C101 H101 118.6 . . ?
C96 C101 C100 122.7(8) . . ?
C100 C101 H101 118.6 . . ?
C190 C189 C194 116.9(7) . . ?
C190 C189 C188 122.1(7) . . ?
C194 C189 C188 121.0(7) . . ?
C76 C75 C74 120.5(7) . . ?
C76 C75 C80 117.3(7) . . ?
C80 C75 C74 122.1(7) . . ?
N2 C59 C60 115.0(6) . . ?
N2 C59 C58 125.0(7) . . ?
C58 C59 C60 120.0(7) . . ?
N12 C67 H67 107.5 . . ?
N12 C67 C74 106.8(5) . . ?
N12 C67 C68 115.4(6) . . ?
C74 C67 H67 107.5 . . ?
C68 C67 H67 107.5 . . ?
C68 C67 C74 111.8(6) . . ?
N8 C102 C61 119.4(7) . . ?
N8 C102 H102 120.3 . . ?
C61 C102 H102 120.3 . . ?
N22 C202 C209 109.6(5) . . ?
N22 C202 H202 107.0 . . ?
C209 C202 H202 107.0 . . ?
C203 C202 N22 117.0(6) . . ?
C203 C202 C209 108.9(6) . . ?
C203 C202 H202 107.0 . . ?
C154 C159 H159 119.5 . . ?
C154 C159 C158 121.0(8) . . ?
C158 C159 H159 119.5 . . ?
C84 C83 H83 120.6 . . ?
C84 C83 C82 118.8(7) . . ?
C82 C83 H83 120.6 . . ?
C215 C210 C209 118.8(7) . . ?
C211 C210 C209 122.2(7) . . ?
C211 C210 C215 118.9(7) . . ?
C49 C48 C47 120.6(8) . . ?
C49 C48 C53 118.8(8) . . ?
C53 C48 C47 120.6(7) . . ?
N15 C145 C144 120.3(7) . . ?
N15 C145 H145 119.9 . . ?
C144 C145 H145 119.9 . . ?
N5 C34 C35 121.8(7) . . ?
N5 C34 C33 115.1(6) . . ?
C35 C34 C33 122.7(7) . . ?
C165 C164 H164 120.5 . . ?
C163 C164 C165 119.0(7) . . ?
C163 C164 H164 120.5 . . ?
C197 C196 C195 122.1(7) . . ?
N21 C196 C197 122.6(7) . . ?
N21 C196 C195 115.1(6) . . ?
N1 C60 C59 120.8(7) . . ?
N1 C60 H60 119.6 . . ?
C59 C60 H60 119.6 . . ?
C131 C132 H132 119.7 . . ?
C127 C132 H132 119.7 . . ?
C127 C132 C131 120.5(9) . . ?
C315 C314 H314 118.0 . . ?
C315 C314 C313 124.0(9) . . ?
C313 C314 H314 118.0 . . ?
C300 C295 B3 121.8(7) . . ?
C296 C295 C300 114.9(7) . . ?
C296 C295 B3 123.0(7) . . ?
N7 C65 C66 116.0(7) . . ?
N7 C65 C64 123.1(7) . . ?
C64 C65 C66 120.6(7) . . ?
C35 C36 H36 120.2 . . ?
C37 C36 C35 119.7(7) . . ?
C37 C36 H36 120.2 . . ?
C101 C96 C97 118.3(7) . . ?
C101 C96 C95 122.1(7) . . ?
C97 C96 C95 119.5(7) . . ?
C104 C105 H105 118.6 . . ?
C106 C105 H105 118.6 . . ?
C106 C105 C104 122.9(8) . . ?
N12 C66 C65 119.3(7) . . ?
N12 C66 H66 120.4 . . ?
C65 C66 H66 120.4 . . ?
N18 C166 C165 119.4(7) . . ?
N18 C166 H166 120.3 . . ?
C165 C166 H166 120.3 . . ?
C4 C5 C7 120.8(7) . . ?
C6 C5 C4 120.2(8) . . ?
C6 C5 C7 119.0(8) . . ?
N11 C74 C75 114.1(6) . . ?
N11 C74 C67 106.6(5) . . ?
N11 C74 H74 108.3 . . ?
C75 C74 C67 111.1(6) . . ?
C75 C74 H74 108.3 . . ?
C67 C74 H74 108.3 . . ?
C86 C85 C84 117.6(7) . . ?
C86 C85 H85 121.2 . . ?
C84 C85 H85 121.2 . . ?
C38 C37 H37 120.9 . . ?
C36 C37 C38 118.2(7) . . ?
C36 C37 H37 120.9 . . ?
C288 C287 H287 119.5 . . ?
C286 C287 H287 119.5 . . ?
C286 C287 C288 121.0(8) . . ?
N6 C26 H26 106.3 . . ?
N6 C26 C27 117.6(6) . . ?
N6 C26 C19 110.7(6) . . ?
C27 C26 H26 106.3 . . ?
C27 C26 C19 109.0(6) . . ?
C19 C26 H26 106.3 . . ?
N16 C153 H153 106.1 . . ?
N16 C153 C154 118.1(6) . . ?
N16 C153 C146 107.5(6) . . ?
C154 C153 H153 106.1 . . ?
C154 C153 C146 112.2(6) . . ?
C146 C153 H153 106.1 . . ?
C32 C27 C26 121.3(8) . . ?
C28 C27 C26 120.7(9) . . ?
C28 C27 C32 117.8(9) . . ?
N10 C82 C81 114.1(6) . . ?
N10 C82 C83 124.2(7) . . ?
C83 C82 C81 121.6(7) . . ?
C124 C125 C127 121.8(7) . . ?
C126 C125 C124 118.2(7) . . ?
C126 C125 C127 120.0(7) . . ?
C217 C218 H218 121.1 . . ?
C219 C218 C217 117.7(7) . . ?
C219 C218 H218 121.1 . . ?
C299 C298 H298 120.7 . . ?
C297 C298 H298 120.7 . . ?
C297 C298 C299 118.6(8) . . ?
C159 C154 C153 120.3(7) . . ?
C155 C154 C159 119.3(8) . . ?
C155 C154 C153 120.3(7) . . ?
C105 C104 C109 122.0(7) . . ?
C105 C104 C103 118.0(7) . . ?
C103 C104 C109 119.9(7) . . ?
C143 C142 H142 119.8 . . ?
C141 C142 C143 120.4(7) . . ?
C141 C142 H142 119.8 . . ?
C64 C63 H63 120.8 . . ?
C64 C63 C62 118.5(8) . . ?
C62 C63 H63 120.8 . . ?
C129 C128 H128 120.4 . . ?
C129 C128 C127 119.1(9) . . ?
C127 C128 H128 120.4 . . ?
C20 C21 H21 119.2 . . ?
C20 C21 C22 121.6(9) . . ?
C22 C21 H21 119.2 . . ?
C128 C129 H129 119.4 . . ?
C130 C129 C128 121.1(10) . . ?
C130 C129 H129 119.4 . . ?
C173 C168 C167 119.4(7) . . ?
C173 C168 C169 119.9(7) . . ?
C169 C168 C167 120.7(6) . . ?
C295 C300 H300 118.1 . . ?
C299 C300 C295 123.9(8) . . ?
C299 C300 H300 118.1 . . ?
C200 C199 H199 120.7 . . ?
C198 C199 C200 118.7(7) . . ?
C198 C199 H199 120.7 . . ?
C276 C271 B2 123.6(7) . . ?
C272 C271 C276 113.6(7) . . ?
C272 C271 B2 122.7(7) . . ?
C271 C276 H276 118.7 . . ?
C275 C276 C271 122.5(8) . . ?
C275 C276 H276 118.7 . . ?
N17 C161 C160 116.2(6) . . ?
N17 C161 C162 122.9(7) . . ?
C162 C161 C160 120.8(7) . . ?
C173 C172 H172 120.4 . . ?
C171 C172 H172 120.4 . . ?
C171 C172 C173 119.3(7) . . ?
N14 C140 C139 115.0(6) . . ?
N14 C140 C141 124.1(7) . . ?
C141 C140 C139 120.6(7) . . ?
C271 C272 H272 118.1 . . ?
C273 C272 C271 123.8(8) . . ?
C273 C272 H272 118.1 . . ?
N15 C146 C153 107.7(6) . . ?
N15 C146 H146 108.0 . . ?
N15 C146 C147 113.7(6) . . ?
C153 C146 H146 108.0 . . ?
C147 C146 C153 111.4(6) . . ?
C147 C146 H146 108.0 . . ?
C307 C308 H308 118.9 . . ?
C307 C308 C309 122.1(9) . . ?
C309 C308 H308 118.9 . . ?
C168 C173 C172 120.3(7) . . ?
C168 C173 H173 119.8 . . ?
C172 C173 H173 119.8 . . ?
N16 C160 C161 120.1(6) . . ?
N16 C160 H160 120.0 . . ?
C161 C160 H160 120.0 . . ?
C13 C14 H14 119.8 . . ?
C15 C14 H14 119.8 . . ?
C15 C14 C13 120.4(9) . . ?
N23 C216 C217 120.6(7) . . ?
N23 C216 H216 119.7 . . ?
C217 C216 H216 119.7 . . ?
C116 C115 C108 122.2(7) . . ?
C116 C115 C120 117.8(8) . . ?
C120 C115 C108 119.9(7) . . ?
C314 C315 H315 119.7 . . ?
C316 C315 C314 120.7(9) . . ?
C316 C315 H315 119.7 . . ?
C290 C291 H291 119.6 . . ?
C292 C291 H291 119.6 . . ?
C292 C291 C290 120.9(8) . . ?
C229 C230 H230 121.5 . . ?
C229 C230 C231 116.9(9) . . ?
C231 C230 H230 121.5 . . ?
C204 C203 C202 123.2(7) . . ?
C204 C203 C208 116.1(8) . . ?
C208 C203 C202 120.5(8) . . ?
C14 C13 C3 119.3(8) . . ?
C18 C13 C3 120.6(8) . . ?
C18 C13 C14 119.8(8) . . ?
C197 C198 C199 118.2(7) . . ?
C197 C198 H198 120.9 . . ?
C199 C198 H198 120.9 . . ?
C164 C163 H163 120.7 . . ?
C162 C163 C164 118.6(7) . . ?
C162 C163 H163 120.7 . . ?
C308 C307 B3 123.1(7) . . ?
C312 C307 C308 114.0(7) . . ?
C312 C307 B3 122.8(7) . . ?
C5 C6 H6 119.4 . . ?
C1 C6 C5 121.2(9) . . ?
C1 C6 H6 119.4 . . ?
C176 C175 C174 118.5(7) . . ?
C180 C175 C174 121.9(7) . . ?
C180 C175 C176 119.3(7) . . ?
C291 C290 H290 119.1 . . ?
C291 C290 C289 121.8(8) . . ?
C289 C290 H290 119.1 . . ?
C147 C152 H152 119.4 . . ?
C151 C152 H152 119.4 . . ?
C151 C152 C147 121.1(8) . . ?
C226 C225 C229 121.1(7) . . ?
C224 C225 C226 120.8(7) . . ?
C224 C225 C229 118.0(8) . . ?
C75 C80 H80 119.0 . . ?
C75 C80 C79 122.0(7) . . ?
C79 C80 H80 119.0 . . ?
N13 C139 C140 119.9(7) . . ?
N13 C139 H139 120.0 . . ?
C140 C139 H139 120.0 . . ?
C315 C316 H316 121.1 . . ?
C315 C316 C317 117.8(9) . . ?
C317 C316 H316 121.1 . . ?
C96 C97 H97 120.2 . . ?
C96 C97 C98 119.6(8) . . ?
C98 C97 H97 120.2 . . ?
C21 C20 C19 120.0(7) . . ?
C25 C20 C21 118.9(7) . . ?
C25 C20 C19 121.1(7) . . ?
C323 C322 H322 120.2 . . ?
C323 C322 C321 119.6(9) . . ?
C321 C322 H322 120.2 . . ?
C115 C116 H116 119.3 . . ?
C115 C116 C117 121.4(9) . . ?
C117 C116 H116 119.3 . . ?
C221 C220 H220 120.3 . . ?
C219 C220 C221 119.4(7) . . ?
C219 C220 H220 120.3 . . ?
C133 C138 H138 118.2 . . ?
C137 C138 C133 123.7(8) . . ?
C137 C138 H138 118.2 . . ?
C152 C147 C146 120.0(7) . . ?
C148 C147 C146 121.6(7) . . ?
C148 C147 C152 118.3(7) . . ?
C324 C319 C320 114.1(8) . . ?
C324 C319 B4 124.3(8) . . ?
C320 C319 B4 121.1(9) . . ?
C298 C299 H299 120.4 . . ?
C300 C299 C298 119.2(8) . . ?
C300 C299 H299 120.4 . . ?
C240 C235 C227 120.0(7) . . ?
C236 C235 C227 122.0(7) . . ?
C236 C235 C240 117.9(8) . . ?
C210 C215 H215 119.9 . . ?
C214 C215 C210 120.3(8) . . ?
C214 C215 H215 119.9 . . ?
N27 C341 C342 178.9(12) . . ?
C283 C284 H284 118.8 . . ?
C285 C284 H284 118.8 . . ?
C285 C284 C283 122.4(8) . . ?
C132 C131 H131 119.9 . . ?
C130 C131 C132 120.2(10) . . ?
C130 C131 H131 119.9 . . ?
C70 C69 H69 119.4 . . ?
C68 C69 H69 119.4 . . ?
C68 C69 C70 121.1(8) . . ?
C103 C108 C115 121.4(7) . . ?
C107 C108 C115 121.0(7) . . ?
C107 C108 C103 117.6(8) . . ?
N13 C174 C167 107.8(5) . . ?
N13 C174 C175 115.0(6) . . ?
N13 C174 H174 107.2 . . ?
C167 C174 H174 107.2 . . ?
C175 C174 C167 112.2(6) . . ?
C175 C174 H174 107.2 . . ?
C168 C169 H169 120.5 . . ?
C168 C169 C170 119.1(8) . . ?
C170 C169 H169 120.5 . . ?
C313 C318 H318 118.3 . . ?
C317 C318 H318 118.3 . . ?
C317 C318 C313 123.4(8) . . ?
C203 C204 H204 118.2 . . ?
C203 C204 C205 123.6(9) . . ?
C205 C204 H204 118.2 . . ?
C290 C289 C294 115.8(7) . . ?
C290 C289 B3 120.5(7) . . ?
C294 C289 B3 123.7(7) . . ?
C133 C134 H134 118.9 . . ?
C135 C134 C133 122.2(9) . . ?
C135 C134 H134 118.9 . . ?
N19 C181 H181 106.5 . . ?
N19 C181 C182 116.7(6) . . ?
N19 C181 C188 110.4(6) . . ?
C182 C181 H181 106.5 . . ?
C182 C181 C188 109.5(6) . . ?
C188 C181 H181 106.5 . . ?
C287 C288 H288 119.1 . . ?
C287 C288 C283 121.8(8) . . ?
C283 C288 H288 119.1 . . ?
C273 C274 H274 121.1 . . ?
C273 C274 C275 117.9(8) . . ?
C275 C274 H274 121.1 . . ?
C17 C16 H16 120.5 . . ?
C17 C16 C15 119.1(9) . . ?
C15 C16 H16 120.5 . . ?
C189 C190 H190 119.1 . . ?
C189 C190 C191 121.8(9) . . ?
C191 C190 H190 119.1 . . ?
C122 C121 H121 120.0 . . ?
C126 C121 H121 120.0 . . ?
C126 C121 C122 120.0(8) . . ?
N26 C339 C340 179.1(13) . . ?
C16 C17 H17 120.3 . . ?
C16 C17 C18 119.5(9) . . ?
C18 C17 H17 120.3 . . ?
C110 C109 C104 120.1(8) . . ?
C110 C109 C114 119.9(8) . . ?
C114 C109 C104 119.9(8) . . ?
C246 C241 B1 124.5(8) . . ?
C246 C241 C242 114.1(9) . . ?
C242 C241 B1 121.4(9) . . ?
C77 C78 H78 119.9 . . ?
C77 C78 C79 120.3(8) . . ?
C79 C78 H78 119.9 . . ?
C3 C2 H2 119.2 . . ?
C3 C2 C1 121.5(8) . . ?
C1 C2 H2 119.2 . . ?
C55 C56 H56 120.4 . . ?
C57 C56 C55 119.2(7) . . ?
C57 C56 H56 120.4 . . ?
N1 C19 C26 110.2(5) . . ?
N1 C19 H19 107.9 . . ?
C26 C19 H19 107.9 . . ?
C20 C19 N1 113.3(6) . . ?
C20 C19 C26 109.5(6) . . ?
C20 C19 H19 107.9 . . ?
C142 C141 C140 118.1(7) . . ?
C142 C141 H141 120.9 . . ?
C140 C141 H141 120.9 . . ?
C159 C158 H158 119.8 . . ?
C157 C158 C159 120.4(8) . . ?
C157 C158 H158 119.8 . . ?
C295 C296 H296 119.2 . . ?
C297 C296 C295 121.7(8) . . ?
C297 C296 H296 119.2 . . ?
C272 C273 H273 119.6 . . ?
C274 C273 C272 120.9(8) . . ?
C274 C273 H273 119.6 . . ?
C138 C137 H137 120.1 . . ?
C138 C137 C136 119.8(9) . . ?
C136 C137 H137 120.1 . . ?
O4 C103 C104 119.6(7) . . ?
O4 C103 C108 120.4(7) . . ?
C104 C103 C108 120.0(7) . . ?
C59 C58 H58 121.9 . . ?
C59 C58 C57 116.1(7) . . ?
C57 C58 H58 121.9 . . ?
C20 C25 H25 119.8 . . ?
C20 C25 C24 120.3(9) . . ?
C24 C25 H25 119.8 . . ?
C12 C7 C5 120.3(8) . . ?
C12 C7 C8 118.3(9) . . ?
C8 C7 C5 121.2(8) . . ?
C56 C57 C58 120.1(7) . . ?
C56 C57 H57 119.9 . . ?
C58 C57 H57 119.9 . . ?
C322 C323 H323 119.9 . . ?
C322 C323 C324 120.2(9) . . ?
C324 C323 H323 119.9 . . ?
N8 C95 C96 112.5(6) . . ?
N8 C95 H95 108.1 . . ?
N8 C95 C88 107.8(6) . . ?
C96 C95 H95 108.1 . . ?
C96 C95 C88 112.0(6) . . ?
C88 C95 H95 108.1 . . ?
C224 C223 H223 120.7 . . ?
C224 C223 C228 118.7(8) . . ?
C228 C223 H223 120.7 . . ?
C91 C90 H90 119.2 . . ?
C91 C90 C89 121.5(8) . . ?
C89 C90 H90 119.2 . . ?
O5 C124 C123 120.8(7) . . ?
O5 C124 C125 120.5(7) . . ?
C123 C124 C125 118.6(7) . . ?
C307 C312 H312 117.5 . . ?
C311 C312 C307 125.1(9) . . ?
C311 C312 H312 117.5 . . ?
C65 C64 H64 121.0 . . ?
C63 C64 C65 118.0(7) . . ?
C63 C64 H64 121.0 . . ?
C6 C1 C2 119.0(8) . . ?
C6 C1 H1 120.5 . . ?
C2 C1 H1 120.5 . . ?
C123 C122 H122 119.6 . . ?
C121 C122 C123 120.8(8) . . ?
C121 C122 H122 119.6 . . ?
C48 C49 H49 120.0 . . ?
C48 C49 C50 119.9(11) . . ?
C50 C49 H49 120.0 . . ?
C42 C41 C40 120.1(8) . . ?
C46 C41 C40 122.4(9) . . ?
C46 C41 C42 117.5(9) . . ?
C235 C240 H240 119.0 . . ?
C239 C240 C235 122.0(9) . . ?
C239 C240 H240 119.0 . . ?
C277 C282 H282 119.2 . . ?
C277 C282 C281 121.6(9) . . ?
C281 C282 H282 119.2 . . ?
C90 C91 H91 120.7 . . ?
C90 C91 C92 118.5(8) . . ?
C92 C91 H91 120.7 . . ?
C227 C228 C223 119.0(8) . . ?
C227 C228 H228 120.5 . . ?
C223 C228 H228 120.5 . . ?
C314 C313 C318 112.9(7) . . ?
C314 C313 B4 124.5(8) . . ?
C318 C313 B4 122.6(7) . . ?
C41 C42 H42 119.2 . . ?
C43 C42 C41 121.6(11) . . ?
C43 C42 H42 119.2 . . ?
C172 C171 H171 119.4 . . ?
C170 C171 C172 121.3(8) . . ?
C170 C171 H171 119.4 . . ?
C147 C148 H148 119.4 . . ?
C147 C148 C149 121.1(8) . . ?
C149 C148 H148 119.4 . . ?
C312 C311 H311 120.5 . . ?
C312 C311 C310 119.0(9) . . ?
C310 C311 H311 120.5 . . ?
C249 C248 H248 118.8 . . ?
C249 C248 C247 122.3(10) . . ?
C247 C248 H248 118.8 . . ?
C49 C50 H50 119.9 . . ?
C51 C50 C49 120.3(12) . . ?
C51 C50 H50 119.9 . . ?
C301 C306 H306 118.6 . . ?
C305 C306 H306 118.6 . . ?
C305 C306 C301 122.8(8) . . ?
C319 C324 H324 118.8 . . ?
C323 C324 C319 122.5(9) . . ?
C323 C324 H324 118.8 . . ?
C108 C107 H107 118.9 . . ?
C108 C107 C106 122.3(8) . . ?
C106 C107 H107 118.9 . . ?
C115 C120 H120 120.3 . . ?
C119 C120 C115 119.3(9) . . ?
C119 C120 H120 120.3 . . ?
C113 C112 H112 120.2 . . ?
C113 C112 C111 119.5(9) . . ?
C111 C112 H112 120.2 . . ?
C284 C283 C288 115.4(7) . . ?
C284 C283 B2 122.5(7) . . ?
C288 C283 B2 121.8(7) . . ?
C154 C155 H155 119.9 . . ?
C154 C155 C156 120.2(9) . . ?
C156 C155 H155 119.9 . . ?
C179 C178 H178 120.7 . . ?
C177 C178 H178 120.7 . . ?
C177 C178 C179 118.7(9) . . ?
C109 C110 H110 120.3 . . ?
C109 C110 C111 119.4(9) . . ?
C111 C110 H110 120.3 . . ?
C178 C179 H179 120.2 . . ?
C178 C179 C180 119.6(9) . . ?
C180 C179 H179 120.2 . . ?
C235 C236 H236 120.5 . . ?
C235 C236 C237 119.1(9) . . ?
C237 C236 H236 120.5 . . ?
C112 C113 H113 120.0 . . ?
C112 C113 C114 120.0(9) . . ?
C114 C113 H113 120.0 . . ?
C21 C22 H22 120.3 . . ?
C23 C22 C21 119.3(9) . . ?
C23 C22 H22 120.3 . . ?
C210 C211 H211 120.3 . . ?
C210 C211 C212 119.4(9) . . ?
C212 C211 H211 120.3 . . ?
C182 C183 H183 120.9 . . ?
C182 C183 C184 118.3(11) . . ?
C184 C183 H183 120.9 . . ?
C230 C229 C225 118.1(8) . . ?
C234 C229 C230 121.2(9) . . ?
C234 C229 C225 120.5(9) . . ?
C175 C176 H176 121.2 . . ?
C177 C176 C175 117.6(9) . . ?
C177 C176 H176 121.2 . . ?
C333 C334 H334 120.7 . . ?
C335 C334 H334 120.7 . . ?
C335 C334 C333 118.6(9) . . ?
C169 C170 H170 119.9 . . ?
C171 C170 C169 120.2(8) . . ?
C171 C170 H170 119.9 . . ?
C282 C277 C278 115.2(8) . . ?
C282 C277 B2 122.8(8) . . ?
C278 C277 B2 121.7(7) . . ?
C330 C325 B4 121.0(7) . . ?
C326 C325 C330 115.5(8) . . ?
C326 C325 B4 123.4(8) . . ?
C218 C219 H219 120.3 . . ?
C220 C219 C218 119.5(7) . . ?
C220 C219 H219 120.3 . . ?
C13 C18 C17 120.0(9) . . ?
C13 C18 H18 120.0 . . ?
C17 C18 H18 120.0 . . ?
C291 C292 H292 120.5 . . ?
C291 C292 C293 119.0(8) . . ?
C293 C292 H292 120.5 . . ?
C72 C73 H73 119.4 . . ?
C72 C73 C68 121.2(9) . . ?
C68 C73 H73 119.4 . . ?
C260 C259 C264 114.5(9) . . ?
C260 C259 B1 122.2(9) . . ?
C264 C259 B1 123.3(8) . . ?
C204 C205 H205 121.2 . . ?
C206 C205 C204 117.6(11) . . ?
C206 C205 H205 121.2 . . ?
C189 C194 H194 119.6 . . ?
C193 C194 C189 120.7(9) . . ?
C193 C194 H194 119.6 . . ?
C276 C275 C274 121.2(7) . . ?
C276 C275 H275 119.4 . . ?
C274 C275 H275 119.4 . . ?
N9 C88 C95 107.7(6) . . ?
N9 C88 H88 106.6 . . ?
N9 C88 C89 116.8(6) . . ?
C95 C88 H88 106.6 . . ?
C89 C88 C95 111.8(6) . . ?
C89 C88 H88 106.6 . . ?
C215 C214 H214 120.0 . . ?
C213 C214 C215 120.0(9) . . ?
C213 C214 H214 120.0 . . ?
C105 C106 C107 118.9(8) . . ?
C105 C106 H106 120.6 . . ?
C107 C106 H106 120.6 . . ?
C7 C12 H12 119.5 . . ?
C7 C12 C11 121.0(11) . . ?
C11 C12 H12 119.5 . . ?
C319 C320 H320 118.7 . . ?
C321 C320 C319 122.5(10) . . ?
C321 C320 H320 118.7 . . ?
C334 C333 H333 119.4 . . ?
C334 C333 C332 121.3(9) . . ?
C332 C333 H333 119.4 . . ?
C211 C212 H212 120.2 . . ?
C213 C212 C211 119.7(9) . . ?
C213 C212 H212 120.2 . . ?
C328 C327 H327 119.7 . . ?
C326 C327 H327 119.7 . . ?
C326 C327 C328 120.7(9) . . ?
C248 C249 H249 120.1 . . ?
C250 C249 C248 119.8(11) . . ?
C250 C249 H249 120.1 . . ?
C289 C294 H294 119.2 . . ?
C293 C294 C289 121.5(7) . . ?
C293 C294 H294 119.2 . . ?
C266 C265 C270 115.3(7) . . ?
C266 C265 B2 120.0(7) . . ?
C270 C265 B2 124.7(7) . . ?
C240 C239 H239 120.2 . . ?
C238 C239 C240 119.6(9) . . ?
C238 C239 H239 120.2 . . ?
C69 C70 H70 120.4 . . ?
C71 C70 C69 119.3(9) . . ?
C71 C70 H70 120.4 . . ?
C129 C130 C131 120.5(10) . . ?
C129 C130 H130 119.7 . . ?
C131 C130 H130 119.7 . . ?
C109 C114 H114 119.4 . . ?
C113 C114 C109 121.2(8) . . ?
C113 C114 H114 119.4 . . ?
C292 C293 C294 120.9(8) . . ?
C292 C293 H293 119.6 . . ?
C294 C293 H293 119.6 . . ?
C306 C301 B3 125.9(7) . . ?
C302 C301 C306 114.2(7) . . ?
C302 C301 B3 119.9(7) . . ?
C116 C117 H117 119.7 . . ?
C118 C117 C116 120.6(9) . . ?
C118 C117 H117 119.7 . . ?
C112 C111 C110 119.7(9) . . ?
C112 C111 H111 120.1 . . ?
C110 C111 H111 120.1 . . ?
C161 C162 H162 120.2 . . ?
C163 C162 C161 119.6(7) . . ?
C163 C162 H162 120.2 . . ?
C183 C182 C181 120.7(8) . . ?
C187 C182 C181 119.8(9) . . ?
C187 C182 C183 119.5(9) . . ?
C203 C208 H208 118.6 . . ?
C207 C208 C203 122.9(10) . . ?
C207 C208 H208 118.6 . . ?
C137 C136 H136 121.1 . . ?
C135 C136 C137 117.8(9) . . ?
C135 C136 H136 121.1 . . ?
C295 B3 C307 108.7(7) . . ?
C295 B3 C289 109.4(7) . . ?
C295 B3 C301 109.5(7) . . ?
C289 B3 C307 109.3(7) . . ?
C289 B3 C301 110.1(7) . . ?
C301 B3 C307 109.8(7) . . ?
C27 C32 H32 119.0 . . ?
C27 C32 C31 122.1(11) . . ?
C31 C32 H32 119.0 . . ?
C48 C53 H53 119.7 . . ?
C48 C53 C52 120.6(10) . . ?
C52 C53 H53 119.7 . . ?
C50 C51 H51 119.7 . . ?
C52 C51 C50 120.7(11) . . ?
C52 C51 H51 119.7 . . ?
C301 C302 H302 118.3 . . ?
C303 C302 C301 123.3(9) . . ?
C303 C302 H302 118.3 . . ?
C236 C237 H237 119.3 . . ?
C238 C237 C236 121.4(9) . . ?
C238 C237 H237 119.3 . . ?
C308 C309 H309 119.9 . . ?
C310 C309 C308 120.1(9) . . ?
C310 C309 H309 120.0 . . ?
C208 C207 H207 120.9 . . ?
C208 C207 C206 118.2(10) . . ?
C206 C207 H207 120.9 . . ?
C7 C8 H8 118.5 . . ?
C9 C8 C7 123.0(11) . . ?
C9 C8 H8 118.5 . . ?
C282 C281 H281 119.1 . . ?
C280 C281 C282 121.9(9) . . ?
C280 C281 H281 119.1 . . ?
C281 C280 H280 121.4 . . ?
C281 C280 C279 117.2(9) . . ?
C279 C280 H280 121.4 . . ?
C327 C328 H328 121.1 . . ?
C329 C328 C327 117.8(9) . . ?
C329 C328 H328 121.1 . . ?
C41 C46 H46 118.5 . . ?
C41 C46 C45 123.0(12) . . ?
C45 C46 H46 118.5 . . ?
C298 C297 C296 121.7(9) . . ?
C298 C297 H297 119.2 . . ?
C296 C297 H297 119.2 . . ?
C239 C238 C237 120.0(9) . . ?
C239 C238 H238 120.0 . . ?
C237 C238 H238 120.0 . . ?
C101 C100 H100 121.0 . . ?
C99 C100 C101 117.9(9) . . ?
C99 C100 H100 121.0 . . ?
C229 C234 H234 119.4 . . ?
C229 C234 C233 121.3(11) . . ?
C233 C234 H234 119.4 . . ?
C339 C340 H34D 109.5 . . ?
C339 C340 H34E 109.5 . . ?
C339 C340 H34F 109.5 . . ?
H34D C340 H34E 109.5 . . ?
H34D C340 H34F 109.5 . . ?
H34E C340 H34F 109.5 . . ?
C277 C278 H278 119.3 . . ?
C279 C278 C277 121.4(9) . . ?
C279 C278 H278 119.3 . . ?
C241 C246 H246 118.7 . . ?
C245 C246 C241 122.5(9) . . ?
C245 C246 H246 118.7 . . ?
C27 C28 H28 119.0 . . ?
C29 C28 C27 122.0(13) . . ?
C29 C28 H28 119.0 . . ?
C331 C336 H336 119.1 . . ?
C335 C336 H336 119.1 . . ?
C335 C336 C331 121.8(10) . . ?
C341 C342 H34A 109.5 . . ?
C341 C342 H34B 109.5 . . ?
C341 C342 H34C 109.5 . . ?
H34A C342 H34B 109.5 . . ?
H34A C342 H34C 109.5 . . ?
H34B C342 H34C 109.5 . . ?
C148 C149 H149 119.8 . . ?
C148 C149 C150 120.5(8) . . ?
C150 C149 H149 119.8 . . ?
C76 C77 H77 120.3 . . ?
C78 C77 C76 119.5(8) . . ?
C78 C77 H77 120.3 . . ?
C230 C231 H231 118.2 . . ?
C232 C231 C230 123.6(11) . . ?
C232 C231 H231 118.2 . . ?
C306 C305 H305 119.3 . . ?
C306 C305 C304 121.4(8) . . ?
C304 C305 H305 119.3 . . ?
C120 C119 H119 118.6 . . ?
C120 C119 C118 122.7(10) . . ?
C118 C119 H119 118.6 . . ?
C117 C118 C119 118.2(9) . . ?
C117 C118 H118 120.9 . . ?
C119 C118 H118 120.9 . . ?
C311 C310 C309 119.6(9) . . ?
C311 C310 H310 120.2 . . ?
C309 C310 H310 120.2 . . ?
C205 C206 C207 121.5(11) . . ?
C205 C206 H206 119.3 . . ?
C207 C206 H206 119.3 . . ?
C25 C24 H24 119.9 . . ?
C23 C24 C25 120.2(9) . . ?
C23 C24 H24 119.9 . . ?
C244 C243 H243 119.2 . . ?
C244 C243 C242 121.6(10) . . ?
C242 C243 H243 119.2 . . ?
C248 C247 B1 121.3(9) . . ?
C248 C247 C252 115.7(8) . . ?
C252 C247 B1 122.7(9) . . ?
C12 C11 H11 120.3 . . ?
C10 C11 C12 119.5(11) . . ?
C10 C11 H11 120.3 . . ?
C243 C244 H244 120.9 . . ?
C245 C244 C243 118.3(10) . . ?
C245 C244 H244 120.9 . . ?
C280 C279 H279 118.6 . . ?
C278 C279 C280 122.7(10) . . ?
C278 C279 H279 118.6 . . ?
C268 C269 H269 119.8 . . ?
C268 C269 C270 120.5(8) . . ?
C270 C269 H269 119.8 . . ?
C254 C253 B1 123.8(9) . . ?
C254 C253 C258 115.6(9) . . ?
C258 C253 B1 120.4(8) . . ?
C325 C330 H330 119.0 . . ?
C329 C330 C325 121.9(8) . . ?
C329 C330 H330 119.0 . . ?
C333 C332 H332 119.3 . . ?
C333 C332 C331 121.4(9) . . ?
C331 C332 H332 119.3 . . ?
C194 C193 H193 119.5 . . ?
C192 C193 C194 121.0(10) . . ?
C192 C193 H193 119.5 . . ?
C70 C71 H71 119.6 . . ?
C72 C71 C70 120.7(9) . . ?
C72 C71 H71 119.6 . . ?
C265 C266 H266 118.8 . . ?
C267 C266 C265 122.3(8) . . ?
C267 C266 H266 118.8 . . ?
C91 C92 H92 119.7 . . ?
C93 C92 C91 120.7(9) . . ?
C93 C92 H92 119.7 . . ?
C22 C23 C24 119.7(8) . . ?
C22 C23 H23 120.1 . . ?
C24 C23 H23 120.1 . . ?
C42 C43 H43 120.8 . . ?
C42 C43 C44 118.3(12) . . ?
C44 C43 H43 120.8 . . ?
C259 C260 H260 119.1 . . ?
C259 C260 C261 121.9(10) . . ?
C261 C260 H260 119.1 . . ?
C302 C303 H303 119.7 . . ?
C302 C303 C304 120.6(9) . . ?
C304 C303 H303 119.7 . . ?
C53 C52 H52 120.2 . . ?
C51 C52 C53 119.6(11) . . ?
C51 C52 H52 120.2 . . ?
C152 C151 H151 119.7 . . ?
C152 C151 C150 120.7(8) . . ?
C150 C151 H151 119.7 . . ?
C269 C268 H268 119.8 . . ?
C269 C268 C267 120.4(9) . . ?
C267 C268 H268 119.8 . . ?
C11 C10 H10 120.2 . . ?
C11 C10 C9 119.7(11) . . ?
C9 C10 H10 120.2 . . ?
C266 C267 H267 120.0 . . ?
C268 C267 C266 120.0(9) . . ?
C268 C267 H267 120.0 . . ?
C246 C245 H245 119.1 . . ?
C244 C245 C246 121.8(10) . . ?
C244 C245 H245 119.1 . . ?
C8 C9 C10 118.3(12) . . ?
C8 C9 H9 120.8 . . ?
C10 C9 H9 120.8 . . ?
C305 C304 H304 121.2 . . ?
C303 C304 C305 117.6(8) . . ?
C303 C304 H304 121.2 . . ?
C260 C261 H261 119.4 . . ?
C262 C261 C260 121.2(11) . . ?
C262 C261 H261 119.4 . . ?
C32 C31 H31 122.3 . . ?
C30 C31 C32 115.5(12) . . ?
C30 C31 H31 122.3 . . ?
C190 C191 H191 120.8 . . ?
C192 C191 C190 118.4(9) . . ?
C192 C191 H191 120.8 . . ?
C264 C263 H263 120.0 . . ?
C262 C263 H263 120.0 . . ?
C262 C263 C264 120.1(11) . . ?
C319 B4 C313 107.4(7) . . ?
C325 B4 C319 107.2(7) . . ?
C325 B4 C313 111.3(8) . . ?
C325 B4 C331 110.2(7) . . ?
C331 B4 C319 111.0(8) . . ?
C331 B4 C313 109.7(7) . . ?
C231 C232 H232 120.5 . . ?
C231 C232 C233 118.9(10) . . ?
C233 C232 H232 120.5 . . ?
C259 C264 H264 117.9 . . ?
C263 C264 C259 124.1(10) . . ?
C263 C264 H264 117.9 . . ?
C89 C94 H94 119.3 . . ?
C89 C94 C93 121.4(9) . . ?
C93 C94 H94 119.3 . . ?
C178 C177 C176 123.1(9) . . ?
C178 C177 H177 118.4 . . ?
C176 C177 H177 118.4 . . ?
C328 C329 C330 121.7(9) . . ?
C328 C329 H329 119.1 . . ?
C330 C329 H329 119.1 . . ?
C155 C156 H156 120.0 . . ?
C157 C156 C155 120.0(9) . . ?
C157 C156 H156 120.0 . . ?
C46 C45 H45 120.9 . . ?
C44 C45 C46 118.2(13) . . ?
C44 C45 H45 120.9 . . ?
C73 C72 H72 120.1 . . ?
C71 C72 C73 119.8(9) . . ?
C71 C72 H72 120.1 . . ?
C100 C99 H99 119.5 . . ?
C100 C99 C98 121.1(8) . . ?
C98 C99 H99 119.5 . . ?
C185 C186 H186 119.4 . . ?
C185 C186 C187 121.3(14) . . ?
C187 C186 H186 119.4 . . ?
C43 C44 H44 119.3 . . ?
C45 C44 C43 121.3(11) . . ?
C45 C44 H44 119.3 . . ?
C256 C257 H257 120.1 . . ?
C258 C257 H257 120.1 . . ?
C258 C257 C256 119.7(10) . . ?
C97 C98 H98 119.9 . . ?
C99 C98 C97 120.3(8) . . ?
C99 C98 H98 119.9 . . ?
C257 C256 H256 120.3 . . ?
C255 C256 C257 119.4(10) . . ?
C255 C256 H256 120.3 . . ?
C253 C254 H254 119.1 . . ?
C253 C254 C255 121.9(10) . . ?
C255 C254 H254 119.1 . . ?
C256 C255 C254 119.7(11) . . ?
C256 C255 H255 120.2 . . ?
C254 C255 H255 120.2 . . ?
C186 C185 H185 120.7 . . ?
C184 C185 C186 118.6(12) . . ?
C184 C185 H185 120.7 . . ?
C241 B1 C247 109.0(8) . . ?
C241 B1 C253 109.7(8) . . ?
C259 B1 C241 111.6(8) . . ?
C259 B1 C247 111.3(8) . . ?
C259 B1 C253 109.8(8) . . ?
C253 B1 C247 105.2(7) . . ?
C28 C29 H29 119.9 . . ?
C28 C29 C30 120.2(15) . . ?
C30 C29 H29 119.9 . . ?
C182 C187 C186 119.9(12) . . ?
C182 C187 H187 120.0 . . ?
C186 C187 H187 120.0 . . ?
H33A C338 H33B 109.5 . . ?
H33A C338 H33C 109.5 . . ?
H33B C338 H33C 109.5 . . ?
C337 C338 H33A 109.5 . . ?
C337 C338 H33B 109.5 . . ?
C337 C338 H33C 109.5 . . ?
N25 C337 C338 177(2) . . ?
H34G C344 H34H 109.5 . . ?
H34G C344 H34I 109.5 . . ?
H34H C344 H34I 109.5 . . ?
C343 C344 H34G 109.5 . . ?
C343 C344 H34H 109.5 . . ?
C343 C344 H34I 109.5 . . ?
N20 C188 C189 111.8(6) . . ?
N20 C188 C181 109.8(6) . . ?
N20 C188 H188 108.8 . . ?
C189 C188 C181 108.8(6) . . ?
C189 C188 H188 108.8 . . ?
C181 C188 H188 108.8 . . ?
N6 C33 C34 121.5(7) . . ?
N6 C33 H33 119.3 . . ?
C34 C33 H33 119.3 . . ?
C69 C68 C67 122.0(7) . . ?
C69 C68 C73 117.9(7) . . ?
C73 C68 C67 119.9(7) . . ?
C265 C270 H270 119.3 . . ?
C269 C270 C265 121.3(7) . . ?
C269 C270 H270 119.3 . . ?
C90 C89 C88 121.5(7) . . ?
C94 C89 C90 117.3(7) . . ?
C94 C89 C88 121.2(7) . . ?
C132 C127 C125 121.2(8) . . ?
C132 C127 C128 118.4(8) . . ?
C128 C127 C125 120.3(8) . . ?
C316 C317 H317 119.4 . . ?
C318 C317 C316 121.2(9) . . ?
C318 C317 H317 119.4 . . ?
C125 C126 H126 119.2 . . ?
C121 C126 C125 121.7(8) . . ?
C121 C126 H126 119.2 . . ?
C14 C15 C16 121.2(9) . . ?
C14 C15 H15 119.4 . . ?
C16 C15 H15 119.4 . . ?
C149 C150 H150 120.9 . . ?
C151 C150 C149 118.2(8) . . ?
C151 C150 H150 120.9 . . ?
C214 C213 C212 121.6(9) . . ?
C214 C213 H213 119.2 . . ?
C212 C213 H213 119.2 . . ?
C61 C62 C63 119.8(8) . . ?
C61 C62 H62 120.1 . . ?
C63 C62 H62 120.1 . . ?
C271 B2 C277 108.6(6) . . ?
C283 B2 C271 108.9(6) . . ?
C283 B2 C277 110.5(6) . . ?
C283 B2 C265 109.6(6) . . ?
C265 B2 C271 109.8(6) . . ?
C265 B2 C277 109.4(6) . . ?
C325 C326 H326 118.9 . . ?
C327 C326 C325 122.3(9) . . ?
C327 C326 H326 118.9 . . ?
C193 C192 C191 120.9(9) . . ?
C193 C192 H192 119.5 . . ?
C191 C192 H192 119.5 . . ?
C158 C157 C156 119.0(8) . . ?
C158 C157 H157 120.5 . . ?
C156 C157 H157 120.5 . . ?
C183 C184 H184 118.8 . . ?
C185 C184 C183 122.5(13) . . ?
C185 C184 H184 118.8 . . ?
C92 C93 C94 120.6(9) . . ?
C92 C93 H93 119.7 . . ?
C94 C93 H93 119.7 . . ?
C322 C321 H321 119.4 . . ?
C320 C321 C322 121.1(10) . . ?
C320 C321 H321 119.4 . . ?
C31 C30 H30 118.9 . . ?
C29 C30 C31 122.3(13) . . ?
C29 C30 H30 118.9 . . ?
C241 C242 H242 119.2 . . ?
C243 C242 C241 121.6(10) . . ?
C243 C242 H242 119.2 . . ?
C80 C79 C78 118.6(9) . . ?
C80 C79 H79 120.7 . . ?
C78 C79 H79 120.7 . . ?
C336 C331 C332 115.2(8) . . ?
C336 C331 B4 123.2(8) . . ?
C332 C331 B4 121.6(7) . . ?
C249 C250 H250 120.2 . . ?
C251 C250 C249 119.5(10) . . ?
C251 C250 H250 120.2 . . ?
C250 C251 H251 119.3 . . ?
C250 C251 C252 121.5(11) . . ?
C252 C251 H251 119.3 . . ?
C134 C135 C136 121.2(9) . . ?
C134 C135 H135 119.4 . . ?
C136 C135 H135 119.4 . . ?
C247 C252 H252 119.4 . . ?
C251 C252 C247 121.1(10) . . ?
C251 C252 H252 119.4 . . ?
C334 C335 C336 121.5(10) . . ?
C334 C335 H335 119.3 . . ?
C336 C335 H335 119.3 . . ?
C261 C262 H262 120.9 . . ?
C263 C262 C261 118.2(12) . . ?
C263 C262 H262 120.9 . . ?
C234 C233 C232 118.1(11) . . ?
C234 C233 H233 121.0 . . ?
C232 C233 H233 121.0 . . ?
C284 C285 H285 119.6 . . ?
C286 C285 C284 120.7(9) . . ?
C286 C285 H285 119.6 . . ?
C287 C286 C285 118.6(8) . . ?
C287 C286 H286 120.7 . . ?
C285 C286 H286 120.7 . . ?
C175 C180 C179 121.5(8) . . ?
C175 C180 H180 119.3 . . ?
C179 C180 H180 119.3 . . ?
N28 C343 C344 174(2) . . ?
C253 C258 H258 118.2 . . ?
C257 C258 C253 123.5(11) . . ?
C257 C258 H258 118.2 . . ?

loop_
_geom_bond_atom_site_label_1
_geom_bond_atom_site_label_2
_geom_bond_distance
_geom_bond_site_symmetry_2
_geom_bond_publ_flag
Dy3 O5 2.189(4) . ?
Dy3 O6 2.243(5) . ?
Dy3 N14 2.613(6) . ?
Dy3 N17 2.602(6) . ?
Dy3 O7 2.248(5) . ?
Dy3 N18 2.658(5) . ?
Dy3 N16 2.661(6) . ?
Dy3 N13 2.611(5) . ?
Dy3 N15 2.716(6) . ?
Dy2 N7 2.606(6) . ?
Dy2 O4 2.194(5) . ?
Dy2 O2 2.255(5) . ?
Dy2 N12 2.616(5) . ?
Dy2 N10 2.588(6) . ?
Dy2 N8 2.681(5) . ?
Dy2 N9 2.650(6) . ?
Dy2 O3 2.254(5) . ?
Dy2 N11 2.668(6) . ?
Dy4 O8 2.175(4) . ?
Dy4 N24 2.641(6) . ?
Dy4 O6 2.254(5) . ?
Dy4 N22 2.678(6) . ?
Dy4 N20 2.699(6) . ?
Dy4 O7 2.233(5) . ?
Dy4 N23 2.682(6) . ?
Dy4 N21 2.679(6) . ?
Dy4 N19 2.681(6) . ?
Dy1 O1 2.160(5) . ?
Dy1 N4 2.696(6) . ?
Dy1 O2 2.238(6) . ?
Dy1 O3 2.242(5) . ?
Dy1 N1 2.685(6) . ?
Dy1 N2 2.648(6) . ?
Dy1 N5 2.655(5) . ?
Dy1 N3 2.702(6) . ?
Dy1 N6 2.688(6) . ?
O8 C226 1.321(8) . ?
N24 C217 1.337(9) . ?
N24 C221 1.352(9) . ?
O1 C4 1.322(9) . ?
N7 C61 1.325(9) . ?
N7 C65 1.332(9) . ?
O5 C124 1.318(8) . ?
O4 C103 1.338(8) . ?
N4 C40 1.508(8) . ?
N4 C39 1.262(9) . ?
O6 O7 1.494(6) . ?
O2 O3 1.495(6) . ?
N22 C201 1.247(9) . ?
N22 C202 1.498(9) . ?
N20 C195 1.268(9) . ?
N20 C188 1.500(9) . ?
N14 C144 1.345(9) . ?
N14 C140 1.339(9) . ?
N12 C67 1.472(8) . ?
N12 C66 1.277(9) . ?
N17 C165 1.355(9) . ?
N17 C161 1.347(9) . ?
N10 C86 1.334(9) . ?
N10 C82 1.371(9) . ?
N8 C102 1.257(9) . ?
N8 C95 1.502(9) . ?
N23 C209 1.479(9) . ?
N23 C216 1.273(9) . ?
N18 C167 1.511(8) . ?
N18 C166 1.274(8) . ?
N16 C153 1.465(8) . ?
N16 C160 1.311(8) . ?
N9 C87 1.258(9) . ?
N9 C88 1.477(8) . ?
N13 C139 1.269(9) . ?
N13 C174 1.489(8) . ?
N1 C60 1.256(9) . ?
N1 C19 1.511(9) . ?
N2 C55 1.338(9) . ?
N2 C59 1.340(9) . ?
N11 C81 1.273(9) . ?
N11 C74 1.495(9) . ?
N15 C145 1.284(9) . ?
N15 C146 1.466(9) . ?
C86 C87 1.477(10) . ?
C86 C85 1.393(10) . ?
N5 C38 1.354(9) . ?
N5 C34 1.360(9) . ?
N3 C54 1.262(8) . ?
N3 C47 1.472(9) . ?
N6 C26 1.466(9) . ?
N6 C33 1.273(9) . ?
C165 C164 1.391(10) . ?
C165 C166 1.463(10) . ?
C144 C143 1.419(10) . ?
C144 C145 1.446(10) . ?
C81 H81 0.9500 . ?
C81 C82 1.467(10) . ?
C35 H35 0.9500 . ?
C35 C34 1.385(9) . ?
C35 C36 1.378(10) . ?
C40 H40 1.0000 . ?
C40 C47 1.547(10) . ?
C40 C41 1.504(10) . ?
C197 H197 0.9500 . ?
C197 C196 1.387(10) . ?
C197 C198 1.373(11) . ?
C226 C227 1.394(10) . ?
C226 C225 1.421(10) . ?
C227 C235 1.516(11) . ?
C227 C228 1.382(10) . ?
C84 H84 0.9500 . ?
C84 C83 1.375(11) . ?
C84 C85 1.396(11) . ?
C61 C102 1.461(10) . ?
C61 C62 1.375(11) . ?
C39 H39 0.9500 . ?
C39 C38 1.455(10) . ?
C133 C123 1.479(11) . ?
C133 C138 1.403(11) . ?
C133 C134 1.407(11) . ?
C123 C124 1.404(10) . ?
C123 C122 1.384(10) . ?
N21 C200 1.332(9) . ?
N21 C196 1.347(9) . ?
C201 H201 0.9500 . ?
C201 C200 1.469(10) . ?
C200 C199 1.402(10) . ?
C55 C54 1.476(10) . ?
C55 C56 1.402(10) . ?
C143 H143 0.9500 . ?
C143 C142 1.400(10) . ?
N19 C222 1.262(9) . ?
N19 C181 1.483(8) . ?
C54 H54 0.9500 . ?
C222 H222 0.9500 . ?
C222 C221 1.449(10) . ?
C47 H47 1.0000 . ?
C47 C48 1.526(10) . ?
C4 C3 1.421(11) . ?
C4 C5 1.432(11) . ?
C195 H195 0.9500 . ?
C195 C196 1.446(10) . ?
C217 C218 1.390(10) . ?
C217 C216 1.472(10) . ?
C3 C13 1.503(11) . ?
C3 C2 1.385(11) . ?
C87 H87 0.9500 . ?
C209 H209 1.0000 . ?
C209 C202 1.533(9) . ?
C209 C210 1.520(10) . ?
C38 C37 1.382(10) . ?
C221 C220 1.397(10) . ?
C167 H167 1.0000 . ?
C167 C168 1.503(9) . ?
C167 C174 1.533(9) . ?
C76 H76 0.9500 . ?
C76 C75 1.369(10) . ?
C76 C77 1.386(11) . ?
C224 H224 0.9500 . ?
C224 C225 1.395(10) . ?
C224 C223 1.366(12) . ?
C101 H101 0.9500 . ?
C101 C96 1.381(11) . ?
C101 C100 1.402(11) . ?
C189 C190 1.377(11) . ?
C189 C194 1.390(11) . ?
C189 C188 1.517(9) . ?
C75 C74 1.512(9) . ?
C75 C80 1.384(11) . ?
C59 C60 1.460(10) . ?
C59 C58 1.401(10) . ?
C67 H67 1.0000 . ?
C67 C74 1.548(9) . ?
C67 C68 1.528(10) . ?
C102 H102 0.9500 . ?
C202 H202 1.0000 . ?
C202 C203 1.495(10) . ?
C159 H159 0.9500 . ?
C159 C154 1.385(10) . ?
C159 C158 1.386(10) . ?
C83 H83 0.9500 . ?
C83 C82 1.378(10) . ?
C210 C215 1.416(11) . ?
C210 C211 1.349(11) . ?
C48 C49 1.375(11) . ?
C48 C53 1.380(11) . ?
C145 H145 0.9500 . ?
C34 C33 1.440(10) . ?
C164 H164 0.9500 . ?
C164 C163 1.382(10) . ?
C60 H60 0.9500 . ?
C132 H132 0.9500 . ?
C132 C131 1.396(12) . ?
C132 C127 1.387(11) . ?
C314 H314 0.9500 . ?
C314 C315 1.379(11) . ?
C314 C313 1.414(11) . ?
C295 C300 1.408(10) . ?
C295 C296 1.407(10) . ?
C295 B3 1.635(11) . ?
C65 C66 1.454(10) . ?
C65 C64 1.401(10) . ?
C36 H36 0.9500 . ?
C36 C37 1.378(10) . ?
C96 C97 1.389(10) . ?
C96 C95 1.506(10) . ?
C105 H105 0.9500 . ?
C105 C104 1.381(10) . ?
C105 C106 1.367(12) . ?
C66 H66 0.9500 . ?
C166 H166 0.9500 . ?
C5 C6 1.404(11) . ?
C5 C7 1.487(11) . ?
C74 H74 1.0000 . ?
C85 H85 0.9500 . ?
C37 H37 0.9500 . ?
C287 H287 0.9500 . ?
C287 C288 1.392(11) . ?
C287 C286 1.369(12) . ?
C26 H26 1.0000 . ?
C26 C27 1.515(11) . ?
C26 C19 1.541(10) . ?
C153 H153 1.0000 . ?
C153 C154 1.529(10) . ?
C153 C146 1.541(10) . ?
C27 C32 1.395(13) . ?
C27 C28 1.394(13) . ?
C125 C124 1.447(10) . ?
C125 C127 1.481(11) . ?
C125 C126 1.394(11) . ?
C218 H218 0.9500 . ?
C218 C219 1.385(10) . ?
C298 H298 0.9500 . ?
C298 C299 1.400(12) . ?
C298 C297 1.374(12) . ?
C154 C155 1.359(11) . ?
C104 C109 1.494(11) . ?
C104 C103 1.417(10) . ?
C142 H142 0.9500 . ?
C142 C141 1.369(10) . ?
C63 H63 0.9500 . ?
C63 C64 1.371(10) . ?
C63 C62 1.384(10) . ?
C128 H128 0.9500 . ?
C128 C129 1.400(12) . ?
C128 C127 1.410(11) . ?
C21 H21 0.9500 . ?
C21 C20 1.377(11) . ?
C21 C22 1.394(11) . ?
C129 H129 0.9500 . ?
C129 C130 1.350(13) . ?
C168 C173 1.384(10) . ?
C168 C169 1.392(10) . ?
C300 H300 0.9500 . ?
C300 C299 1.369(11) . ?
C199 H199 0.9500 . ?
C199 C198 1.393(10) . ?
C271 C276 1.419(11) . ?
C271 C272 1.412(10) . ?
C271 B2 1.652(11) . ?
C276 H276 0.9500 . ?
C276 C275 1.382(11) . ?
C161 C160 1.428(10) . ?
C161 C162 1.390(10) . ?
C172 H172 0.9500 . ?
C172 C173 1.398(10) . ?
C172 C171 1.379(11) . ?
C140 C139 1.455(10) . ?
C140 C141 1.392(10) . ?
C272 H272 0.9500 . ?
C272 C273 1.381(11) . ?
C146 H146 1.0000 . ?
C146 C147 1.520(10) . ?
C308 H308 0.9500 . ?
C308 C307 1.403(11) . ?
C308 C309 1.404(11) . ?
C173 H173 0.9500 . ?
C160 H160 0.9500 . ?
C14 H14 0.9500 . ?
C14 C13 1.391(11) . ?
C14 C15 1.363(12) . ?
C216 H216 0.9500 . ?
C115 C116 1.377(11) . ?
C115 C108 1.481(11) . ?
C115 C120 1.418(11) . ?
C315 H315 0.9500 . ?
C315 C316 1.374(13) . ?
C291 H291 0.9500 . ?
C291 C290 1.401(11) . ?
C291 C292 1.368(11) . ?
C230 H230 0.9500 . ?
C230 C229 1.395(12) . ?
C230 C231 1.398(13) . ?
C203 C204 1.371(11) . ?
C203 C208 1.394(11) . ?
C13 C18 1.372(11) . ?
C198 H198 0.9500 . ?
C163 H163 0.9500 . ?
C163 C162 1.373(10) . ?
C307 C312 1.398(11) . ?
C307 B3 1.675(12) . ?
C6 H6 0.9500 . ?
C6 C1 1.380(12) . ?
C175 C174 1.514(9) . ?
C175 C176 1.412(11) . ?
C175 C180 1.368(10) . ?
C290 H290 0.9500 . ?
C290 C289 1.402(10) . ?
C152 H152 0.9500 . ?
C152 C147 1.387(10) . ?
C152 C151 1.375(11) . ?
C225 C229 1.523(11) . ?
C80 H80 0.9500 . ?
C80 C79 1.387(11) . ?
C139 H139 0.9500 . ?
C316 H316 0.9500 . ?
C316 C317 1.392(13) . ?
C97 H97 0.9500 . ?
C97 C98 1.395(11) . ?
C20 C19 1.508(10) . ?
C20 C25 1.369(10) . ?
C322 H322 0.9500 . ?
C322 C323 1.343(13) . ?
C322 C321 1.377(13) . ?
C116 H116 0.9500 . ?
C116 C117 1.379(11) . ?
C220 H220 0.9500 . ?
C220 C219 1.352(10) . ?
C138 H138 0.9500 . ?
C138 C137 1.347(11) . ?
C147 C148 1.367(11) . ?
C319 C324 1.414(12) . ?
C319 C320 1.416(12) . ?
C319 B4 1.645(13) . ?
C299 H299 0.9500 . ?
C235 C240 1.415(11) . ?
C235 C236 1.395(11) . ?
C215 H215 0.9500 . ?
C215 C214 1.395(11) . ?
C341 C342 1.432(13) . ?
C341 N27 1.130(12) . ?
C284 H284 0.9500 . ?
C284 C283 1.399(10) . ?
C284 C285 1.383(10) . ?
C131 H131 0.9500 . ?
C131 C130 1.363(14) . ?
C69 H69 0.9500 . ?
C69 C70 1.388(10) . ?
C69 C68 1.380(10) . ?
C108 C103 1.436(11) . ?
C108 C107 1.383(11) . ?
C174 H174 1.0000 . ?
C169 H169 0.9500 . ?
C169 C170 1.412(11) . ?
C318 H318 0.9500 . ?
C318 C313 1.418(11) . ?
C318 C317 1.370(11) . ?
C204 H204 0.9500 . ?
C204 C205 1.402(11) . ?
C289 C294 1.417(10) . ?
C289 B3 1.644(12) . ?
C134 H134 0.9500 . ?
C134 C135 1.357(12) . ?
C181 H181 1.0000 . ?
C181 C182 1.522(10) . ?
C181 C188 1.534(10) . ?
C288 H288 0.9500 . ?
C288 C283 1.406(11) . ?
C274 H274 0.9500 . ?
C274 C273 1.368(11) . ?
C274 C275 1.399(11) . ?
C16 H16 0.9500 . ?
C16 C17 1.386(13) . ?
C16 C15 1.393(12) . ?
C190 H190 0.9500 . ?
C190 C191 1.404(12) . ?
C121 H121 0.9500 . ?
C121 C122 1.383(11) . ?
C121 C126 1.377(11) . ?
C339 C340 1.453(12) . ?
C339 N26 1.111(12) . ?
C17 H17 0.9500 . ?
C17 C18 1.419(12) . ?
C109 C110 1.372(12) . ?
C109 C114 1.390(11) . ?
C241 C246 1.423(13) . ?
C241 B1 1.646(14) . ?
C241 C242 1.441(12) . ?
C78 H78 0.9500 . ?
C78 C77 1.363(12) . ?
C78 C79 1.395(12) . ?
C2 H2 0.9500 . ?
C2 C1 1.394(12) . ?
C56 H56 0.9500 . ?
C56 C57 1.350(11) . ?
C19 H19 1.0000 . ?
C141 H141 0.9500 . ?
C158 H158 0.9500 . ?
C158 C157 1.371(12) . ?
C296 H296 0.9500 . ?
C296 C297 1.377(11) . ?
C273 H273 0.9500 . ?
C137 H137 0.9500 . ?
C137 C136 1.410(13) . ?
C58 H58 0.9500 . ?
C58 C57 1.402(11) . ?
C25 H25 0.9500 . ?
C25 C24 1.398(11) . ?
C7 C12 1.364(12) . ?
C7 C8 1.392(12) . ?
C57 H57 0.9500 . ?
C323 H323 0.9500 . ?
C323 C324 1.407(13) . ?
C95 H95 1.0000 . ?
C95 C88 1.527(9) . ?
C223 H223 0.9500 . ?
C223 C228 1.429(12) . ?
C90 H90 0.9500 . ?
C90 C91 1.396(11) . ?
C90 C89 1.404(10) . ?
C312 H312 0.9500 . ?
C312 C311 1.372(11) . ?
C64 H64 0.9500 . ?
C1 H1 0.9500 . ?
C122 H122 0.9500 . ?
C49 H49 0.9500 . ?
C49 C50 1.407(14) . ?
C41 C42 1.407(12) . ?
C41 C46 1.359(12) . ?
C240 H240 0.9500 . ?
C240 C239 1.386(12) . ?
C282 H282 0.9500 . ?
C282 C277 1.400(11) . ?
C282 C281 1.422(12) . ?
C91 H91 0.9500 . ?
C91 C92 1.403(12) . ?
C228 H228 0.9500 . ?
C313 B4 1.653(12) . ?
C42 H42 0.9500 . ?
C42 C43 1.382(12) . ?
C171 H171 0.9500 . ?
C171 C170 1.356(11) . ?
C148 H148 0.9500 . ?
C148 C149 1.383(11) . ?
C311 H311 0.9500 . ?
C311 C310 1.373(12) . ?
C248 H248 0.9500 . ?
C248 C249 1.397(12) . ?
C248 C247 1.411(13) . ?
C50 H50 0.9500 . ?
C50 C51 1.369(17) . ?
C306 H306 0.9500 . ?
C306 C301 1.423(10) . ?
C306 C305 1.366(11) . ?
C324 H324 0.9500 . ?
C107 H107 0.9500 . ?
C107 C106 1.387(12) . ?
C120 H120 0.9500 . ?
C120 C119 1.353(12) . ?
C112 H112 0.9500 . ?
C112 C113 1.370(13) . ?
C112 C111 1.412(13) . ?
C283 B2 1.608(11) . ?
C155 H155 0.9500 . ?
C155 C156 1.414(12) . ?
C178 H178 0.9500 . ?
C178 C179 1.383(13) . ?
C178 C177 1.360(14) . ?
C110 H110 0.9500 . ?
C110 C111 1.418(13) . ?
C179 H179 0.9500 . ?
C179 C180 1.398(10) . ?
C236 H236 0.9500 . ?
C236 C237 1.410(12) . ?
C113 H113 0.9500 . ?
C113 C114 1.386(12) . ?
C22 H22 0.9500 . ?
C22 C23 1.370(13) . ?
C211 H211 0.9500 . ?
C211 C212 1.436(12) . ?
C183 H183 0.9500 . ?
C183 C182 1.394(12) . ?
C183 C184 1.423(13) . ?
C229 C234 1.362(12) . ?
C176 H176 0.9500 . ?
C176 C177 1.397(13) . ?
C334 H334 0.9500 . ?
C334 C333 1.372(13) . ?
C334 C335 1.369(13) . ?
C170 H170 0.9500 . ?
C277 C278 1.421(11) . ?
C277 B2 1.674(12) . ?
C325 C330 1.409(11) . ?
C325 B4 1.626(12) . ?
C325 C326 1.403(11) . ?
C219 H219 0.9500 . ?
C18 H18 0.9500 . ?
C292 H292 0.9500 . ?
C292 C293 1.381(11) . ?
C73 H73 0.9500 . ?
C73 C72 1.373(12) . ?
C73 C68 1.404(11) . ?
C259 C260 1.394(12) . ?
C259 C264 1.408(13) . ?
C259 B1 1.611(15) . ?
C205 H205 0.9500 . ?
C205 C206 1.357(14) . ?
C194 H194 0.9500 . ?
C194 C193 1.379(11) . ?
C275 H275 0.9500 . ?
C88 H88 1.0000 . ?
C88 C89 1.508(10) . ?
C214 H214 0.9500 . ?
C214 C213 1.327(12) . ?
C106 H106 0.9500 . ?
C12 H12 0.9500 . ?
C12 C11 1.413(13) . ?
C320 H320 0.9500 . ?
C320 C321 1.370(12) . ?
C333 H333 0.9500 . ?
C333 C332 1.402(12) . ?
C212 H212 0.9500 . ?
C212 C213 1.363(13) . ?
C327 H327 0.9500 . ?
C327 C328 1.415(14) . ?
C327 C326 1.393(12) . ?
C249 H249 0.9500 . ?
C249 C250 1.381(15) . ?
C294 H294 0.9500 . ?
C294 C293 1.392(10) . ?
C265 C266 1.403(11) . ?
C265 C270 1.416(10) . ?
C265 B2 1.651(11) . ?
C239 H239 0.9500 . ?
C239 C238 1.366(13) . ?
C70 H70 0.9500 . ?
C70 C71 1.385(13) . ?
C130 H130 0.9500 . ?
C114 H114 0.9500 . ?
C293 H293 0.9500 . ?
C301 B3 1.644(12) . ?
C301 C302 1.409(11) . ?
C117 H117 0.9500 . ?
C117 C118 1.369(13) . ?
C111 H111 0.9500 . ?
C162 H162 0.9500 . ?
C182 C187 1.371(12) . ?
C208 H208 0.9500 . ?
C208 C207 1.368(12) . ?
C136 H136 0.9500 . ?
C136 C135 1.392(13) . ?
C32 H32 0.9500 . ?
C32 C31 1.430(12) . ?
C53 H53 0.9500 . ?
C53 C52 1.417(12) . ?
C51 H51 0.9500 . ?
C51 C52 1.345(16) . ?
C302 H302 0.9500 . ?
C302 C303 1.382(11) . ?
C237 H237 0.9500 . ?
C237 C238 1.387(13) . ?
C309 H309 0.9500 . ?
C309 C310 1.379(12) . ?
C207 H207 0.9500 . ?
C207 C206 1.406(15) . ?
C8 H8 0.9500 . ?
C8 C9 1.371(13) . ?
C281 H281 0.9500 . ?
C281 C280 1.348(13) . ?
C280 H280 0.9500 . ?
C280 C279 1.390(13) . ?
C328 H328 0.9500 . ?
C328 C329 1.354(13) . ?
C46 H46 0.9500 . ?
C46 C45 1.405(14) . ?
C297 H297 0.9500 . ?
C238 H238 0.9500 . ?
C100 H100 0.9500 . ?
C100 C99 1.357(13) . ?
C234 H234 0.9500 . ?
C234 C233 1.401(13) . ?
C340 H34D 0.9800 . ?
C340 H34E 0.9800 . ?
C340 H34F 0.9800 . ?
C278 H278 0.9500 . ?
C278 C279 1.379(11) . ?
C246 H246 0.9500 . ?
C246 C245 1.384(13) . ?
C28 H28 0.9500 . ?
C28 C29 1.357(15) . ?
C336 H336 0.9500 . ?
C336 C331 1.406(11) . ?
C336 C335 1.405(13) . ?
C342 H34A 0.9800 . ?
C342 H34B 0.9800 . ?
C342 H34C 0.9800 . ?
C149 H149 0.9500 . ?
C149 C150 1.392(12) . ?
C77 H77 0.9500 . ?
C231 H231 0.9500 . ?
C231 C232 1.350(16) . ?
C305 H305 0.9500 . ?
C305 C304 1.397(12) . ?
C119 H119 0.9500 . ?
C119 C118 1.378(13) . ?
C118 H118 0.9500 . ?
C310 H310 0.9500 . ?
C206 H206 0.9500 . ?
C24 H24 0.9500 . ?
C24 C23 1.386(13) . ?
C243 H243 0.9500 . ?
C243 C244 1.380(13) . ?
C243 C242 1.394(13) . ?
C247 B1 1.661(13) . ?
C247 C252 1.419(13) . ?
C11 H11 0.9500 . ?
C11 C10 1.391(16) . ?
C244 H244 0.9500 . ?
C244 C245 1.370(13) . ?
C279 H279 0.9500 . ?
C269 H269 0.9500 . ?
C269 C268 1.340(12) . ?
C269 C270 1.406(11) . ?
C253 C254 1.347(13) . ?
C253 B1 1.660(13) . ?
C253 C258 1.384(12) . ?
C330 H330 0.9500 . ?
C330 C329 1.406(11) . ?
C332 H332 0.9500 . ?
C332 C331 1.433(12) . ?
C193 H193 0.9500 . ?
C193 C192 1.332(13) . ?
C71 H71 0.9500 . ?
C71 C72 1.364(13) . ?
C266 H266 0.9500 . ?
C266 C267 1.383(12) . ?
C92 H92 0.9500 . ?
C92 C93 1.345(13) . ?
C23 H23 0.9500 . ?
C43 H43 0.9500 . ?
C43 C44 1.411(17) . ?
C260 H260 0.9500 . ?
C260 C261 1.408(15) . ?
C303 H303 0.9500 . ?
C303 C304 1.393(12) . ?
C52 H52 0.9500 . ?
C151 H151 0.9500 . ?
C151 C150 1.379(12) . ?
C268 H268 0.9500 . ?
C268 C267 1.377(13) . ?
C10 H10 0.9500 . ?
C10 C9 1.411(17) . ?
C267 H267 0.9500 . ?
C245 H245 0.9500 . ?
C9 H9 0.9500 . ?
C304 H304 0.9500 . ?
C261 H261 0.9500 . ?
C261 C262 1.385(15) . ?
C31 H31 0.9500 . ?
C31 C30 1.417(19) . ?
C191 H191 0.9500 . ?
C191 C192 1.363(13) . ?
C263 H263 0.9500 . ?
C263 C264 1.383(15) . ?
C263 C262 1.373(15) . ?
B4 C331 1.641(14) . ?
C232 H232 0.9500 . ?
C232 C233 1.422(16) . ?
C264 H264 0.9500 . ?
C94 H94 0.9500 . ?
C94 C89 1.385(10) . ?
C94 C93 1.393(12) . ?
C177 H177 0.9500 . ?
C329 H329 0.9500 . ?
C156 H156 0.9500 . ?
C156 C157 1.394(13) . ?
C45 H45 0.9500 . ?
C45 C44 1.358(18) . ?
C72 H72 0.9500 . ?
C99 H99 0.9500 . ?
C99 C98 1.393(13) . ?
C186 H186 0.9500 . ?
C186 C185 1.38(2) . ?
C186 C187 1.400(15) . ?
C44 H44 0.9500 . ?
C257 H257 0.9500 . ?
C257 C256 1.400(15) . ?
C257 C258 1.372(14) . ?
C98 H98 0.9500 . ?
C256 H256 0.9500 . ?
C256 C255 1.310(15) . ?
C254 H254 0.9500 . ?
C254 C255 1.472(14) . ?
N25 C337 1.13(2) . ?
C255 H255 0.9500 . ?
C185 H185 0.9500 . ?
C185 C184 1.332(19) . ?
C29 H29 0.9500 . ?
C29 C30 1.37(2) . ?
C187 H187 0.9500 . ?
C338 H33A 0.9800 . ?
C338 H33B 0.9800 . ?
C338 H33C 0.9800 . ?
C338 C337 1.44(2) . ?
C344 H34G 0.9800 . ?
C344 H34H 0.9800 . ?
C344 H34I 0.9800 . ?
C344 C343 1.45(2) . ?
C188 H188 1.0000 . ?
C33 H33 0.9500 . ?
C270 H270 0.9500 . ?
C317 H317 0.9500 . ?
C126 H126 0.9500 . ?
C15 H15 0.9500 . ?
C150 H150 0.9500 . ?
C213 H213 0.9500 . ?
C62 H62 0.9500 . ?
C326 H326 0.9500 . ?
C192 H192 0.9500 . ?
C157 H157 0.9500 . ?
C184 H184 0.9500 . ?
C93 H93 0.9500 . ?
C321 H321 0.9500 . ?
C30 H30 0.9500 . ?
C242 H242 0.9500 . ?
C79 H79 0.9500 . ?
C250 H250 0.9500 . ?
C250 C251 1.369(15) . ?
C251 H251 0.9500 . ?
C251 C252 1.389(13) . ?
C135 H135 0.9500 . ?
C252 H252 0.9500 . ?
C335 H335 0.9500 . ?
C262 H262 0.9500 . ?
C233 H233 0.9500 . ?
C285 H285 0.9500 . ?
C285 C286 1.380(11) . ?
C286 H286 0.9500 . ?
C180 H180 0.9500 . ?
C343 N28 1.11(2) . ?
C258 H258 0.9500 . ?

loop_
_geom_torsion_atom_site_label_1
_geom_torsion_atom_site_label_2
_geom_torsion_atom_site_label_3
_geom_torsion_atom_site_label_4
_geom_torsion
_geom_torsion_site_symmetry_1
_geom_torsion_site_symmetry_2
_geom_torsion_site_symmetry_3
_geom_torsion_site_symmetry_4
_geom_torsion_publ_flag
Dy3 O5 C124 C123 89.7(9) . . . . ?
Dy3 O5 C124 C125 -87.5(9) . . . . ?
Dy3 O6 O7 Dy4 179.4(3) . . . . ?
Dy3 N14 C144 C143 167.0(5) . . . . ?
Dy3 N14 C144 C145 -16.7(9) . . . . ?
Dy3 N14 C140 C139 18.0(8) . . . . ?
Dy3 N14 C140 C141 -168.0(6) . . . . ?
Dy3 N17 C165 C164 165.4(6) . . . . ?
Dy3 N17 C165 C166 -19.4(8) . . . . ?
Dy3 N17 C161 C160 16.7(8) . . . . ?
Dy3 N17 C161 C162 -166.7(5) . . . . ?
Dy3 N18 C167 C168 -150.6(4) . . . . ?
Dy3 N18 C167 C174 -26.7(7) . . . . ?
Dy3 N18 C166 C165 12.3(9) . . . . ?
Dy3 N16 C153 C154 -178.6(5) . . . . ?
Dy3 N16 C153 C146 -50.4(6) . . . . ?
Dy3 N16 C160 C161 -4.8(8) . . . . ?
Dy3 N13 C139 C140 -0.8(9) . . . . ?
Dy3 N13 C174 C167 -53.6(6) . . . . ?
Dy3 N13 C174 C175 -179.5(5) . . . . ?
Dy3 N15 C145 C144 11.8(9) . . . . ?
Dy3 N15 C146 C153 -27.4(8) . . . . ?
Dy3 N15 C146 C147 -151.2(5) . . . . ?
Dy2 N7 C61 C102 -18.1(9) . . . . ?
Dy2 N7 C61 C62 165.3(6) . . . . ?
Dy2 N7 C65 C66 18.5(9) . . . . ?
Dy2 N7 C65 C64 -167.5(6) . . . . ?
Dy2 O4 C103 C104 90.2(9) . . . . ?
Dy2 O4 C103 C108 -88.5(9) . . . . ?
Dy2 O2 O3 Dy1 -179.7(3) . . . . ?
Dy2 N12 C67 C74 -55.0(6) . . . . ?
Dy2 N12 C67 C68 -179.9(4) . . . . ?
Dy2 N12 C66 C65 -2.1(9) . . . . ?
Dy2 N10 C86 C87 18.2(9) . . . . ?
Dy2 N10 C86 C85 -167.2(6) . . . . ?
Dy2 N10 C82 C81 -19.0(8) . . . . ?
Dy2 N10 C82 C83 165.3(6) . . . . ?
Dy2 N8 C102 C61 13.5(9) . . . . ?
Dy2 N8 C95 C96 -151.1(5) . . . . ?
Dy2 N8 C95 C88 -27.2(8) . . . . ?
Dy2 N9 C87 C86 -1.8(10) . . . . ?
Dy2 N9 C88 C95 -52.1(7) . . . . ?
Dy2 N9 C88 C89 -178.8(5) . . . . ?
Dy2 N11 C81 C82 13.6(9) . . . . ?
Dy2 N11 C74 C75 -149.7(5) . . . . ?
Dy2 N11 C74 C67 -26.6(7) . . . . ?
Dy4 O8 C226 C227 86.7(11) . . . . ?
Dy4 O8 C226 C225 -85.6(12) . . . . ?
Dy4 N24 C217 C218 171.0(6) . . . . ?
Dy4 N24 C217 C216 -11.2(8) . . . . ?
Dy4 N24 C221 C222 19.2(8) . . . . ?
Dy4 N24 C221 C220 -169.0(5) . . . . ?
Dy4 O6 O7 Dy3 -179.4(3) . . . . ?
Dy4 N22 C201 C200 -7.7(10) . . . . ?
Dy4 N22 C202 C209 -38.9(7) . . . . ?
Dy4 N22 C202 C203 -163.4(5) . . . . ?
Dy4 N20 C195 C196 6.8(10) . . . . ?
Dy4 N20 C188 C189 -137.2(5) . . . . ?
Dy4 N20 C188 C181 -16.4(7) . . . . ?
Dy4 N23 C209 C202 -18.6(8) . . . . ?
Dy4 N23 C209 C210 -142.1(5) . . . . ?
Dy4 N23 C216 C217 2.4(9) . . . . ?
Dy4 N21 C200 C201 14.4(9) . . . . ?
Dy4 N21 C200 C199 -171.6(5) . . . . ?
Dy4 N21 C196 C197 174.3(5) . . . . ?
Dy4 N21 C196 C195 -11.3(9) . . . . ?
Dy4 N19 C222 C221 -8.6(9) . . . . ?
Dy4 N19 C181 C182 -170.2(5) . . . . ?
Dy4 N19 C181 C188 -44.3(7) . . . . ?
Dy1 O1 C4 C3 90.0(11) . . . . ?
Dy1 O1 C4 C5 -87.5(11) . . . . ?
Dy1 N4 C40 C47 -20.1(8) . . . . ?
Dy1 N4 C40 C41 -143.0(6) . . . . ?
Dy1 N4 C39 C38 2.3(10) . . . . ?
Dy1 O2 O3 Dy2 179.7(3) . . . . ?
Dy1 N1 C60 C59 6.4(10) . . . . ?
Dy1 N1 C19 C26 -14.7(7) . . . . ?
Dy1 N1 C19 C20 -137.9(5) . . . . ?
Dy1 N2 C55 C54 15.2(9) . . . . ?
Dy1 N2 C55 C56 -171.4(6) . . . . ?
Dy1 N2 C59 C60 -9.7(9) . . . . ?
Dy1 N2 C59 C58 172.3(6) . . . . ?
Dy1 N5 C38 C39 -10.0(8) . . . . ?
Dy1 N5 C38 C37 171.8(6) . . . . ?
Dy1 N5 C34 C35 -168.5(5) . . . . ?
Dy1 N5 C34 C33 18.3(8) . . . . ?
Dy1 N3 C54 C55 -10.0(9) . . . . ?
Dy1 N3 C47 C40 -39.4(7) . . . . ?
Dy1 N3 C47 C48 -164.1(5) . . . . ?
Dy1 N6 C26 C27 -168.8(5) . . . . ?
Dy1 N6 C26 C19 -42.6(8) . . . . ?
Dy1 N6 C33 C34 -7.8(10) . . . . ?
O8 C226 C227 C235 13.8(10) . . . . ?
O8 C226 C227 C228 -174.9(7) . . . . ?
O8 C226 C225 C224 174.9(7) . . . . ?
O8 C226 C225 C229 -9.0(11) . . . . ?
N24 C217 C218 C219 -3.2(12) . . . . ?
N24 C217 C216 N23 5.6(11) . . . . ?
N24 C221 C220 C219 -1.0(12) . . . . ?
O1 C4 C3 C13 8.8(12) . . . . ?
O1 C4 C3 C2 -174.5(8) . . . . ?
O1 C4 C5 C6 173.6(7) . . . . ?
O1 C4 C5 C7 -8.6(12) . . . . ?
N7 C61 C102 N8 2.6(11) . . . . ?
N7 C61 C62 C63 1.4(12) . . . . ?
N7 C65 C66 N12 -10.8(11) . . . . ?
N7 C65 C64 C63 2.6(13) . . . . ?
N4 C40 C47 N3 35.4(8) . . . . ?
N4 C40 C47 C48 164.8(6) . . . . ?
N4 C40 C41 C42 54.7(11) . . . . ?
N4 C40 C41 C46 -122.1(9) . . . . ?
N4 C39 C38 N5 5.0(11) . . . . ?
N4 C39 C38 C37 -176.8(7) . . . . ?
N22 C201 C200 N21 -4.5(11) . . . . ?
N22 C201 C200 C199 -178.7(7) . . . . ?
N22 C202 C203 C204 65.3(9) . . . . ?
N22 C202 C203 C208 -119.8(8) . . . . ?
N20 C195 C196 C197 177.2(7) . . . . ?
N20 C195 C196 N21 2.8(11) . . . . ?
N14 C144 C143 C142 0.8(11) . . . . ?
N14 C144 C145 N15 2.6(11) . . . . ?
N14 C140 C139 N13 -11.4(10) . . . . ?
N14 C140 C141 C142 0.8(13) . . . . ?
N12 C67 C74 N11 48.5(7) . . . . ?
N12 C67 C74 C75 173.5(6) . . . . ?
N12 C67 C68 C69 66.4(9) . . . . ?
N12 C67 C68 C73 -107.8(8) . . . . ?
N17 C165 C164 C163 1.9(12) . . . . ?
N17 C165 C166 N18 4.3(10) . . . . ?
N17 C161 C160 N16 -7.5(10) . . . . ?
N17 C161 C162 C163 0.8(11) . . . . ?
N10 C86 C87 N9 -10.4(11) . . . . ?
N10 C86 C85 C84 1.2(13) . . . . ?
N8 C95 C88 N9 47.6(8) . . . . ?
N8 C95 C88 C89 177.2(6) . . . . ?
N23 C209 C202 N22 34.5(8) . . . . ?
N23 C209 C202 C203 163.5(6) . . . . ?
N23 C209 C210 C215 63.6(9) . . . . ?
N23 C209 C210 C211 -116.0(8) . . . . ?
N18 C167 C168 C173 -112.0(7) . . . . ?
N18 C167 C168 C169 66.5(9) . . . . ?
N18 C167 C174 N13 47.9(7) . . . . ?
N18 C167 C174 C175 175.4(6) . . . . ?
N16 C153 C154 C159 64.5(9) . . . . ?
N16 C153 C154 C155 -116.3(8) . . . . ?
N16 C153 C146 N15 46.1(7) . . . . ?
N16 C153 C146 C147 171.3(6) . . . . ?
N9 C88 C89 C90 64.9(9) . . . . ?
N9 C88 C89 C94 -114.5(8) . . . . ?
N2 C55 C54 N3 -3.1(11) . . . . ?
N2 C55 C56 C57 -1.2(12) . . . . ?
N2 C59 C60 N1 2.0(11) . . . . ?
N2 C59 C58 C57 -0.7(12) . . . . ?
N11 C81 C82 N10 3.0(10) . . . . ?
N11 C81 C82 C83 178.8(7) . . . . ?
N15 C146 C147 C152 -111.1(8) . . . . ?
N15 C146 C147 C148 66.4(10) . . . . ?
C86 N10 C82 C81 173.0(6) . . . . ?
C86 N10 C82 C83 -2.8(11) . . . . ?
N5 C38 C37 C36 -3.6(12) . . . . ?
N5 C34 C33 N6 -6.8(11) . . . . ?
N3 C47 C48 C49 -108.3(9) . . . . ?
N3 C47 C48 C53 72.0(9) . . . . ?
N6 C26 C27 C32 63.2(11) . . . . ?
N6 C26 C27 C28 -112.4(9) . . . . ?
N6 C26 C19 N1 34.4(8) . . . . ?
N6 C26 C19 C20 159.7(6) . . . . ?
C165 N17 C161 C160 -175.4(6) . . . . ?
C165 N17 C161 C162 1.1(10) . . . . ?
C165 C164 C163 C162 0.1(11) . . . . ?
C144 N14 C140 C139 -172.3(6) . . . . ?
C144 N14 C140 C141 1.7(11) . . . . ?
C144 C143 C142 C141 1.8(12) . . . . ?
C81 N11 C74 C75 40.6(9) . . . . ?
C81 N11 C74 C67 163.7(6) . . . . ?
C35 C34 C33 N6 -179.9(7) . . . . ?
C35 C36 C37 C38 4.1(12) . . . . ?
C40 N4 C39 C38 172.9(7) . . . . ?
C40 C47 C48 C49 125.6(8) . . . . ?
C40 C47 C48 C53 -54.1(9) . . . . ?
C40 C41 C42 C43 -178.0(8) . . . . ?
C40 C41 C46 C45 177.1(8) . . . . ?
C226 C227 C235 C240 -129.5(8) . . . . ?
C226 C227 C235 C236 53.8(10) . . . . ?
C226 C227 C228 C223 2.7(12) . . . . ?
C226 C225 C229 C230 -47.6(11) . . . . ?
C226 C225 C229 C234 137.0(8) . . . . ?
C227 C226 C225 C224 2.2(11) . . . . ?
C227 C226 C225 C229 178.3(7) . . . . ?
C227 C235 C240 C239 -175.2(7) . . . . ?
C227 C235 C236 C237 175.7(7) . . . . ?
C84 C83 C82 N10 2.8(12) . . . . ?
C84 C83 C82 C81 -172.7(7) . . . . ?
C61 N7 C65 C66 -173.7(7) . . . . ?
C61 N7 C65 C64 0.3(12) . . . . ?
C39 N4 C40 C47 169.7(6) . . . . ?
C39 N4 C40 C41 46.8(10) . . . . ?
C39 C38 C37 C36 178.3(7) . . . . ?
C133 C123 C124 O5 11.0(10) . . . . ?
C133 C123 C124 C125 -171.7(6) . . . . ?
C133 C123 C122 C121 175.0(7) . . . . ?
C133 C138 C137 C136 2.2(13) . . . . ?
C133 C134 C135 C136 1.5(14) . . . . ?
C123 C133 C138 C137 175.7(7) . . . . ?
C123 C133 C134 C135 -177.3(8) . . . . ?
N21 C200 C199 C198 -1.2(12) . . . . ?
C201 N22 C202 C209 144.9(7) . . . . ?
C201 N22 C202 C203 20.4(10) . . . . ?
C201 C200 C199 C198 172.5(7) . . . . ?
C200 N21 C196 C197 1.6(11) . . . . ?
C200 N21 C196 C195 176.0(7) . . . . ?
C200 C199 C198 C197 -1.6(11) . . . . ?
C55 N2 C59 C60 177.1(7) . . . . ?
C55 N2 C59 C58 -0.9(11) . . . . ?
C55 C56 C57 C58 -0.5(13) . . . . ?
C143 C144 C145 N15 178.9(7) . . . . ?
C143 C142 C141 C140 -2.5(13) . . . . ?
N19 C222 C221 N24 -6.8(10) . . . . ?
N19 C222 C221 C220 -178.6(7) . . . . ?
N19 C181 C182 C183 67.7(9) . . . . ?
N19 C181 C182 C187 -113.1(9) . . . . ?
N19 C181 C188 N20 36.3(8) . . . . ?
N19 C181 C188 C189 158.9(6) . . . . ?
C54 N3 C47 C40 142.3(7) . . . . ?
C54 N3 C47 C48 17.6(10) . . . . ?
C54 C55 C56 C57 172.0(8) . . . . ?
C222 N19 C181 C182 15.3(10) . . . . ?
C222 N19 C181 C188 141.2(7) . . . . ?
C222 C221 C220 C219 170.2(7) . . . . ?
C47 N3 C54 C55 168.3(6) . . . . ?
C47 C40 C41 C42 -68.1(9) . . . . ?
C47 C40 C41 C46 115.1(9) . . . . ?
C47 C48 C49 C50 -176.4(9) . . . . ?
C47 C48 C53 C52 176.3(8) . . . . ?
C4 C3 C13 C14 -126.2(8) . . . . ?
C4 C3 C13 C18 59.9(11) . . . . ?
C4 C3 C2 C1 -0.3(14) . . . . ?
C4 C5 C6 C1 2.3(13) . . . . ?
C4 C5 C7 C12 138.6(9) . . . . ?
C4 C5 C7 C8 -46.2(11) . . . . ?
C195 N20 C188 C189 51.6(8) . . . . ?
C195 N20 C188 C181 172.4(6) . . . . ?
C217 N24 C221 C222 -170.2(6) . . . . ?
C217 N24 C221 C220 1.6(10) . . . . ?
C217 C218 C219 C220 3.6(12) . . . . ?
C3 C4 C5 C6 -4.1(11) . . . . ?
C3 C4 C5 C7 173.8(7) . . . . ?
C3 C13 C18 C17 173.1(7) . . . . ?
C3 C2 C1 C6 -1.6(14) . . . . ?
C87 N9 C88 C95 130.2(7) . . . . ?
C87 N9 C88 C89 3.4(10) . . . . ?
C87 C86 C85 C84 175.5(8) . . . . ?
C209 N23 C216 C217 174.1(6) . . . . ?
C209 C202 C203 C204 -59.6(9) . . . . ?
C209 C202 C203 C208 115.3(8) . . . . ?
C209 C210 C215 C214 178.1(8) . . . . ?
C209 C210 C211 C212 -179.2(7) . . . . ?
C38 N5 C34 C35 3.8(10) . . . . ?
C38 N5 C34 C33 -169.4(6) . . . . ?
C221 N24 C217 C218 0.6(11) . . . . ?
C221 N24 C217 C216 178.3(6) . . . . ?
C221 C220 C219 C218 -1.7(12) . . . . ?
C167 N18 C166 C165 -177.8(6) . . . . ?
C167 C168 C173 C172 178.6(7) . . . . ?
C167 C168 C169 C170 -177.6(7) . . . . ?
C76 C75 C74 N11 -110.8(7) . . . . ?
C76 C75 C74 C67 128.6(7) . . . . ?
C76 C75 C80 C79 -0.9(12) . . . . ?
C224 C225 C229 C230 128.6(9) . . . . ?
C224 C225 C229 C234 -46.8(11) . . . . ?
C224 C223 C228 C227 -3.1(13) . . . . ?
C101 C96 C97 C98 -0.7(12) . . . . ?
C101 C96 C95 N8 67.5(10) . . . . ?
C101 C96 C95 C88 -54.1(10) . . . . ?
C101 C100 C99 C98 0.3(15) . . . . ?
C189 C190 C191 C192 -0.9(14) . . . . ?
C189 C194 C193 C192 3.8(15) . . . . ?
C75 C76 C77 C78 -0.2(12) . . . . ?
C75 C80 C79 C78 1.5(14) . . . . ?
C59 N2 C55 C54 -171.6(7) . . . . ?
C59 N2 C55 C56 1.8(11) . . . . ?
C59 C58 C57 C56 1.4(12) . . . . ?
C67 N12 C66 C65 172.8(6) . . . . ?
C102 N8 C95 C96 39.6(9) . . . . ?
C102 N8 C95 C88 163.6(7) . . . . ?
C102 C61 C62 C63 -174.9(7) . . . . ?
C202 N22 C201 C200 168.6(6) . . . . ?
C202 C209 C210 C215 -61.6(9) . . . . ?
C202 C209 C210 C211 118.7(8) . . . . ?
C202 C203 C204 C205 176.4(7) . . . . ?
C202 C203 C208 C207 -174.5(8) . . . . ?
C159 C154 C155 C156 1.2(13) . . . . ?
C159 C158 C157 C156 3.8(14) . . . . ?
C83 C84 C85 C86 -1.3(13) . . . . ?
C210 C209 C202 N22 161.0(6) . . . . ?
C210 C209 C202 C203 -70.0(7) . . . . ?
C210 C215 C214 C213 2.8(14) . . . . ?
C210 C211 C212 C213 -0.5(14) . . . . ?
C48 C49 C50 C51 -1.0(17) . . . . ?
C48 C53 C52 C51 1.2(14) . . . . ?
C145 N15 C146 C153 162.8(6) . . . . ?
C145 N15 C146 C147 39.0(9) . . . . ?
C145 C144 C143 C142 -175.2(7) . . . . ?
C34 N5 C38 C39 177.8(6) . . . . ?
C34 N5 C38 C37 -0.4(11) . . . . ?
C34 C35 C36 C37 -0.9(12) . . . . ?
C164 C165 C166 N18 179.5(7) . . . . ?
C164 C163 C162 C161 -1.4(11) . . . . ?
C196 C197 C198 C199 4.2(12) . . . . ?
C196 N21 C200 C201 -172.9(6) . . . . ?
C196 N21 C200 C199 1.2(11) . . . . ?
C60 N1 C19 C26 173.1(6) . . . . ?
C60 N1 C19 C20 50.0(8) . . . . ?
C60 C59 C58 C57 -178.6(7) . . . . ?
C132 C131 C130 C129 -2.4(15) . . . . ?
C314 C315 C316 C317 -1.7(13) . . . . ?
C314 C313 B4 C319 -84.2(10) . . . . ?
C314 C313 B4 C325 158.7(7) . . . . ?
C314 C313 B4 C331 36.5(10) . . . . ?
C295 C300 C299 C298 1.4(13) . . . . ?
C295 C296 C297 C298 -0.6(13) . . . . ?
C65 N7 C61 C102 174.2(7) . . . . ?
C65 N7 C61 C62 -2.4(11) . . . . ?
C36 C35 C34 N5 -3.3(12) . . . . ?
C36 C35 C34 C33 169.5(7) . . . . ?
C96 C101 C100 C99 -0.4(15) . . . . ?
C96 C97 C98 C99 0.6(13) . . . . ?
C96 C95 C88 N9 171.9(6) . . . . ?
C96 C95 C88 C89 -58.5(9) . . . . ?
C105 C104 C109 C110 55.5(11) . . . . ?
C105 C104 C109 C114 -120.3(9) . . . . ?
C105 C104 C103 O4 -171.6(7) . . . . ?
C105 C104 C103 C108 7.1(11) . . . . ?
C66 N12 C67 C74 130.0(7) . . . . ?
C66 N12 C67 C68 5.1(10) . . . . ?
C66 C65 C64 C63 176.4(8) . . . . ?
C166 N18 C167 C168 39.8(8) . . . . ?
C166 N18 C167 C174 163.7(6) . . . . ?
C166 C165 C164 C163 -173.0(7) . . . . ?
C5 C4 C3 C13 -173.5(7) . . . . ?
C5 C4 C3 C2 3.1(12) . . . . ?
C5 C6 C1 C2 0.6(14) . . . . ?
C5 C7 C12 C11 175.8(8) . . . . ?
C5 C7 C8 C9 -173.6(9) . . . . ?
C74 N11 C81 C82 -176.3(6) . . . . ?
C74 C75 C80 C79 -178.1(8) . . . . ?
C74 C67 C68 C69 -56.0(9) . . . . ?
C74 C67 C68 C73 129.9(7) . . . . ?
C85 C86 C87 N9 174.8(7) . . . . ?
C85 C84 C83 C82 -0.6(12) . . . . ?
C287 C288 C283 C284 -1.2(11) . . . . ?
C287 C288 C283 B2 173.0(7) . . . . ?
C26 N6 C33 C34 165.6(7) . . . . ?
C26 C27 C32 C31 179.9(8) . . . . ?
C26 C27 C28 C29 179.5(10) . . . . ?
C153 N16 C160 C161 174.8(6) . . . . ?
C153 C154 C155 C156 -178.1(8) . . . . ?
C153 C146 C147 C152 127.0(7) . . . . ?
C153 C146 C147 C148 -55.5(10) . . . . ?
C27 C26 C19 N1 165.2(6) . . . . ?
C27 C26 C19 C20 -69.4(8) . . . . ?
C27 C32 C31 C30 2.1(14) . . . . ?
C27 C28 C29 C30 -1(2) . . . . ?
C82 N10 C86 C87 -173.9(6) . . . . ?
C82 N10 C86 C85 0.7(11) . . . . ?
C218 C217 C216 N23 -176.5(7) . . . . ?
C154 C159 C158 C157 -3.2(13) . . . . ?
C154 C153 C146 N15 177.6(6) . . . . ?
C154 C153 C146 C147 -57.2(8) . . . . ?
C154 C155 C156 C157 -0.5(15) . . . . ?
C104 C105 C106 C107 -1.0(13) . . . . ?
C104 C109 C110 C111 -176.6(8) . . . . ?
C104 C109 C114 C113 174.4(8) . . . . ?
C128 C129 C130 C131 3.7(15) . . . . ?
C21 C20 C19 N1 56.1(9) . . . . ?
C21 C20 C19 C26 -67.4(9) . . . . ?
C21 C20 C25 C24 -1.4(13) . . . . ?
C21 C22 C23 C24 -0.1(15) . . . . ?
C129 C128 C127 C132 1.9(12) . . . . ?
C129 C128 C127 C125 -174.2(7) . . . . ?
C168 C167 C174 N13 172.9(5) . . . . ?
C168 C167 C174 C175 -59.5(8) . . . . ?
C168 C169 C170 C171 -2.0(13) . . . . ?
C300 C295 C296 C297 0.6(12) . . . . ?
C300 C295 B3 C307 157.5(7) . . . . ?
C300 C295 B3 C289 -83.1(9) . . . . ?
C300 C295 B3 C301 37.6(11) . . . . ?
C271 C276 C275 C274 1.1(12) . . . . ?
C271 C272 C273 C274 2.2(14) . . . . ?
C276 C271 C272 C273 0.6(12) . . . . ?
C276 C271 B2 C283 15.6(10) . . . . ?
C276 C271 B2 C277 136.0(7) . . . . ?
C276 C271 B2 C265 -104.4(8) . . . . ?
C161 N17 C165 C164 -2.4(10) . . . . ?
C161 N17 C165 C166 172.7(6) . . . . ?
C172 C171 C170 C169 2.0(14) . . . . ?
C140 N14 C144 C143 -2.5(10) . . . . ?
C140 N14 C144 C145 173.8(7) . . . . ?
C272 C271 C276 C275 -2.3(11) . . . . ?
C272 C271 B2 C283 -167.5(7) . . . . ?
C272 C271 B2 C277 -47.1(10) . . . . ?
C272 C271 B2 C265 72.5(9) . . . . ?
C146 N15 C145 C144 -177.8(6) . . . . ?
C146 C153 C154 C159 -61.4(9) . . . . ?
C146 C153 C154 C155 117.8(8) . . . . ?
C146 C147 C148 C149 -176.0(8) . . . . ?
C308 C307 C312 C311 3.9(13) . . . . ?
C308 C307 B3 C295 -92.7(9) . . . . ?
C308 C307 B3 C289 147.9(7) . . . . ?
C308 C307 B3 C301 27.1(10) . . . . ?
C308 C309 C310 C311 0.9(13) . . . . ?
C173 C168 C169 C170 1.0(12) . . . . ?
C173 C172 C171 C170 -1.0(13) . . . . ?
C160 N16 C153 C154 1.7(9) . . . . ?
C160 N16 C153 C146 129.9(7) . . . . ?
C160 C161 C162 C163 177.2(7) . . . . ?
C14 C13 C18 C17 -0.8(12) . . . . ?
C216 N23 C209 C202 170.1(6) . . . . ?
C216 N23 C209 C210 46.7(9) . . . . ?
C216 C217 C218 C219 179.2(7) . . . . ?
C115 C116 C117 C118 -0.7(13) . . . . ?
C115 C108 C103 O4 -9.2(11) . . . . ?
C115 C108 C103 C104 172.2(7) . . . . ?
C115 C108 C107 C106 -177.3(7) . . . . ?
C115 C120 C119 C118 -0.7(14) . . . . ?
C315 C314 C313 C318 -1.1(11) . . . . ?
C315 C314 C313 B4 175.7(8) . . . . ?
C315 C316 C317 C318 1.9(13) . . . . ?
C291 C290 C289 C294 1.5(12) . . . . ?
C291 C290 C289 B3 -176.8(8) . . . . ?
C291 C292 C293 C294 0.2(12) . . . . ?
C230 C229 C234 C233 0.6(14) . . . . ?
C230 C231 C232 C233 0.2(17) . . . . ?
C203 C204 C205 C206 -1.2(13) . . . . ?
C203 C208 C207 C206 -2.8(15) . . . . ?
C13 C3 C2 C1 176.4(8) . . . . ?
C13 C14 C15 C16 0.0(13) . . . . ?
C198 C197 C196 N21 -4.4(12) . . . . ?
C198 C197 C196 C195 -178.4(7) . . . . ?
C307 C308 C309 C310 -0.6(12) . . . . ?
C307 C312 C311 C310 -3.8(14) . . . . ?
C6 C5 C7 C12 -43.5(12) . . . . ?
C6 C5 C7 C8 131.7(9) . . . . ?
C175 C176 C177 C178 3.5(15) . . . . ?
C290 C291 C292 C293 -1.9(13) . . . . ?
C290 C289 C294 C293 -3.1(11) . . . . ?
C290 C289 B3 C295 -166.9(7) . . . . ?
C290 C289 B3 C307 -47.9(10) . . . . ?
C290 C289 B3 C301 72.7(9) . . . . ?
C152 C147 C148 C149 1.6(13) . . . . ?
C152 C151 C150 C149 -2.7(14) . . . . ?
C225 C226 C227 C235 -173.5(7) . . . . ?
C225 C226 C227 C228 -2.2(11) . . . . ?
C225 C224 C223 C228 3.2(13) . . . . ?
C225 C229 C234 C233 175.8(8) . . . . ?
C80 C75 C74 N11 66.3(9) . . . . ?
C80 C75 C74 C67 -54.3(9) . . . . ?
C139 N13 C174 C167 131.7(7) . . . . ?
C139 N13 C174 C175 5.8(9) . . . . ?
C139 C140 C141 C142 174.5(8) . . . . ?
C97 C96 C95 N8 -110.1(8) . . . . ?
C97 C96 C95 C88 128.2(7) . . . . ?
C20 C21 C22 C23 0.4(15) . . . . ?
C20 C25 C24 C23 1.7(14) . . . . ?
C322 C323 C324 C319 -0.9(14) . . . . ?
C116 C115 C108 C103 -39.0(11) . . . . ?
C116 C115 C108 C107 138.1(8) . . . . ?
C116 C115 C120 C119 0.1(12) . . . . ?
C116 C117 C118 C119 0.1(14) . . . . ?
C138 C133 C123 C124 56.1(10) . . . . ?
C138 C133 C123 C122 -122.3(8) . . . . ?
C138 C133 C134 C135 -2.7(12) . . . . ?
C138 C137 C136 C135 -3.4(13) . . . . ?
C147 C152 C151 C150 2.6(13) . . . . ?
C147 C148 C149 C150 -1.8(15) . . . . ?
C319 C320 C321 C322 -2.4(15) . . . . ?
C319 B4 C331 C336 -143.0(8) . . . . ?
C319 B4 C331 C332 36.2(11) . . . . ?
C299 C298 C297 C296 0.9(13) . . . . ?
C235 C227 C228 C223 174.4(7) . . . . ?
C235 C240 C239 C238 -0.8(14) . . . . ?
C235 C236 C237 C238 -0.3(13) . . . . ?
C215 C210 C211 C212 1.1(13) . . . . ?
C215 C214 C213 C212 -2.2(15) . . . . ?
C284 C283 B2 C271 90.7(9) . . . . ?
C284 C283 B2 C277 -28.6(10) . . . . ?
C284 C283 B2 C265 -149.2(7) . . . . ?
C284 C285 C286 C287 1.6(13) . . . . ?
C131 C132 C127 C125 175.3(8) . . . . ?
C131 C132 C127 C128 -0.7(12) . . . . ?
C69 C70 C71 C72 0.3(14) . . . . ?
C108 C115 C116 C117 -175.9(7) . . . . ?
C108 C115 C120 C119 176.7(8) . . . . ?
C108 C107 C106 C105 3.1(13) . . . . ?
C174 N13 C139 C140 173.8(6) . . . . ?
C174 C167 C168 C173 127.0(7) . . . . ?
C174 C167 C168 C169 -54.4(9) . . . . ?
C174 C175 C176 C177 174.5(7) . . . . ?
C174 C175 C180 C179 -175.2(7) . . . . ?
C169 C168 C173 C172 0.0(11) . . . . ?
C318 C313 B4 C319 92.2(9) . . . . ?
C318 C313 B4 C325 -24.8(11) . . . . ?
C318 C313 B4 C331 -147.0(8) . . . . ?
C204 C203 C208 C207 0.8(13) . . . . ?
C204 C205 C206 C207 -1.0(15) . . . . ?
C289 C294 C293 C292 2.4(11) . . . . ?
C134 C133 C123 C124 -129.5(8) . . . . ?
C134 C133 C123 C122 52.1(10) . . . . ?
C134 C133 C138 C137 0.8(11) . . . . ?
C181 N19 C222 C221 166.0(6) . . . . ?
C181 C182 C187 C186 179.6(10) . . . . ?
C288 C287 C286 C285 -0.6(13) . . . . ?
C288 C283 B2 C271 -83.1(9) . . . . ?
C288 C283 B2 C277 157.7(7) . . . . ?
C288 C283 B2 C265 37.1(10) . . . . ?
C16 C17 C18 C13 0.4(13) . . . . ?
C190 C189 C194 C193 -0.1(13) . . . . ?
C190 C189 C188 N20 -125.6(8) . . . . ?
C190 C189 C188 C181 113.0(8) . . . . ?
C190 C191 C192 C193 4.7(15) . . . . ?
C17 C16 C15 C14 -0.4(14) . . . . ?
C109 C104 C103 O4 10.8(10) . . . . ?
C109 C104 C103 C108 -170.5(7) . . . . ?
C109 C110 C111 C112 0.2(14) . . . . ?
C241 C246 C245 C244 0.4(14) . . . . ?
C2 C3 C13 C14 57.0(11) . . . . ?
C2 C3 C13 C18 -116.9(9) . . . . ?
C56 C55 C54 N3 -176.7(7) . . . . ?
C19 N1 C60 C59 178.8(6) . . . . ?
C19 C26 C27 C32 -63.8(10) . . . . ?
C19 C26 C27 C28 120.6(9) . . . . ?
C19 C20 C25 C24 180.0(7) . . . . ?
C141 C140 C139 N13 174.4(7) . . . . ?
C158 C159 C154 C153 179.9(7) . . . . ?
C158 C159 C154 C155 0.6(12) . . . . ?
C296 C295 C300 C299 -1.0(12) . . . . ?
C296 C295 B3 C307 -29.9(11) . . . . ?
C296 C295 B3 C289 89.5(9) . . . . ?
C296 C295 B3 C301 -149.8(7) . . . . ?
C273 C274 C275 C276 1.8(12) . . . . ?
C137 C136 C135 C134 1.6(15) . . . . ?
C103 C104 C109 C110 -127.0(8) . . . . ?
C103 C104 C109 C114 57.2(10) . . . . ?
C103 C108 C107 C106 -0.1(12) . . . . ?
C58 C59 C60 N1 -179.8(7) . . . . ?
C25 C20 C19 N1 -125.3(7) . . . . ?
C25 C20 C19 C26 111.2(8) . . . . ?
C25 C24 C23 C22 -0.9(15) . . . . ?
C7 C5 C6 C1 -175.6(8) . . . . ?
C7 C12 C11 C10 0.2(16) . . . . ?
C7 C8 C9 C10 -4.2(16) . . . . ?
C323 C322 C321 C320 0.9(15) . . . . ?
C95 N8 C102 C61 -176.9(7) . . . . ?
C95 C96 C97 C98 177.0(7) . . . . ?
C95 C88 C89 C90 -59.9(9) . . . . ?
C95 C88 C89 C94 120.8(8) . . . . ?
C223 C224 C225 C226 -2.9(13) . . . . ?
C223 C224 C225 C229 -179.1(8) . . . . ?
C90 C91 C92 C93 1.1(15) . . . . ?
C124 C123 C122 C121 -3.4(11) . . . . ?
C124 C125 C127 C132 145.4(8) . . . . ?
C124 C125 C127 C128 -38.7(10) . . . . ?
C124 C125 C126 C121 -0.2(11) . . . . ?
C312 C307 B3 C295 85.1(9) . . . . ?
C312 C307 B3 C289 -34.3(10) . . . . ?
C312 C307 B3 C301 -155.2(7) . . . . ?
C312 C311 C310 C309 1.2(14) . . . . ?
C64 C65 C66 N12 175.0(8) . . . . ?
C64 C63 C62 C61 1.6(12) . . . . ?
C122 C123 C124 O5 -170.6(6) . . . . ?
C122 C123 C124 C125 6.7(10) . . . . ?
C122 C121 C126 C125 3.6(12) . . . . ?
C49 C48 C53 C52 -3.4(12) . . . . ?
C49 C50 C51 C52 -1.2(19) . . . . ?
C41 C40 C47 N3 161.0(6) . . . . ?
C41 C40 C47 C48 -69.5(8) . . . . ?
C41 C42 C43 C44 -0.7(14) . . . . ?
C41 C46 C45 C44 2.5(17) . . . . ?
C240 C235 C236 C237 -1.0(12) . . . . ?
C240 C239 C238 C237 -0.6(14) . . . . ?
C282 C277 C278 C279 -0.4(11) . . . . ?
C282 C277 B2 C271 150.6(7) . . . . ?
C282 C277 B2 C283 -89.9(9) . . . . ?
C282 C277 B2 C265 30.8(10) . . . . ?
C282 C281 C280 C279 2.9(13) . . . . ?
C91 C90 C89 C88 -180.0(7) . . . . ?
C91 C90 C89 C94 -0.6(12) . . . . ?
C91 C92 C93 C94 -1.5(17) . . . . ?
C228 C227 C235 C240 58.6(10) . . . . ?
C228 C227 C235 C236 -118.1(8) . . . . ?
C313 C314 C315 C316 1.3(13) . . . . ?
C313 C318 C317 C316 -1.9(13) . . . . ?
C313 B4 C331 C336 98.5(9) . . . . ?
C313 B4 C331 C332 -82.3(9) . . . . ?
C42 C41 C46 C45 0.2(14) . . . . ?
C42 C43 C44 C45 3.5(17) . . . . ?
C171 C172 C173 C168 -0.1(12) . . . . ?
C148 C149 C150 C151 2.3(14) . . . . ?
C248 C249 C250 C251 0.4(15) . . . . ?
C248 C247 B1 C241 -30.4(11) . . . . ?
C248 C247 B1 C259 -154.0(8) . . . . ?
C248 C247 B1 C253 87.2(10) . . . . ?
C248 C247 C252 C251 1.1(13) . . . . ?
C50 C51 C52 C53 1.1(17) . . . . ?
C306 C301 B3 C295 -135.7(8) . . . . ?
C306 C301 B3 C307 105.0(9) . . . . ?
C306 C301 B3 C289 -15.4(11) . . . . ?
C306 C301 C302 C303 0.7(13) . . . . ?
C306 C305 C304 C303 -1.5(13) . . . . ?
C324 C319 C320 C321 2.1(13) . . . . ?
C324 C319 B4 C313 150.4(8) . . . . ?
C324 C319 B4 C325 -89.9(11) . . . . ?
C324 C319 B4 C331 30.4(12) . . . . ?
C107 C108 C103 O4 173.6(7) . . . . ?
C107 C108 C103 C104 -5.1(11) . . . . ?
C120 C115 C116 C117 0.6(11) . . . . ?
C120 C115 C108 C103 144.5(8) . . . . ?
C120 C115 C108 C107 -38.4(11) . . . . ?
C120 C119 C118 C117 0.6(15) . . . . ?
C112 C113 C114 C109 4.4(13) . . . . ?
C283 C284 C285 C286 -2.5(13) . . . . ?
C155 C156 C157 C158 -2.0(15) . . . . ?
C178 C179 C180 C175 -1.7(12) . . . . ?
C110 C109 C114 C113 -1.4(13) . . . . ?
C179 C178 C177 C176 -5.6(16) . . . . ?
C236 C235 C240 C239 1.6(12) . . . . ?
C236 C237 C238 C239 1.1(14) . . . . ?
C113 C112 C111 C110 2.9(15) . . . . ?
C22 C21 C20 C19 179.0(8) . . . . ?
C22 C21 C20 C25 0.3(14) . . . . ?
C211 C210 C215 C214 -2.3(13) . . . . ?
C211 C212 C213 C214 1.1(15) . . . . ?
C183 C182 C187 C186 -1.2(15) . . . . ?
C229 C230 C231 C232 0.1(15) . . . . ?
C229 C234 C233 C232 -0.3(15) . . . . ?
C176 C175 C174 N13 -106.8(8) . . . . ?
C176 C175 C174 C167 129.6(7) . . . . ?
C176 C175 C180 C179 -0.4(11) . . . . ?
C334 C333 C332 C331 1.0(15) . . . . ?
C277 C282 C281 C280 -3.5(12) . . . . ?
C277 C278 C279 C280 -0.1(13) . . . . ?
C325 C330 C329 C328 -3.6(15) . . . . ?
C325 B4 C331 C336 -24.3(11) . . . . ?
C325 B4 C331 C332 154.8(8) . . . . ?
C292 C291 C290 C289 1.0(13) . . . . ?
C259 C260 C261 C262 -1.1(19) . . . . ?
C194 C189 C190 C191 -1.3(13) . . . . ?
C194 C189 C188 N20 55.5(9) . . . . ?
C194 C189 C188 C181 -65.8(9) . . . . ?
C194 C193 C192 C191 -6.2(16) . . . . ?
C275 C274 C273 C272 -3.4(13) . . . . ?
C88 N9 C87 C86 175.8(6) . . . . ?
C106 C105 C104 C109 173.5(8) . . . . ?
C106 C105 C104 C103 -4.0(12) . . . . ?
C12 C7 C8 C9 1.7(14) . . . . ?
C12 C11 C10 C9 -2.7(17) . . . . ?
C320 C319 C324 C323 -0.5(13) . . . . ?
C320 C319 B4 C313 -38.7(11) . . . . ?
C320 C319 B4 C325 81.0(10) . . . . ?
C320 C319 B4 C331 -158.7(7) . . . . ?
C333 C334 C335 C336 6.2(15) . . . . ?
C333 C332 C331 C336 2.1(12) . . . . ?
C333 C332 C331 B4 -177.1(8) . . . . ?
C327 C328 C329 C330 3.4(15) . . . . ?
C249 C248 C247 B1 -172.8(8) . . . . ?
C249 C248 C247 C252 1.0(13) . . . . ?
C249 C250 C251 C252 1.8(16) . . . . ?
C294 C289 B3 C295 15.0(11) . . . . ?
C294 C289 B3 C307 134.0(7) . . . . ?
C294 C289 B3 C301 -105.4(8) . . . . ?
C265 C266 C267 C268 0.0(16) . . . . ?
C70 C69 C68 C67 -174.5(7) . . . . ?
C70 C69 C68 C73 -0.2(11) . . . . ?
C70 C71 C72 C73 0.3(15) . . . . ?
C114 C109 C110 C111 -0.9(13) . . . . ?
C301 C306 C305 C304 3.1(13) . . . . ?
C301 C302 C303 C304 0.6(14) . . . . ?
C111 C112 C113 C114 -5.1(14) . . . . ?
C162 C161 C160 N16 175.9(7) . . . . ?
C182 C181 C188 N20 166.2(6) . . . . ?
C182 C181 C188 C189 -71.2(8) . . . . ?
C182 C183 C184 C185 -0.2(16) . . . . ?
C208 C203 C204 C205 1.3(12) . . . . ?
C208 C207 C206 C205 3.0(16) . . . . ?
B3 C295 C300 C299 172.1(8) . . . . ?
B3 C295 C296 C297 -172.4(8) . . . . ?
B3 C307 C312 C311 -174.0(8) . . . . ?
B3 C289 C294 C293 175.1(7) . . . . ?
B3 C301 C302 C303 -178.5(8) . . . . ?
C32 C27 C28 C29 3.8(16) . . . . ?
C32 C31 C30 C29 1.0(19) . . . . ?
C53 C48 C49 C50 3.3(13) . . . . ?
C302 C301 B3 C295 43.4(10) . . . . ?
C302 C301 B3 C307 -75.9(9) . . . . ?
C302 C301 B3 C289 163.7(7) . . . . ?
C302 C303 C304 C305 -0.3(14) . . . . ?
C309 C308 C307 C312 -1.6(11) . . . . ?
C309 C308 C307 B3 176.3(7) . . . . ?
C8 C7 C12 C11 0.4(14) . . . . ?
C281 C282 C277 C278 2.1(11) . . . . ?
C281 C282 C277 B2 176.0(7) . . . . ?
C281 C280 C279 C278 -1.2(13) . . . . ?
C328 C327 C326 C325 2.0(15) . . . . ?
C46 C41 C42 C43 -1.1(13) . . . . ?
C46 C45 C44 C43 -4.4(18) . . . . ?
C297 C298 C299 C300 -1.3(13) . . . . ?
C100 C101 C96 C97 0.6(13) . . . . ?
C100 C101 C96 C95 -177.0(8) . . . . ?
C100 C99 C98 C97 -0.4(14) . . . . ?
C278 C277 B2 C271 -35.8(9) . . . . ?
C278 C277 B2 C283 83.6(9) . . . . ?
C278 C277 B2 C265 -155.7(7) . . . . ?
C246 C241 B1 C259 -151.5(8) . . . . ?
C246 C241 B1 C247 85.1(10) . . . . ?
C246 C241 B1 C253 -29.6(12) . . . . ?
C246 C241 C242 C243 1.5(12) . . . . ?
C28 C27 C32 C31 -4.4(13) . . . . ?
C28 C29 C30 C31 -2(2) . . . . ?
C77 C76 C75 C74 177.4(7) . . . . ?
C77 C76 C75 C80 0.2(12) . . . . ?
C77 C78 C79 C80 -1.5(14) . . . . ?
C231 C230 C229 C225 -175.8(8) . . . . ?
C231 C230 C229 C234 -0.5(14) . . . . ?
C231 C232 C233 C234 -0.1(16) . . . . ?
C305 C306 C301 B3 176.6(8) . . . . ?
C305 C306 C301 C302 -2.6(12) . . . . ?
C243 C244 C245 C246 1.5(13) . . . . ?
C247 C248 C249 C250 -1.9(14) . . . . ?
C11 C10 C9 C8 4.7(17) . . . . ?
C244 C243 C242 C241 0.3(13) . . . . ?
C269 C268 C267 C266 -1.0(15) . . . . ?
C253 C254 C255 C256 0(3) . . . . ?
C330 C325 B4 C319 -163.4(8) . . . . ?
C330 C325 B4 C313 -46.2(11) . . . . ?
C330 C325 B4 C331 75.7(10) . . . . ?
C330 C325 C326 C327 -2.0(13) . . . . ?
C266 C265 C270 C269 -4.1(12) . . . . ?
C266 C265 B2 C271 162.5(8) . . . . ?
C266 C265 B2 C283 42.9(10) . . . . ?
C266 C265 B2 C277 -78.3(9) . . . . ?
C260 C259 C264 C263 2.8(15) . . . . ?
C260 C259 B1 C241 95.0(10) . . . . ?
C260 C259 B1 C247 -142.9(9) . . . . ?
C260 C259 B1 C253 -26.8(12) . . . . ?
C260 C261 C262 C263 0.9(18) . . . . ?
C151 C152 C147 C146 175.6(7) . . . . ?
C151 C152 C147 C148 -2.0(12) . . . . ?
C268 C269 C270 C265 3.3(13) . . . . ?
B4 C319 C324 C323 171.0(8) . . . . ?
B4 C319 C320 C321 -169.7(8) . . . . ?
B4 C325 C330 C329 178.8(8) . . . . ?
B4 C325 C326 C327 -178.0(9) . . . . ?
C264 C259 C260 C261 -0.6(15) . . . . ?
C264 C259 B1 C241 -86.4(11) . . . . ?
C264 C259 B1 C247 35.7(12) . . . . ?
C264 C259 B1 C253 151.8(9) . . . . ?
C264 C263 C262 C261 1.2(17) . . . . ?
C177 C178 C179 C180 4.5(14) . . . . ?
C72 C73 C68 C67 175.2(8) . . . . ?
C72 C73 C68 C69 0.8(12) . . . . ?
C186 C185 C184 C183 1(2) . . . . ?
C257 C256 C255 C254 -3(2) . . . . ?
C256 C257 C258 C253 4(2) . . . . ?
C254 C253 B1 C241 146.4(12) . . . . ?
C254 C253 B1 C259 -90.6(14) . . . . ?
C254 C253 B1 C247 29.2(16) . . . . ?
C254 C253 C258 C257 -6(2) . . . . ?
C185 C186 C187 C182 2(2) . . . . ?
B1 C241 C246 C245 -179.9(8) . . . . ?
B1 C241 C242 C243 179.6(8) . . . . ?
B1 C259 C260 C261 178.1(10) . . . . ?
B1 C259 C264 C263 -175.9(10) . . . . ?
B1 C247 C252 C251 174.8(8) . . . . ?
B1 C253 C254 C255 178.8(13) . . . . ?
B1 C253 C258 C257 179.1(12) . . . . ?
C187 C186 C185 C184 -2(2) . . . . ?
C188 N20 C195 C196 178.5(6) . . . . ?
C188 C189 C190 C191 179.8(8) . . . . ?
C188 C189 C194 C193 178.9(8) . . . . ?
C188 C181 C182 C183 -58.6(9) . . . . ?
C188 C181 C182 C187 120.5(8) . . . . ?
C33 N6 C26 C27 17.9(11) . . . . ?
C33 N6 C26 C19 144.1(7) . . . . ?
C68 C67 C74 N11 175.6(5) . . . . ?
C68 C67 C74 C75 -59.5(8) . . . . ?
C68 C69 C70 C71 -0.3(12) . . . . ?
C68 C73 C72 C71 -0.9(14) . . . . ?
C270 C265 C266 C267 2.5(14) . . . . ?
C270 C265 B2 C271 -19.3(11) . . . . ?
C270 C265 B2 C283 -138.8(8) . . . . ?
C270 C265 B2 C277 99.9(9) . . . . ?
C270 C269 C268 C267 -0.6(14) . . . . ?
C89 C90 C91 C92 -0.1(13) . . . . ?
C89 C94 C93 C92 0.8(16) . . . . ?
C127 C132 C131 C130 1.0(14) . . . . ?
C127 C125 C124 O5 -8.4(10) . . . . ?
C127 C125 C124 C123 174.3(7) . . . . ?
C127 C125 C126 C121 -179.4(7) . . . . ?
C127 C128 C129 C130 -3.4(13) . . . . ?
C317 C318 C313 C314 1.4(12) . . . . ?
C317 C318 C313 B4 -175.5(8) . . . . ?
C126 C125 C124 O5 172.4(6) . . . . ?
C126 C125 C124 C123 -4.9(10) . . . . ?
C126 C125 C127 C132 -35.4(11) . . . . ?
C126 C125 C127 C128 140.5(8) . . . . ?
C126 C121 C122 C123 -1.8(12) . . . . ?
C15 C14 C13 C3 -173.5(8) . . . . ?
C15 C14 C13 C18 0.5(12) . . . . ?
C15 C16 C17 C18 0.1(13) . . . . ?
C62 C61 C102 N8 179.2(7) . . . . ?
C62 C63 C64 C65 -3.5(13) . . . . ?
B2 C271 C276 C275 174.9(7) . . . . ?
B2 C271 C272 C273 -176.6(8) . . . . ?
B2 C277 C278 C279 -174.4(7) . . . . ?
B2 C265 C266 C267 -179.1(9) . . . . ?
B2 C265 C270 C269 177.6(8) . . . . ?
C326 C325 C330 C329 2.8(13) . . . . ?
C326 C325 B4 C319 12.4(12) . . . . ?
C326 C325 B4 C313 129.5(8) . . . . ?
C326 C325 B4 C331 -108.6(9) . . . . ?
C326 C327 C328 C329 -2.6(15) . . . . ?
C184 C183 C182 C181 179.3(7) . . . . ?
C184 C183 C182 C187 0.1(13) . . . . ?
C93 C94 C89 C90 0.3(13) . . . . ?
C93 C94 C89 C88 179.7(8) . . . . ?
C321 C322 C323 C324 0.7(14) . . . . ?
C242 C241 C246 C245 -1.8(12) . . . . ?
C242 C241 B1 C259 30.5(11) . . . . ?
C242 C241 B1 C247 -92.8(10) . . . . ?
C242 C241 B1 C253 152.4(8) . . . . ?
C242 C243 C244 C245 -1.9(13) . . . . ?
C79 C78 C77 C76 0.8(13) . . . . ?
C331 C336 C335 C334 -3.0(15) . . . . ?
C250 C251 C252 C247 -2.6(15) . . . . ?
C252 C247 B1 C241 156.2(8) . . . . ?
C252 C247 B1 C259 32.6(12) . . . . ?
C252 C247 B1 C253 -86.2(11) . . . . ?
C335 C334 C333 C332 -5.2(15) . . . . ?
C335 C336 C331 C332 -1.1(12) . . . . ?
C335 C336 C331 B4 178.1(8) . . . . ?
C262 C263 C264 C259 -3.2(17) . . . . ?
C285 C284 C283 C288 2.2(11) . . . . ?
C285 C284 C283 B2 -171.9(7) . . . . ?
C286 C287 C288 C283 0.5(13) . . . . ?
C180 C175 C174 N13 68.0(9) . . . . ?
C180 C175 C174 C167 -55.6(9) . . . . ?
C180 C175 C176 C177 -0.4(12) . . . . ?
C258 C253 C254 C255 5(2) . . . . ?
C258 C253 B1 C241 -39.6(14) . . . . ?
C258 C253 B1 C259 83.4(13) . . . . ?
C258 C253 B1 C247 -156.8(11) . . . . ?
C258 C257 C256 C255 1(2) . . . . ?

loop_
_smtbx_masks_void_nr
_smtbx_masks_void_average_x
_smtbx_masks_void_average_y
_smtbx_masks_void_average_z
_smtbx_masks_void_volume
_smtbx_masks_void_count_electrons
_smtbx_masks_void_content
1 0.315 -0.596 -0.642 7716.2 1090.4 '52 CH3CN'
2 0.120 0.228 0.250 31.2 0.0 ?
3 0.380 0.728 0.750 31.2 0.0 ?
4 0.620 0.728 0.250 31.2 0.0 ?
5 0.880 0.228 0.750 31.2 0.0 ?
